data_4130655
loop_
_publ_author_name
'Li, Xuesong'
'Markandeya, Nagula'
'Jonusauskas, Gediminas'
'McClenaghan, Nathan D.'
'Maurizot, Victor'
'Denisov, Sergey A.'
'Huc, Ivan'

_publ_section_title
;
 Photoinduced Electron Transfer and Hole Migration in Nanosized Helical
 Aromatic Oligoamide Foldamers.
;
_journal_issue 41
_journal_name_full 'Journal of the American Chemical Society'
_journal_page_first 13568
_journal_page_last 13578
_journal_paper_doi 10.1021/jacs.6b05668
_journal_volume 138
_journal_year 2016
_chemical_formula_sum 'C93 H123 N3 O15'
_chemical_formula_weight 1522.94
_space_group_crystal_system triclinic
_space_group_IT_number 2
_space_group_name_Hall '-P 1'
_space_group_name_H-M_alt 'P -1'
_atom_sites_solution_hydrogens geom
_audit_creation_method SHELXL-2014/7
_cell_angle_alpha 76.33(3)
_cell_angle_beta 78.45(3)
_cell_angle_gamma 82.76(3)
_cell_formula_units_Z 4
_cell_length_a 16.653(3)
_cell_length_b 22.759(5)
_cell_length_c 24.195(5)
_cell_measurement_reflns_used 10809
_cell_measurement_temperature 103(2)
_cell_measurement_theta_max 67.68
_cell_measurement_theta_min 3.82
_cell_volume 8700(3)
_computing_cell_refinement 'CrystalClear-SM Expert 2.1 (Rigaku, 2013)'
_computing_data_collection 'CrystalClear-SM Expert 2.1 (Rigaku, 2013)'
_computing_data_reduction 'CrystalClear-SM Expert 2.1 (Rigaku, 2013)'
_computing_structure_refinement 'SHELXL-2014/7 (Sheldrick, 2014)'
_computing_structure_solution 'SHELXS-2014/7 (Sheldrick, 2014)'
_diffrn_ambient_temperature 103(2)
_diffrn_detector_area_resol_mean 5.8140
_diffrn_measured_fraction_theta_full 0.970
_diffrn_measured_fraction_theta_max 0.969
_diffrn_measurement_device_type 'Rigaku PILATUS conversion'
_diffrn_measurement_method 'profile data from \w-scans'
_diffrn_radiation_type CuK\a
_diffrn_radiation_wavelength 1.54178
_diffrn_reflns_av_R_equivalents 0.0236
_diffrn_reflns_av_unetI/netI 0.0237
_diffrn_reflns_Laue_measured_fraction_full 0.970
_diffrn_reflns_Laue_measured_fraction_max 0.969
_diffrn_reflns_limit_h_max 20
_diffrn_reflns_limit_h_min -20
_diffrn_reflns_limit_k_max 26
_diffrn_reflns_limit_k_min -27
_diffrn_reflns_limit_l_max 29
_diffrn_reflns_limit_l_min -29
_diffrn_reflns_number 90114
_diffrn_reflns_point_group_measured_fraction_full 0.970
_diffrn_reflns_point_group_measured_fraction_max 0.969
_diffrn_reflns_theta_full 67.679
_diffrn_reflns_theta_max 68.244
_diffrn_reflns_theta_min 3.820
_diffrn_source 'Rotating Anode'
_exptl_absorpt_coefficient_mu 0.622
_exptl_absorpt_correction_type multi-scan
_exptl_absorpt_process_details 'CrystalClear-SM Expert 2.1 (Rigaku, 2013)'
_exptl_crystal_colour red
_exptl_crystal_density_diffrn 1.163
_exptl_crystal_description plate
_exptl_crystal_F_000 3288
_exptl_crystal_size_max 0.080
_exptl_crystal_size_mid 0.080
_exptl_crystal_size_min 0.010
_refine_diff_density_max 1.012
_refine_diff_density_min -0.840
_refine_diff_density_rms 0.084
_refine_ls_extinction_method none
_refine_ls_goodness_of_fit_ref 1.050
_refine_ls_hydrogen_treatment constr
_refine_ls_matrix_type full
_refine_ls_number_parameters 2000
_refine_ls_number_reflns 30853
_refine_ls_number_restraints 164
_refine_ls_restrained_S_all 10.126
_refine_ls_R_factor_all 0.1403
_refine_ls_R_factor_gt 0.0838
_refine_ls_shift/su_max 0.012
_refine_ls_shift/su_mean 0.001
_refine_ls_structure_factor_coef Fsqd
_refine_ls_weighting_details 'w=1/[\s^2^(Fo^2^)+(0.0829P)^2^+8.3939P] where P=(Fo^2^+2Fc^2^)/3'
_refine_ls_weighting_scheme calc
_refine_ls_wR_factor_gt 0.2291
_refine_ls_wR_factor_ref 0.2515
_reflns_Friedel_coverage 0.000
_reflns_number_gt 10809
_reflns_number_total 30853
_reflns_threshold_expression 'I > 2\s(I)'
_cod_data_source_file ja6b05668_si_002.cif
_cod_data_source_block opv-q
_cod_database_code 4130655
_shelx_shelxl_version_number 2014/7
_shelx_space_group_comment
;
The symmetry employed for this shelxl refinement is uniquely defined
by the following loop, which should always be used as a source of
symmetry information in preference to the above space-group names.
They are only intended as comments.
;
_shelx_estimated_absorpt_t_min 0.952
_shelx_estimated_absorpt_t_max 0.994

loop_
_space_group_symop_operation_xyz
'x, y, z'
'-x, -y, -z'

loop_
_atom_site_label
_atom_site_type_symbol
_atom_site_fract_x
_atom_site_fract_y
_atom_site_fract_z
_atom_site_U_iso_or_equiv
_atom_site_adp_type
_atom_site_occupancy
_atom_site_site_symmetry_order
_atom_site_calc_flag
_atom_site_refinement_flags_posn
_atom_site_refinement_flags_adp
_atom_site_refinement_flags_occupancy
_atom_site_disorder_assembly
_atom_site_disorder_group
N1 N 0.98030(15) 1.13731(12) 0.51375(10) 0.0306(6) Uani 1 1 d . . . . .
C2 C 0.93914(19) 1.19163(15) 0.51062(13) 0.0328(7) Uani 1 1 d . . . . .
C3 C 0.96926(19) 1.24701(15) 0.47852(13) 0.0323(7) Uani 1 1 d . . . . .
H3 H 0.9373 1.2845 0.4800 0.039 Uiso 1 1 calc R U . . .
C4 C 1.04624(19) 1.24522(15) 0.44499(13) 0.0300(7) Uani 1 1 d . . . . .
C5 C 1.09306(19) 1.18784(15) 0.44526(13) 0.0302(7) Uani 1 1 d . . . . .
C6 C 1.17263(18) 1.18291(15) 0.41128(13) 0.0319(7) Uani 1 1 d . . . . .
H6 H 1.1958 1.2178 0.3863 0.038 Uiso 1 1 calc R U . . .
C7 C 1.21557(19) 1.12702(15) 0.41499(13) 0.0335(7) Uani 1 1 d . . . . .
H7 H 1.2685 1.1236 0.3918 0.040 Uiso 1 1 calc R U . . .
C8 C 1.18318(18) 1.07416(15) 0.45245(13) 0.0309(7) Uani 1 1 d . . . . .
H8 H 1.2147 1.0361 0.4546 0.037 Uiso 1 1 calc R U . . .
C9 C 1.10551(18) 1.07808(14) 0.48588(12) 0.0279(7) Uani 1 1 d . . . . .
C10 C 1.05782(18) 1.13583(15) 0.48221(12) 0.0284(7) Uani 1 1 d . . . . .
O11 O 1.08272(13) 1.29349(10) 0.41030(10) 0.0388(5) Uani 1 1 d . . . . .
C12 C 1.0359(2) 1.35210(15) 0.40187(15) 0.0386(8) Uani 1 1 d . . . . .
H12A H 1.0339 1.3710 0.4351 0.046 Uiso 1 1 calc R U . . .
H12B H 0.9789 1.3474 0.3985 0.046 Uiso 1 1 calc R U . . .
C13 C 1.0789(2) 1.39129(15) 0.34658(16) 0.0404(8) Uani 1 1 d . . . . .
H13 H 1.1360 1.3954 0.3515 0.048 Uiso 1 1 calc R U . . .
C14 C 1.0844(3) 1.36102(18) 0.29623(16) 0.0517(10) Uani 1 1 d . . . . .
H14A H 1.1122 1.3866 0.2608 0.078 Uiso 1 1 calc R U . . .
H14B H 1.1157 1.3214 0.3038 0.078 Uiso 1 1 calc R U . . .
H14C H 1.0289 1.3555 0.2915 0.078 Uiso 1 1 calc R U . . .
C15 C 1.0337(3) 1.45432(17) 0.33619(19) 0.0576(11) Uani 1 1 d . . . . .
H15A H 1.0314 1.4723 0.3695 0.086 Uiso 1 1 calc R U . . .
H15B H 1.0629 1.4800 0.3014 0.086 Uiso 1 1 calc R U . . .
H15C H 0.9776 1.4512 0.3309 0.086 Uiso 1 1 calc R U . . .
C16 C 0.8517(2) 1.19413(16) 0.54334(14) 0.0387(8) Uani 1 1 d . . . . .
O17 O 0.81841(16) 1.23941(12) 0.55910(11) 0.0522(7) Uani 1 1 d . . . . .
O18 O 0.81142(14) 1.14470(11) 0.55277(10) 0.0431(6) Uani 1 1 d . . . . .
H18 H 0.8395 1.1198 0.5345 0.065 Uiso 1 1 calc R U . . .
N19 N 1.07014(15) 1.02898(12) 0.52635(10) 0.0286(6) Uani 1 1 d . . . . .
H19 H 1.0246 1.0378 0.5496 0.034 Uiso 1 1 calc R U . . .
C20 C 1.09825(18) 0.96906(15) 0.53383(13) 0.0296(7) Uani 1 1 d . . . . .
O21 O 1.15624(13) 0.95013(10) 0.50011(9) 0.0337(5) Uani 1 1 d . . . . .
C22 C 1.05842(18) 0.92565(15) 0.58643(12) 0.0287(7) Uani 1 1 d . . . . .
C23 C 1.10095(18) 0.86812(14) 0.59891(13) 0.0300(7) Uani 1 1 d . . . . .
H23 H 1.1502 0.8593 0.5736 0.036 Uiso 1 1 calc R U . . .
C24 C 1.07370(19) 0.82378(14) 0.64670(13) 0.0299(7) Uani 1 1 d . . . . .
C25 C 1.00012(19) 0.83582(14) 0.68437(13) 0.0309(7) Uani 1 1 d . . . . .
C26 C 0.95613(18) 0.89272(14) 0.67125(13) 0.0291(7) Uani 1 1 d . . . . .
H26 H 0.9057 0.9009 0.6956 0.035 Uiso 1 1 calc R U . . .
C27 C 0.98442(18) 0.93747(14) 0.62348(13) 0.0284(7) Uani 1 1 d . . . . .
O28 O 1.11545(14) 0.76803(10) 0.66217(9) 0.0411(6) Uani 1 1 d . . . . .
C29 C 1.18685(19) 0.75167(16) 0.62328(14) 0.0367(8) Uani 1 1 d . . . . .
H29A H 1.2243 0.7847 0.6116 0.044 Uiso 1 1 calc R U . . .
H29B H 1.1708 0.7450 0.5881 0.044 Uiso 1 1 calc R U . . .
C30 C 1.2298(2) 0.69384(15) 0.65392(15) 0.0383(8) Uani 1 1 d . . . . .
H30 H 1.2473 0.7024 0.6882 0.046 Uiso 1 1 calc R U . . .
C31 C 1.1737(2) 0.64252(17) 0.67499(19) 0.0529(10) Uani 1 1 d . . . . .
H31A H 1.2036 0.6062 0.6944 0.079 Uiso 1 1 calc R U . . .
H31B H 1.1258 0.6544 0.7022 0.079 Uiso 1 1 calc R U . . .
H31C H 1.1552 0.6338 0.6420 0.079 Uiso 1 1 calc R U . . .
C32 C 1.3071(2) 0.67716(19) 0.61259(19) 0.0546(10) Uani 1 1 d . . . . .
H32A H 1.3417 0.7113 0.6000 0.082 Uiso 1 1 calc R U . . .
H32B H 1.3378 0.6415 0.6324 0.082 Uiso 1 1 calc R U . . .
H32C H 1.2912 0.6680 0.5789 0.082 Uiso 1 1 calc R U . . .
O23 O 0.94195(12) 0.99303(10) 0.60906(9) 0.0330(5) Uani 1 1 d . . . . .
C34 C 0.86577(19) 1.00817(15) 0.64370(13) 0.0352(8) Uani 1 1 d . . . . .
H34A H 0.8343 0.9717 0.6569 0.042 Uiso 1 1 calc R U . . .
H34B H 0.8335 1.0396 0.6193 0.042 Uiso 1 1 calc R U . . .
C35 C 0.8734(3) 1.03104(18) 0.69593(15) 0.0629(13) Uani 1 1 d . . . . .
H35 H 0.8967 0.9967 0.7239 0.075 Uiso 1 1 calc R U . . .
C36 C 0.9312(6) 1.0818(3) 0.6793(2) 0.130(3) Uani 1 1 d . . . . .
H36A H 0.9352 1.0958 0.7139 0.195 Uiso 1 1 calc R U . . .
H36B H 0.9859 1.0665 0.6621 0.195 Uiso 1 1 calc R U . . .
H36C H 0.9098 1.1156 0.6513 0.195 Uiso 1 1 calc R U . . .
C37 C 0.7852(5) 1.0498(3) 0.7237(2) 0.123(3) Uani 1 1 d . . . . .
H37A H 0.7868 1.0651 0.7580 0.184 Uiso 1 1 calc R U . . .
H37B H 0.7601 1.0817 0.6958 0.184 Uiso 1 1 calc R U . . .
H37C H 0.7526 1.0145 0.7348 0.184 Uiso 1 1 calc R U . . .
C38 C 0.9733(2) 0.78942(15) 0.73604(13) 0.0320(7) Uani 1 1 d . . . . .
H38 H 0.9963 0.7490 0.7364 0.038 Uiso 1 1 calc R U . . .
C39 C 0.9192(2) 0.79897(15) 0.78273(13) 0.0323(7) Uani 1 1 d . . . . .
H39 H 0.8940 0.8391 0.7810 0.039 Uiso 1 1 calc R U . . .
C40 C 0.89472(19) 0.75435(14) 0.83624(13) 0.0305(7) Uani 1 1 d . . . . .
C41 C 0.9200(2) 0.69272(15) 0.84200(15) 0.0450(9) Uani 1 1 d . . . . .
H41 H 0.9543 0.6790 0.8104 0.054 Uiso 1 1 calc R U . . .
C42 C 0.8959(3) 0.65109(17) 0.89304(19) 0.0710(15) Uani 1 1 d D . . . .
C43 C 0.8421(3) 0.66947(17) 0.94014(16) 0.0568(12) Uani 1 1 d . . . . .
C44 C 0.8167(2) 0.73088(14) 0.93374(14) 0.0361(8) Uani 1 1 d . . . . .
H44 H 0.7801 0.7444 0.9646 0.043 Uiso 1 1 calc R U . . .
C45 C 0.8431(2) 0.77267(14) 0.88412(13) 0.0317(7) Uani 1 1 d D . . . .
O46 O 0.9210(3) 0.59011(13) 0.90230(17) 0.152(2) Uani 1 1 d D U . . .
C47 C 0.9774(3) 0.56673(17) 0.85956(18) 0.0726(15) Uani 1 1 d D U . . .
H47C H 1.0339 0.5761 0.8595 0.087 Uiso 0.486(9) 1 calc R U P A 1
H47D H 0.9633 0.5846 0.8209 0.087 Uiso 0.486(9) 1 calc R U P A 1
H47A H 1.0188 0.5961 0.8404 0.087 Uiso 0.514(9) 1 calc R U P A -1
H47B H 0.9482 0.5603 0.8299 0.087 Uiso 0.514(9) 1 calc R U P A -1
C48 C 0.9710(5) 0.4959(3) 0.8752(3) 0.049(3) Uiso 0.486(9) 1 d D U P A 1
H48 H 0.9159 0.4856 0.8717 0.059 Uiso 0.486(9) 1 calc R U P A 1
C49 C 0.9859(6) 0.4762(5) 0.9376(4) 0.065(3) Uiso 0.486(9) 1 d D U P A 1
H49A H 0.9406 0.4938 0.9631 0.097 Uiso 0.486(9) 1 calc R U P A 1
H49B H 0.9886 0.4319 0.9495 0.097 Uiso 0.486(9) 1 calc R U P A 1
H49C H 1.0378 0.4905 0.9403 0.097 Uiso 0.486(9) 1 calc R U P A 1
C50 C 1.0384(6) 0.4703(4) 0.8347(4) 0.059(3) Uiso 0.486(9) 1 d D U P A 1
H50A H 1.0270 0.4838 0.7952 0.089 Uiso 0.486(9) 1 calc R U P A 1
H50B H 1.0908 0.4845 0.8365 0.089 Uiso 0.486(9) 1 calc R U P A 1
H50C H 1.0416 0.4259 0.8457 0.089 Uiso 0.486(9) 1 calc R U P A 1
C48A C 1.0225(4) 0.5033(3) 0.8886(3) 0.040(2) Uiso 0.514(9) 1 d D U P A -1
H48A H 1.0586 0.5103 0.9144 0.048 Uiso 0.514(9) 1 calc R U P A -1
C49A C 0.9563(6) 0.4631(4) 0.9231(4) 0.067(3) Uiso 0.514(9) 1 d D U P A -1
H49D H 0.9250 0.4814 0.9545 0.100 Uiso 0.514(9) 1 calc R U P A -1
H49E H 0.9192 0.4587 0.8978 0.100 Uiso 0.514(9) 1 calc R U P A -1
H49F H 0.9815 0.4231 0.9393 0.100 Uiso 0.514(9) 1 calc R U P A -1
C50A C 1.0740(6) 0.4778(4) 0.8387(4) 0.063(3) Uiso 0.514(9) 1 d D U P A -1
H50D H 1.1160 0.5055 0.8177 0.094 Uiso 0.514(9) 1 calc R U P A -1
H50E H 1.1007 0.4380 0.8538 0.094 Uiso 0.514(9) 1 calc R U P A -1
H50F H 1.0384 0.4736 0.8124 0.094 Uiso 0.514(9) 1 calc R U P A -1
O51 O 0.82236(19) 0.83369(11) 0.87778(10) 0.0574(8) Uani 1 1 d D U . . .
C52 C 0.7729(3) 0.85541(15) 0.92587(14) 0.0468(10) Uani 1 1 d D U . . .
H52C H 0.8064 0.8530 0.9559 0.056 Uiso 0.498(6) 1 calc R U P B 2
H52D H 0.7265 0.8297 0.9429 0.056 Uiso 0.498(6) 1 calc R U P B 2
H52A H 0.7838 0.8285 0.9627 0.056 Uiso 0.502(6) 1 calc R U P B -2
H52B H 0.7138 0.8559 0.9244 0.056 Uiso 0.502(6) 1 calc R U P B -2
C53 C 0.7397(4) 0.9207(3) 0.9058(3) 0.0428(19) Uiso 0.498(6) 1 d D U P B 2
H53 H 0.7018 0.9218 0.8783 0.051 Uiso 0.498(6) 1 calc R U P B 2
C54 C 0.6910(4) 0.9429(3) 0.9584(3) 0.0370(17) Uiso 0.498(6) 1 d D U P B 2
H54A H 0.6690 0.9851 0.9463 0.056 Uiso 0.498(6) 1 calc R U P B 2
H54B H 0.6454 0.9174 0.9763 0.056 Uiso 0.498(6) 1 calc R U P B 2
H54C H 0.7271 0.9406 0.9863 0.056 Uiso 0.498(6) 1 calc R U P B 2
C55 C 0.8106(4) 0.9593(3) 0.8744(3) 0.0346(17) Uiso 0.498(6) 1 d D U P B 2
H55A H 0.7889 1.0014 0.8616 0.052 Uiso 0.498(6) 1 calc R U P B 2
H55B H 0.8489 0.9579 0.9007 0.052 Uiso 0.498(6) 1 calc R U P B 2
H55C H 0.8394 0.9435 0.8408 0.052 Uiso 0.498(6) 1 calc R U P B 2
C53A C 0.7961(4) 0.9230(3) 0.9220(3) 0.0374(18) Uiso 0.502(6) 1 d D . P B -2
H53A H 0.8529 0.9225 0.9298 0.045 Uiso 0.502(6) 1 calc R U P B -2
C54A C 0.7316(4) 0.9481(3) 0.9674(3) 0.0398(18) Uiso 0.502(6) 1 d D . P B -2
H54D H 0.7374 0.9244 1.0060 0.060 Uiso 0.502(6) 1 calc R U P B -2
H54E H 0.7400 0.9906 0.9648 0.060 Uiso 0.502(6) 1 calc R U P B -2
H54F H 0.6764 0.9455 0.9603 0.060 Uiso 0.502(6) 1 calc R U P B -2
C55A C 0.7883(7) 0.9594(5) 0.8612(4) 0.075(3) Uiso 0.502(6) 1 d D . P B -2
H55D H 0.8298 0.9429 0.8328 0.113 Uiso 0.502(6) 1 calc R U P B -2
H55E H 0.7333 0.9568 0.8538 0.113 Uiso 0.502(6) 1 calc R U P B -2
H55F H 0.7969 1.0020 0.8582 0.113 Uiso 0.502(6) 1 calc R U P B -2
C56 C 0.8154(3) 0.62466(18) 0.99324(18) 0.0657(14) Uani 1 1 d . . . . .
H56 H 0.8392 0.5842 0.9954 0.079 Uiso 1 1 calc R U . . .
C57 C 0.7608(2) 0.63573(15) 1.03838(14) 0.0392(8) Uani 1 1 d . . . . .
H57 H 0.7372 0.6764 1.0354 0.047 Uiso 1 1 calc R U . . .
C58 C 0.7324(2) 0.59306(14) 1.09218(14) 0.0344(7) Uani 1 1 d . . . . .
C59 C 0.7516(2) 0.53060(16) 1.09888(14) 0.0397(8) Uani 1 1 d . . . . .
H59 H 0.7855 0.5151 1.0681 0.048 Uiso 1 1 calc R U . . .
C60 C 0.7219(3) 0.49077(17) 1.14982(17) 0.0511(10) Uani 1 1 d D . . . .
C61 C 0.6677(2) 0.51214(16) 1.19461(14) 0.0394(8) Uani 1 1 d . . . . .
C62 C 0.6492(2) 0.57394(15) 1.18801(14) 0.0359(8) Uani 1 1 d . . . . .
H62 H 0.6131 0.5891 1.2181 0.043 Uiso 1 1 calc R U . . .
C63 C 0.6822(2) 0.61462(15) 1.13835(15) 0.0381(8) Uani 1 1 d . . . . .
O64 O 0.7406(3) 0.42872(12) 1.15998(15) 0.1062(16) Uani 1 1 d D . . . .
C65 C 0.7979(3) 0.40536(17) 1.1161(2) 0.087(2) Uani 1 1 d D . . . .
H65C H 0.8403 0.4341 1.0973 0.104 Uiso 0.531(4) 1 calc R U P C 3
H65D H 0.7691 0.3989 1.0862 0.104 Uiso 0.531(4) 1 calc R U P C 3
H65A H 0.8546 0.4117 1.1186 0.104 Uiso 0.469(4) 1 calc R U P C -3
H65B H 0.7869 0.4272 1.0774 0.104 Uiso 0.469(4) 1 calc R U P C -3
C66 C 0.8398(5) 0.3417(4) 1.1480(4) 0.060(2) Uiso 0.531(4) 1 d D . P C 3
H66 H 0.8702 0.3473 1.1779 0.072 Uiso 0.531(4) 1 calc R U P C 3
C67 C 0.8977(5) 0.3157(4) 1.0996(3) 0.060(2) Uiso 0.531(4) 1 d D . P C 3
H67A H 0.9427 0.3420 1.0827 0.091 Uiso 0.531(4) 1 calc R U P C 3
H67B H 0.9204 0.2748 1.1158 0.091 Uiso 0.531(4) 1 calc R U P C 3
H67C H 0.8669 0.3139 1.0696 0.091 Uiso 0.531(4) 1 calc R U P C 3
C68 C 0.7703(5) 0.3018(3) 1.1745(3) 0.055(2) Uiso 0.531(4) 1 d D . P C 3
H68A H 0.7339 0.3186 1.2052 0.082 Uiso 0.531(4) 1 calc R U P C 3
H68B H 0.7391 0.2999 1.1447 0.082 Uiso 0.531(4) 1 calc R U P C 3
H68C H 0.7927 0.2608 1.1908 0.082 Uiso 0.531(4) 1 calc R U P C 3
C66A C 0.7893(3) 0.3354(3) 1.1242(2) 0.0224(13) Uiso 0.469(4) 1 d D . P C -3
H66A H 0.7323 0.3272 1.1226 0.027 Uiso 0.469(4) 1 calc R U P C -3
C67A C 0.8539(4) 0.3114(3) 1.0776(3) 0.0320(16) Uiso 0.469(4) 1 d D . P C -3
H67D H 0.8389 0.3282 1.0395 0.048 Uiso 0.469(4) 1 calc R U P C -3
H67E H 0.9081 0.3237 1.0780 0.048 Uiso 0.469(4) 1 calc R U P C -3
H67F H 0.8559 0.2670 1.0857 0.048 Uiso 0.469(4) 1 calc R U P C -3
C68A C 0.8112(5) 0.3101(4) 1.1837(3) 0.0450(19) Uiso 0.469(4) 1 d D . P C -3
H68D H 0.7696 0.3257 1.2126 0.067 Uiso 0.469(4) 1 calc R U P C -3
H68E H 0.8129 0.2657 1.1922 0.067 Uiso 0.469(4) 1 calc R U P C -3
H68F H 0.8651 0.3224 1.1845 0.067 Uiso 0.469(4) 1 calc R U P C -3
O69 O 0.67107(19) 0.67651(12) 1.13022(12) 0.0665(9) Uani 1 1 d . . . . .
C70 C 0.6202(2) 0.70403(16) 1.17311(16) 0.0479(10) Uani 1 1 d . . . . .
H70A H 0.6355 0.6859 1.2114 0.058 Uiso 1 1 calc R U . . .
H70B H 0.5619 0.6977 1.1752 0.058 Uiso 1 1 calc R U . . .
C71 C 0.6324(3) 0.77165(16) 1.1567(2) 0.0612(12) Uani 1 1 d . . . . .
H71 H 0.6899 0.7769 1.1597 0.073 Uiso 1 1 calc R U . . .
C72 C 0.5736(2) 0.80378(18) 1.19905(19) 0.0524(10) Uani 1 1 d . . . . .
H72A H 0.5814 0.8472 1.1885 0.079 Uiso 1 1 calc R U . . .
H72B H 0.5168 0.7978 1.1977 0.079 Uiso 1 1 calc R U . . .
H72C H 0.5848 0.7869 1.2382 0.079 Uiso 1 1 calc R U . . .
C73 C 0.6202(4) 0.7996(2) 1.0943(2) 0.100(2) Uani 1 1 d . . . . .
H73A H 0.6586 0.7783 1.0678 0.150 Uiso 1 1 calc R U . . .
H73B H 0.5636 0.7958 1.0906 0.150 Uiso 1 1 calc R U . . .
H73C H 0.6306 0.8426 1.0846 0.150 Uiso 1 1 calc R U . . .
C74 C 0.6301(3) 0.46782(18) 1.24801(16) 0.0562(11) Uani 1 1 d . . . . .
H74A H 0.5929 0.4902 1.2742 0.084 Uiso 1 1 calc R U . . .
H74B H 0.6739 0.4446 1.2677 0.084 Uiso 1 1 calc R U . . .
H74C H 0.5993 0.4400 1.2367 0.084 Uiso 1 1 calc R U . . .
N101 N 0.31245(15) 0.47042(12) 0.51398(10) 0.0296(6) Uani 1 1 d . . . . .
C102 C 0.27122(19) 0.52450(15) 0.51096(13) 0.0316(7) Uani 1 1 d . . . . .
C103 C 0.3012(2) 0.58018(15) 0.47953(13) 0.0337(7) Uani 1 1 d . . . . .
H103 H 0.2695 0.6176 0.4816 0.040 Uiso 1 1 calc R U . . .
C104 C 0.37809(19) 0.57833(14) 0.44578(13) 0.0307(7) Uani 1 1 d . . . . .
C105 C 0.42594(18) 0.52145(15) 0.44588(13) 0.0295(7) Uani 1 1 d . . . . .
C106 C 0.50515(19) 0.51608(15) 0.41263(13) 0.0324(7) Uani 1 1 d . . . . .
H106 H 0.5287 0.5510 0.3880 0.039 Uiso 1 1 calc R U . . .
C107 C 0.54816(19) 0.46025(15) 0.41595(13) 0.0313(7) Uani 1 1 d . . . . .
H107 H 0.6012 0.4570 0.3929 0.038 Uiso 1 1 calc R U . . .
C108 C 0.51566(18) 0.40762(15) 0.45277(13) 0.0297(7) Uani 1 1 d . . . . .
H108 H 0.5471 0.3696 0.4546 0.036 Uiso 1 1 calc R U . . .
C109 C 0.43823(18) 0.41125(14) 0.48617(12) 0.0270(7) Uani 1 1 d . . . . .
C110 C 0.39064(18) 0.46871(14) 0.48247(12) 0.0275(7) Uani 1 1 d . . . . .
O111 O 0.41558(13) 0.62673(10) 0.41159(10) 0.0370(5) Uani 1 1 d . . . . .
C112 C 0.3686(2) 0.68501(15) 0.40319(14) 0.0374(8) Uani 1 1 d . . . . .
H11A H 0.3652 0.7035 0.4368 0.045 Uiso 1 1 calc R U . . .
H11B H 0.3121 0.6804 0.3987 0.045 Uiso 1 1 calc R U . . .
C113 C 0.4131(2) 0.72443(16) 0.34889(16) 0.0420(8) Uani 1 1 d . . . . .
H113 H 0.4698 0.7286 0.3546 0.050 Uiso 1 1 calc R U . . .
C114 C 0.4195(2) 0.69537(19) 0.29748(16) 0.0538(10) Uani 1 1 d . . . . .
H11C H 0.4483 0.7213 0.2627 0.081 Uiso 1 1 calc R U . . .
H11D H 0.4502 0.6555 0.3048 0.081 Uiso 1 1 calc R U . . .
H11E H 0.3642 0.6907 0.2918 0.081 Uiso 1 1 calc R U . . .
C115 C 0.3668(3) 0.78767(17) 0.33770(19) 0.0577(11) Uani 1 1 d . . . . .
H11F H 0.3956 0.8131 0.3026 0.086 Uiso 1 1 calc R U . . .
H11G H 0.3108 0.7839 0.3327 0.086 Uiso 1 1 calc R U . . .
H11H H 0.3644 0.8064 0.3706 0.086 Uiso 1 1 calc R U . . .
C116 C 0.1835(2) 0.52667(16) 0.54315(14) 0.0381(8) Uani 1 1 d . . . . .
O117 O 0.15075(16) 0.57192(12) 0.55913(11) 0.0522(7) Uani 1 1 d . . . . .
O118 O 0.14330(14) 0.47742(11) 0.55213(11) 0.0442(6) Uani 1 1 d . . . . .
H118 H 0.1749 0.4500 0.5393 0.066 Uiso 1 1 calc R U . . .
N119 N 0.40237(15) 0.36168(11) 0.52688(10) 0.0281(6) Uani 1 1 d . . . . .
H119 H 0.3570 0.3705 0.5502 0.034 Uiso 1 1 calc R U . . .
C120 C 0.43003(18) 0.30206(14) 0.53410(13) 0.0282(7) Uani 1 1 d . . . . .
O121 O 0.48875(13) 0.28340(10) 0.50046(9) 0.0356(5) Uani 1 1 d . . . . .
C122 C 0.38992(18) 0.25873(14) 0.58611(13) 0.0274(7) Uani 1 1 d . . . . .
C123 C 0.43262(19) 0.20152(14) 0.59900(13) 0.0305(7) Uani 1 1 d . . . . .
H123 H 0.4826 0.1930 0.5743 0.037 Uiso 1 1 calc R U . . .
C124 C 0.4048(2) 0.15717(15) 0.64622(14) 0.0332(7) Uani 1 1 d . . . . .
C125 C 0.33094(18) 0.16843(14) 0.68410(12) 0.0282(7) Uani 1 1 d . . . . .
C126 C 0.28803(18) 0.22551(14) 0.67103(12) 0.0272(7) Uani 1 1 d . . . . .
H126 H 0.2379 0.2339 0.6956 0.033 Uiso 1 1 calc R U . . .
C127 C 0.31604(18) 0.27037(14) 0.62341(13) 0.0277(7) Uani 1 1 d . . . . .
O128 O 0.44658(14) 0.10144(10) 0.66204(10) 0.0415(6) Uani 1 1 d . . . . .
C129 C 0.5184(2) 0.08469(16) 0.62385(14) 0.0365(8) Uani 1 1 d . . . . .
H12C H 0.5557 0.1178 0.6120 0.044 Uiso 1 1 calc R U . . .
H12D H 0.5028 0.0776 0.5887 0.044 Uiso 1 1 calc R U . . .
C130 C 0.5618(2) 0.02725(16) 0.65471(15) 0.0394(8) Uani 1 1 d . . . . .
H130 H 0.5791 0.0362 0.6889 0.047 Uiso 1 1 calc R U . . .
C131 C 0.5061(2) -0.02449(17) 0.67604(19) 0.0517(10) Uani 1 1 d . . . . .
H13A H 0.5364 -0.0606 0.6956 0.077 Uiso 1 1 calc R U . . .
H13B H 0.4581 -0.0127 0.7031 0.077 Uiso 1 1 calc R U . . .
H13C H 0.4879 -0.0336 0.6431 0.077 Uiso 1 1 calc R U . . .
C132 C 0.6393(2) 0.01006(19) 0.61363(18) 0.0550(11) Uani 1 1 d . . . . .
H13D H 0.6680 -0.0270 0.6330 0.082 Uiso 1 1 calc R U . . .
H13E H 0.6238 0.0031 0.5789 0.082 Uiso 1 1 calc R U . . .
H13F H 0.6757 0.0431 0.6028 0.082 Uiso 1 1 calc R U . . .
O133 O 0.27435(12) 0.32617(9) 0.60907(9) 0.0323(5) Uani 1 1 d . . . . .
C134 C 0.19746(19) 0.34143(15) 0.64382(13) 0.0339(7) Uani 1 1 d . . . . .
H13G H 0.1658 0.3051 0.6567 0.041 Uiso 1 1 calc R U . . .
H13H H 0.1656 0.3732 0.6195 0.041 Uiso 1 1 calc R U . . .
C135 C 0.2051(3) 0.36357(18) 0.69598(16) 0.0608(12) Uani 1 1 d . . . . .
H135 H 0.2286 0.3292 0.7239 0.073 Uiso 1 1 calc R U . . .
C136 C 0.2611(5) 0.4147(2) 0.6798(2) 0.115(3) Uani 1 1 d . . . . .
H13I H 0.2651 0.4283 0.7146 0.173 Uiso 1 1 calc R U . . .
H13J H 0.3159 0.4002 0.6620 0.173 Uiso 1 1 calc R U . . .
H13K H 0.2387 0.4485 0.6523 0.173 Uiso 1 1 calc R U . . .
C137 C 0.1175(4) 0.3831(3) 0.7237(2) 0.121(3) Uani 1 1 d . . . . .
H13L H 0.1196 0.3980 0.7581 0.182 Uiso 1 1 calc R U . . .
H13M H 0.0931 0.4155 0.6959 0.182 Uiso 1 1 calc R U . . .
H13N H 0.0841 0.3484 0.7346 0.182 Uiso 1 1 calc R U . . .
C138 C 0.30458(19) 0.12182(14) 0.73578(13) 0.0305(7) Uani 1 1 d . . . . .
H138 H 0.3284 0.0815 0.7364 0.037 Uiso 1 1 calc R U . . .
C139 C 0.24964(19) 0.13134(15) 0.78225(13) 0.0301(7) Uani 1 1 d . . . . .
H139 H 0.2241 0.1713 0.7806 0.036 Uiso 1 1 calc R U . . .
C140 C 0.22524(19) 0.08619(14) 0.83517(13) 0.0297(7) Uani 1 1 d . . . . .
C141 C 0.2513(2) 0.02484(15) 0.84184(15) 0.0457(9) Uani 1 1 d . . . . .
H141 H 0.2866 0.0112 0.8105 0.055 Uiso 1 1 calc R U . . .
C142 C 0.2279(3) -0.01704(17) 0.89234(17) 0.0720(16) Uani 1 1 d D . . . .
C143 C 0.1742(3) 0.00130(16) 0.93944(16) 0.0557(12) Uani 1 1 d . . . . .
C144 C 0.1479(2) 0.06274(15) 0.93338(14) 0.0397(8) Uani 1 1 d . . . . .
H144 H 0.1112 0.0761 0.9643 0.048 Uiso 1 1 calc R U . . .
C145 C 0.1739(2) 0.10474(14) 0.88323(13) 0.0328(7) Uani 1 1 d D . . . .
O146 O 0.2542(4) -0.07732(14) 0.90161(16) 0.159(3) Uani 1 1 d D . . . .
C147 C 0.3264(4) -0.0971(3) 0.8616(3) 0.0324(16) Uiso 0.510(8) 1 d D . P D 7
H14F H 0.3699 -0.0692 0.8554 0.039 Uiso 0.510(8) 1 calc R U P D 7
H14G H 0.3104 -0.0947 0.8238 0.039 Uiso 0.510(8) 1 calc R U P D 7
C148 C 0.3606(4) -0.1621(3) 0.8847(3) 0.046(2) Uiso 0.510(8) 1 d D . P D 7
H148 H 0.3967 -0.1599 0.9125 0.056 Uiso 0.510(8) 1 calc R U P D 7
C149 C 0.4158(6) -0.1842(4) 0.8338(4) 0.069(3) Uiso 0.510(8) 1 d D . P D 7
H14K H 0.4568 -0.1550 0.8149 0.103 Uiso 0.510(8) 1 calc R U P D 7
H14L H 0.4439 -0.2238 0.8479 0.103 Uiso 0.510(8) 1 calc R U P D 7
H14M H 0.3823 -0.1879 0.8061 0.103 Uiso 0.510(8) 1 calc R U P D 7
C150 C 0.2955(7) -0.2032(5) 0.9170(5) 0.090(4) Uiso 0.510(8) 1 d D . P D 7
H15G H 0.2628 -0.1861 0.9488 0.135 Uiso 0.510(8) 1 calc R U P D 7
H15H H 0.2597 -0.2072 0.8908 0.135 Uiso 0.510(8) 1 calc R U P D 7
H15I H 0.3213 -0.2432 0.9326 0.135 Uiso 0.510(8) 1 calc R U P D 7
C47B C 0.2920(4) -0.1023(3) 0.8552(3) 0.0270(16) Uiso 0.490(8) 1 d D . P D 8
H14D H 0.3465 -0.0864 0.8396 0.032 Uiso 0.490(8) 1 calc R U P D 8
H14E H 0.2583 -0.0905 0.8243 0.032 Uiso 0.490(8) 1 calc R U P D 8
C48B C 0.3025(5) -0.1711(3) 0.8733(3) 0.049(2) Uiso 0.490(8) 1 d D . P D 8
H48B H 0.2510 -0.1876 0.8701 0.059 Uiso 0.490(8) 1 calc R U P D 8
C49B C 0.3726(5) -0.1963(4) 0.8341(3) 0.049(2) Uiso 0.490(8) 1 d D . P D 8
H49G H 0.3784 -0.2406 0.8464 0.073 Uiso 0.490(8) 1 calc R U P D 8
H49H H 0.3620 -0.1850 0.7943 0.073 Uiso 0.490(8) 1 calc R U P D 8
H49I H 0.4235 -0.1798 0.8357 0.073 Uiso 0.490(8) 1 calc R U P D 8
C50B C 0.3158(6) -0.1919(4) 0.9366(4) 0.059(3) Uiso 0.490(8) 1 d D . P D 8
H50G H 0.2696 -0.1752 0.9619 0.089 Uiso 0.490(8) 1 calc R U P D 8
H50H H 0.3193 -0.2364 0.9477 0.089 Uiso 0.490(8) 1 calc R U P D 8
H50I H 0.3671 -0.1774 0.9403 0.089 Uiso 0.490(8) 1 calc R U P D 8
O151 O 0.15304(17) 0.16614(10) 0.87606(10) 0.0519(7) Uani 1 1 d D . . . .
C152 C 0.1033(2) 0.18679(14) 0.92502(14) 0.0423(9) Uani 1 1 d D . . . .
H15L H 0.1371 0.1845 0.9549 0.051 Uiso 0.446(10) 1 calc R U P E 6
H15M H 0.0577 0.1604 0.9421 0.051 Uiso 0.446(10) 1 calc R U P E 6
H15J H 0.1172 0.1609 0.9614 0.051 Uiso 0.554(10) 1 calc R U P E -6
H15K H 0.0443 0.1846 0.9250 0.051 Uiso 0.554(10) 1 calc R U P E -6
C153 C 0.0683(4) 0.2524(3) 0.9056(3) 0.024(2) Uiso 0.446(10) 1 d D . P E 6
H153 H 0.0206 0.2543 0.8858 0.029 Uiso 0.446(10) 1 calc R U P E 6
C53B C 0.1210(5) 0.2536(3) 0.9202(3) 0.054(3) Uiso 0.554(10) 1 d D . P E -6
H53B H 0.1706 0.2524 0.9380 0.065 Uiso 0.554(10) 1 calc R U P E -6
C154 C 0.0414(4) 0.2778(2) 0.9633(2) 0.110(3) Uani 1 1 d D . . . .
H15Q H -0.0012 0.2537 0.9896 0.165 Uiso 0.446(10) 1 calc R U P E 6
H15R H 0.0891 0.2749 0.9820 0.165 Uiso 0.446(10) 1 calc R U P E 6
H15S H 0.0195 0.3203 0.9537 0.165 Uiso 0.446(10) 1 calc R U P E 6
H15N H 0.0341 0.2489 1.0007 0.165 Uiso 0.554(10) 1 calc R U P E -6
H15O H 0.0504 0.3175 0.9689 0.165 Uiso 0.554(10) 1 calc R U P E -6
H15P H -0.0081 0.2813 0.9461 0.165 Uiso 0.554(10) 1 calc R U P E -6
C155 C 0.1328(4) 0.29183(19) 0.8687(2) 0.102(2) Uani 1 1 d D . . . .
H15W H 0.1080 0.3333 0.8572 0.153 Uiso 0.446(10) 1 calc R U P E 6
H15X H 0.1763 0.2921 0.8905 0.153 Uiso 0.446(10) 1 calc R U P E 6
H15Y H 0.1563 0.2760 0.8341 0.153 Uiso 0.446(10) 1 calc R U P E 6
H15T H 0.1430 0.3316 0.8735 0.153 Uiso 0.554(10) 1 calc R U P E -6
H15U H 0.1803 0.2761 0.8436 0.153 Uiso 0.554(10) 1 calc R U P E -6
H15V H 0.0837 0.2959 0.8510 0.153 Uiso 0.554(10) 1 calc R U P E -6
C156 C 0.1478(3) -0.04342(17) 0.99285(17) 0.0652(14) Uani 1 1 d . . . . .
H156 H 0.1722 -0.0838 0.9954 0.078 Uiso 1 1 calc R U . . .
C157 C 0.0932(2) -0.03208(16) 1.03747(15) 0.0428(9) Uani 1 1 d . . . . .
H157 H 0.0689 0.0084 1.0342 0.051 Uiso 1 1 calc R U . . .
C158 C 0.0659(2) -0.07516(15) 1.09165(13) 0.0341(7) Uani 1 1 d . . . . .
C159 C 0.0875(2) -0.13709(14) 1.10033(14) 0.0358(8) Uani 1 1 d . . . . .
H159 H 0.1228 -0.1529 1.0703 0.043 Uiso 1 1 calc R U . . .
C160 C 0.0592(2) -0.17638(15) 1.15167(15) 0.0434(9) Uani 1 1 d D . . . .
C161 C 0.0042(2) -0.15503(16) 1.19585(14) 0.0388(8) Uani 1 1 d . . . . .
C162 C -0.0171(2) -0.09324(16) 1.18804(14) 0.0362(8) Uani 1 1 d . . . . .
H162 H -0.0542 -0.0778 1.2175 0.043 Uiso 1 1 calc R U . . .
C163 C 0.0153(2) -0.05321(15) 1.13739(15) 0.0391(8) Uani 1 1 d . . . . .
O164 O 0.0815(2) -0.23782(12) 1.16345(14) 0.0957(14) Uani 1 1 d D . . . .
C165 C 0.1392(3) -0.26131(17) 1.1199(2) 0.0779(17) Uani 1 1 d D . . . .
H16C H 0.1835 -0.2337 1.1031 0.093 Uiso 0.531(4) 1 calc R U P C 3
H16D H 0.1113 -0.2648 1.0884 0.093 Uiso 0.531(4) 1 calc R U P C 3
H16A H 0.1958 -0.2555 1.1233 0.093 Uiso 0.469(4) 1 calc R U P C -3
H16B H 0.1294 -0.2387 1.0812 0.093 Uiso 0.469(4) 1 calc R U P C -3
C166 C 0.1772(3) -0.3267(2) 1.1491(2) 0.0220(12) Uiso 0.531(4) 1 d D . P C 3
H166 H 0.2231 -0.3299 1.1711 0.026 Uiso 0.531(4) 1 calc R U P C 3
C167 C 0.1955(6) -0.3534(4) 1.0827(4) 0.072(3) Uiso 0.531(4) 1 d D . P C 3
H16E H 0.2426 -0.3344 1.0565 0.107 Uiso 0.531(4) 1 calc R U P C 3
H16F H 0.2072 -0.3976 1.0912 0.107 Uiso 0.531(4) 1 calc R U P C 3
H16G H 0.1466 -0.3426 1.0645 0.107 Uiso 0.531(4) 1 calc R U P C 3
C168 C 0.1038(3) -0.3653(3) 1.1750(2) 0.0286(13) Uiso 0.531(4) 1 d D . P C 3
H16H H 0.1236 -0.4062 1.1936 0.043 Uiso 0.531(4) 1 calc R U P C 3
H16I H 0.0659 -0.3465 1.2036 0.043 Uiso 0.531(4) 1 calc R U P C 3
H16J H 0.0750 -0.3679 1.1441 0.043 Uiso 0.531(4) 1 calc R U P C 3
C66B C 0.1309(6) -0.3309(4) 1.1260(4) 0.073(3) Uiso 0.469(4) 1 d D . P C -3
H66B H 0.0872 -0.3443 1.1100 0.087 Uiso 0.469(4) 1 calc R U P C -3
C67B C 0.2372(3) -0.3512(3) 1.1016(3) 0.0232(14) Uiso 0.469(4) 1 d D . P C -3
H67J H 0.2499 -0.3389 1.0594 0.035 Uiso 0.469(4) 1 calc R U P C -3
H67K H 0.2712 -0.3307 1.1186 0.035 Uiso 0.469(4) 1 calc R U P C -3
H67L H 0.2486 -0.3953 1.1135 0.035 Uiso 0.469(4) 1 calc R U P C -3
C68B C 0.1419(7) -0.3567(5) 1.1865(4) 0.071(3) Uiso 0.469(4) 1 d D . P C -3
H68J H 0.1378 -0.4006 1.1953 0.107 Uiso 0.469(4) 1 calc R U P C -3
H68K H 0.1961 -0.3484 1.1914 0.107 Uiso 0.469(4) 1 calc R U P C -3
H68L H 0.0990 -0.3381 1.2127 0.107 Uiso 0.469(4) 1 calc R U P C -3
O169 O 0.00082(19) 0.00886(11) 1.12817(12) 0.0685(9) Uani 1 1 d . . . . .
C170 C -0.0486(2) 0.03656(16) 1.17173(17) 0.0476(10) Uani 1 1 d . . . . .
H17A H -0.0313 0.0192 1.2095 0.057 Uiso 1 1 calc R U . . .
H17B H -0.1072 0.0296 1.1754 0.057 Uiso 1 1 calc R U . . .
C171 C -0.0371(3) 0.10457(18) 1.1535(2) 0.0657(13) Uani 1 1 d . . . . .
H171 H 0.0208 0.1102 1.1553 0.079 Uiso 1 1 calc R U . . .
C172 C -0.0516(4) 0.1322(2) 1.0920(2) 0.102(2) Uani 1 1 d . . . . .
H17C H -0.0435 0.1756 1.0825 0.153 Uiso 1 1 calc R U . . .
H17D H -0.0128 0.1119 1.0648 0.153 Uiso 1 1 calc R U . . .
H17E H -0.1080 0.1268 1.0891 0.153 Uiso 1 1 calc R U . . .
C173 C -0.0951(2) 0.13724(17) 1.19695(19) 0.0528(10) Uani 1 1 d . . . . .
H17F H -0.0848 0.1189 1.2361 0.079 Uiso 1 1 calc R U . . .
H17G H -0.0851 0.1803 1.1874 0.079 Uiso 1 1 calc R U . . .
H17H H -0.1523 0.1333 1.1950 0.079 Uiso 1 1 calc R U . . .
C174 C -0.0329(3) -0.19821(18) 1.24942(16) 0.0569(11) Uani 1 1 d . . . . .
H17I H -0.0730 -0.1756 1.2739 0.085 Uiso 1 1 calc R U . . .
H17J H 0.0105 -0.2189 1.2707 0.085 Uiso 1 1 calc R U . . .
H17K H -0.0605 -0.2283 1.2386 0.085 Uiso 1 1 calc R U . . .
N201 N 0.35274(15) 0.19574(12) 0.48562(11) 0.0309(6) Uani 1 1 d . . . . .
C202 C 0.39419(19) 0.14125(15) 0.48888(13) 0.0319(7) Uani 1 1 d . . . . .
C203 C 0.3640(2) 0.08595(15) 0.52085(13) 0.0322(7) Uani 1 1 d . . . . .
H203 H 0.3957 0.0485 0.5193 0.039 Uiso 1 1 calc R U . . .
C204 C 0.28690(19) 0.08793(15) 0.55443(13) 0.0321(7) Uani 1 1 d . . . . .
C205 C 0.23999(19) 0.14469(14) 0.55417(12) 0.0288(7) Uani 1 1 d . . . . .
C206 C 0.16038(19) 0.15006(15) 0.58780(13) 0.0313(7) Uani 1 1 d . . . . .
H206 H 0.1369 0.1152 0.6126 0.038 Uiso 1 1 calc R U . . .
C207 C 0.11780(18) 0.20567(15) 0.58423(13) 0.0301(7) Uani 1 1 d . . . . .
H207 H 0.0649 0.2090 0.6074 0.036 Uiso 1 1 calc R U . . .
C208 C 0.14993(18) 0.25865(15) 0.54705(13) 0.0289(7) Uani 1 1 d . . . . .
H208 H 0.1184 0.2967 0.5452 0.035 Uiso 1 1 calc R U . . .
C209 C 0.22695(18) 0.25494(14) 0.51364(13) 0.0282(7) Uani 1 1 d . . . . .
C210 C 0.27468(18) 0.19742(14) 0.51744(12) 0.0284(7) Uani 1 1 d . . . . .
O211 O 0.25056(13) 0.03914(10) 0.58910(9) 0.0361(5) Uani 1 1 d . . . . .
C212 C 0.2974(2) -0.01895(15) 0.59797(15) 0.0390(8) Uani 1 1 d . . . . .
H21A H 0.3539 -0.0141 0.6022 0.047 Uiso 1 1 calc R U . . .
H21B H 0.3007 -0.0378 0.5646 0.047 Uiso 1 1 calc R U . . .
C213 C 0.2535(2) -0.05829(16) 0.65261(16) 0.0427(9) Uani 1 1 d . . . . .
H213 H 0.1966 -0.0626 0.6473 0.051 Uiso 1 1 calc R U . . .
C214 C 0.2477(3) -0.02837(19) 0.70344(16) 0.0534(10) Uani 1 1 d . . . . .
H21C H 0.2193 -0.0540 0.7386 0.080 Uiso 1 1 calc R U . . .
H21D H 0.3031 -0.0234 0.7086 0.080 Uiso 1 1 calc R U . . .
H21E H 0.2168 0.0115 0.6959 0.080 Uiso 1 1 calc R U . . .
C215 C 0.2999(3) -0.12127(17) 0.66332(19) 0.0568(11) Uani 1 1 d . . . . .
H21F H 0.2716 -0.1467 0.6986 0.085 Uiso 1 1 calc R U . . .
H21G H 0.3016 -0.1399 0.6305 0.085 Uiso 1 1 calc R U . . .
H21H H 0.3561 -0.1175 0.6678 0.085 Uiso 1 1 calc R U . . .
C216 C 0.4817(2) 0.13883(15) 0.45638(14) 0.0377(8) Uani 1 1 d . . . . .
O217 O 0.51523(15) 0.09385(12) 0.44078(11) 0.0515(7) Uani 1 1 d . . . . .
O218 O 0.52170(14) 0.18864(11) 0.44734(11) 0.0454(6) Uani 1 1 d . . . . .
H218 H 0.4919 0.2143 0.4639 0.068 Uiso 1 1 calc R U . . .
N219 N 0.26276(15) 0.30416(12) 0.47262(10) 0.0285(6) Uani 1 1 d . . . . .
H219 H 0.3079 0.2952 0.4491 0.034 Uiso 1 1 calc R U . . .
C220 C 0.23479(18) 0.36396(15) 0.46560(13) 0.0289(7) Uani 1 1 d . . . . .
O221 O 0.17647(13) 0.38265(10) 0.49912(9) 0.0339(5) Uani 1 1 d . . . . .
C222 C 0.27490(18) 0.40727(14) 0.41299(13) 0.0286(7) Uani 1 1 d . . . . .
C223 C 0.23244(19) 0.46478(15) 0.40058(13) 0.0316(7) Uani 1 1 d . . . . .
H223 H 0.1829 0.4735 0.4256 0.038 Uiso 1 1 calc R U . . .
C224 C 0.26041(19) 0.50919(14) 0.35292(13) 0.0316(7) Uani 1 1 d . . . . .
C225 C 0.33401(19) 0.49755(14) 0.31537(13) 0.0285(7) Uani 1 1 d . . . . .
C226 C 0.37761(19) 0.44081(14) 0.32840(13) 0.0310(7) Uani 1 1 d . . . . .
H226 H 0.4282 0.4328 0.3041 0.037 Uiso 1 1 calc R U . . .
C227 C 0.34918(18) 0.39560(14) 0.37589(12) 0.0284(7) Uani 1 1 d . . . . .
O228 O 0.21868(14) 0.56514(10) 0.33739(9) 0.0399(6) Uani 1 1 d . . . . .
C229 C 0.1471(2) 0.58139(15) 0.37606(14) 0.0364(8) Uani 1 1 d . . . . .
H22A H 0.1627 0.5876 0.4115 0.044 Uiso 1 1 calc R U . . .
H22B H 0.1093 0.5486 0.3872 0.044 Uiso 1 1 calc R U . . .
C230 C 0.1047(2) 0.63980(16) 0.34540(15) 0.0393(8) Uani 1 1 d . . . . .
H230 H 0.0871 0.6314 0.3111 0.047 Uiso 1 1 calc R U . . .
C231 C 0.0275(2) 0.65736(19) 0.38635(19) 0.0577(11) Uani 1 1 d . . . . .
H23A H -0.0076 0.6235 0.3992 0.087 Uiso 1 1 calc R U . . .
H23B H 0.0433 0.6668 0.4200 0.087 Uiso 1 1 calc R U . . .
H23C H -0.0028 0.6930 0.3661 0.087 Uiso 1 1 calc R U . . .
C232 C 0.1615(2) 0.69098(18) 0.32409(19) 0.0548(10) Uani 1 1 d . . . . .
H23D H 0.1316 0.7274 0.3047 0.082 Uiso 1 1 calc R U . . .
H23E H 0.1803 0.6996 0.3570 0.082 Uiso 1 1 calc R U . . .
H23F H 0.2090 0.6789 0.2968 0.082 Uiso 1 1 calc R U . . .
O233 O 0.39098(12) 0.33986(10) 0.39048(9) 0.0332(5) Uani 1 1 d . . . . .
C234 C 0.46831(19) 0.32523(15) 0.35611(13) 0.0338(7) Uani 1 1 d . . . . .
H23G H 0.5002 0.2935 0.3806 0.041 Uiso 1 1 calc R U . . .
H23H H 0.4995 0.3618 0.3437 0.041 Uiso 1 1 calc R U . . .
C235 C 0.4618(3) 0.30317(18) 0.30339(16) 0.0604(12) Uani 1 1 d . . . . .
H235 H 0.4386 0.3376 0.2754 0.072 Uiso 1 1 calc R U . . .
C236 C 0.5507(4) 0.2845(3) 0.2763(2) 0.116(3) Uani 1 1 d . . . . .
H23I H 0.5501 0.2697 0.2416 0.174 Uiso 1 1 calc R U . . .
H23J H 0.5833 0.3198 0.2660 0.174 Uiso 1 1 calc R U . . .
H23K H 0.5751 0.2523 0.3043 0.174 Uiso 1 1 calc R U . . .
C237 C 0.4059(5) 0.2520(3) 0.3190(2) 0.115(3) Uani 1 1 d . . . . .
H23L H 0.4027 0.2384 0.2841 0.173 Uiso 1 1 calc R U . . .
H23M H 0.4281 0.2181 0.3467 0.173 Uiso 1 1 calc R U . . .
H23N H 0.3509 0.2663 0.3365 0.173 Uiso 1 1 calc R U . . .
C238 C 0.36165(19) 0.54398(15) 0.26375(13) 0.0319(7) Uani 1 1 d . . . . .
H238 H 0.3392 0.5845 0.2634 0.038 Uiso 1 1 calc R U . . .
C239 C 0.41561(19) 0.53431(14) 0.21714(13) 0.0309(7) Uani 1 1 d . . . . .
H239 H 0.4395 0.4940 0.2184 0.037 Uiso 1 1 calc R U . . .
C240 C 0.4416(2) 0.57931(15) 0.16454(13) 0.0316(7) Uani 1 1 d . . . . .
C241 C 0.4180(2) 0.64140(16) 0.15926(15) 0.0449(9) Uani 1 1 d . . . . .
H241 H 0.3834 0.6551 0.1908 0.054 Uiso 1 1 calc R U . . .
C242 C 0.4440(3) 0.68340(17) 0.10877(18) 0.0678(14) Uani 1 1 d D . . . .
C243 C 0.4971(3) 0.66540(17) 0.06176(16) 0.0538(11) Uani 1 1 d . . . . .
C244 C 0.5209(2) 0.60352(15) 0.06729(14) 0.0388(8) Uani 1 1 d . . . . .
H244 H 0.5577 0.5901 0.0364 0.047 Uiso 1 1 calc R U . . .
C245 C 0.4921(2) 0.56053(15) 0.11713(13) 0.0345(8) Uani 1 1 d D . . . .
O246 O 0.4210(3) 0.74452(13) 0.10082(15) 0.144(2) Uani 1 1 d D . . . .
C247 C 0.3624(3) 0.76776(17) 0.14221(18) 0.0709(15) Uani 1 1 d D . . . .
H24C H 0.3901 0.7763 0.1717 0.085 Uiso 0.509(9) 1 calc R U P F 6
H24D H 0.3228 0.7371 0.1619 0.085 Uiso 0.509(9) 1 calc R U P F 6
H24A H 0.3760 0.7515 0.1813 0.085 Uiso 0.491(9) 1 calc R U P F -6
H24B H 0.3070 0.7563 0.1421 0.085 Uiso 0.491(9) 1 calc R U P F -6
C248 C 0.3138(6) 0.8288(4) 0.1129(4) 0.075(3) Uiso 0.509(9) 1 d D . P F 6
H248 H 0.2768 0.8191 0.0891 0.091 Uiso 0.509(9) 1 calc R U P F 6
C249 C 0.3782(6) 0.8696(4) 0.0743(4) 0.075(3) Uiso 0.509(9) 1 d D . P F 6
H24E H 0.4100 0.8490 0.0445 0.112 Uiso 0.509(9) 1 calc R U P F 6
H24F H 0.3509 0.9077 0.0558 0.112 Uiso 0.509(9) 1 calc R U P F 6
H24G H 0.4152 0.8781 0.0976 0.112 Uiso 0.509(9) 1 calc R U P F 6
C250 C 0.2644(6) 0.8584(5) 0.1585(4) 0.074(3) Uiso 0.509(9) 1 d D . P F 6
H25A H 0.2236 0.8314 0.1827 0.111 Uiso 0.509(9) 1 calc R U P F 6
H25B H 0.3007 0.8669 0.1824 0.111 Uiso 0.509(9) 1 calc R U P F 6
H25C H 0.2364 0.8965 0.1406 0.111 Uiso 0.509(9) 1 calc R U P F 6
C48C C 0.3642(3) 0.8382(2) 0.1258(2) 0.0216(17) Uiso 0.491(9) 1 d D . P F -6
H48C H 0.4193 0.8502 0.1273 0.026 Uiso 0.491(9) 1 calc R U P F -6
C50C C 0.2984(5) 0.8621(3) 0.1693(3) 0.041(2) Uiso 0.491(9) 1 d D . P F -6
H50J H 0.3133 0.8486 0.2077 0.061 Uiso 0.491(9) 1 calc R U P F -6
H50K H 0.2931 0.9065 0.1588 0.061 Uiso 0.491(9) 1 calc R U P F -6
H50L H 0.2459 0.8467 0.1696 0.061 Uiso 0.491(9) 1 calc R U P F -6
C49C C 0.3457(5) 0.8573(3) 0.0635(3) 0.039(2) Uiso 0.491(9) 1 d D . P F -6
H49J H 0.3905 0.8405 0.0372 0.059 Uiso 0.491(9) 1 calc R U P F -6
H49K H 0.2939 0.8418 0.0624 0.059 Uiso 0.491(9) 1 calc R U P F -6
H49L H 0.3411 0.9017 0.0516 0.059 Uiso 0.491(9) 1 calc R U P F -6
O251 O 0.51106(18) 0.50016(10) 0.12182(10) 0.0550(8) Uani 1 1 d . . . . .
C252 C 0.5603(2) 0.47786(15) 0.07442(14) 0.0424(9) Uani 1 1 d D . . . .
H25F H 0.6080 0.5024 0.0580 0.051 Uiso 0.498(6) 1 calc R U P B 2
H25G H 0.5275 0.4813 0.0437 0.051 Uiso 0.498(6) 1 calc R U P B 2
H25D H 0.6193 0.4767 0.0764 0.051 Uiso 0.502(6) 1 calc R U P B -2
H25E H 0.5505 0.5050 0.0375 0.051 Uiso 0.502(6) 1 calc R U P B -2
C253 C 0.5901(6) 0.4120(3) 0.0952(3) 0.058(3) Uani 0.498(6) 1 d D . P B 2
H253 H 0.6265 0.4088 0.1242 0.069 Uiso 0.498(6) 1 calc R U P B 2
C254 C 0.6404(6) 0.3909(4) 0.0406(3) 0.049(2) Uani 0.498(6) 1 d D . P B 2
H25H H 0.6872 0.4156 0.0244 0.073 Uiso 0.498(6) 1 calc R U P B 2
H25I H 0.6607 0.3482 0.0514 0.073 Uiso 0.498(6) 1 calc R U P B 2
H25J H 0.6051 0.3957 0.0117 0.073 Uiso 0.498(6) 1 calc R U P B 2
C255 C 0.5181(5) 0.3758(4) 0.1217(4) 0.059(3) Uiso 0.498(6) 1 d D . P B 2
H25K H 0.5374 0.3332 0.1351 0.089 Uiso 0.498(6) 1 calc R U P B 2
H25L H 0.4863 0.3917 0.1545 0.089 Uiso 0.498(6) 1 calc R U P B 2
H25M H 0.4832 0.3786 0.0928 0.089 Uiso 0.498(6) 1 calc R U P B 2
C53C C 0.5364(4) 0.4108(3) 0.0775(3) 0.0299(15) Uiso 0.502(6) 1 d D . P B -2
H53C H 0.4800 0.4124 0.0685 0.036 Uiso 0.502(6) 1 calc R U P B -2
C54C C 0.6008(4) 0.3860(3) 0.0319(3) 0.0318(17) Uiso 0.502(6) 1 d D . P B -2
H54G H 0.5969 0.4113 -0.0065 0.048 Uiso 0.502(6) 1 calc R U P B -2
H54H H 0.6559 0.3867 0.0401 0.048 Uiso 0.502(6) 1 calc R U P B -2
H54I H 0.5908 0.3442 0.0328 0.048 Uiso 0.502(6) 1 calc R U P B -2
C55C C 0.5404(4) 0.3728(3) 0.1378(3) 0.0299(16) Uiso 0.502(6) 1 d D . P B -2
H55G H 0.4987 0.3896 0.1660 0.045 Uiso 0.502(6) 1 calc R U P B -2
H55H H 0.5300 0.3309 0.1395 0.045 Uiso 0.502(6) 1 calc R U P B -2
H55I H 0.5951 0.3734 0.1468 0.045 Uiso 0.502(6) 1 calc R U P B -2
C256 C 0.5232(3) 0.70992(17) 0.00829(17) 0.0647(14) Uani 1 1 d . . . . .
H256 H 0.5002 0.7506 0.0063 0.078 Uiso 1 1 calc R U . . .
C257 C 0.5753(2) 0.69853(15) -0.03689(14) 0.0383(8) Uani 1 1 d . . . . .
H257 H 0.5977 0.6577 -0.0344 0.046 Uiso 1 1 calc R U . . .
C258 C 0.6034(2) 0.74168(15) -0.09124(13) 0.0326(7) Uani 1 1 d . . . . .
C259 C 0.5825(2) 0.80369(15) -0.09900(14) 0.0378(8) Uani 1 1 d . . . . .
H259 H 0.5481 0.8193 -0.0685 0.045 Uiso 1 1 calc R U . . .
C260 C 0.6111(3) 0.84338(16) -0.15046(17) 0.0522(11) Uani 1 1 d D . . . .
C261 C 0.6660(2) 0.82209(16) -0.19456(14) 0.0402(8) Uani 1 1 d . . . . .
C262 C 0.6858(2) 0.76034(15) -0.18769(14) 0.0350(8) Uani 1 1 d . . . . .
H262 H 0.7223 0.7451 -0.2176 0.042 Uiso 1 1 calc R U . . .
C263 C 0.6531(2) 0.71985(14) -0.13741(14) 0.0350(8) Uani 1 1 d . . . . .
O264 O 0.5903(3) 0.90497(12) -0.16089(15) 0.1147(18) Uani 1 1 d D . . . .
C265 C 0.5326(4) 0.92882(18) -0.1168(2) 0.094(2) Uani 1 1 d D . . . .
H26C H 0.5611 0.9340 -0.0863 0.113 Uiso 0.531(4) 1 calc R U P C 3
H26D H 0.4891 0.9007 -0.0989 0.113 Uiso 0.531(4) 1 calc R U P C 3
H26A H 0.5423 0.9061 -0.0782 0.113 Uiso 0.469(4) 1 calc R U P C -3
H26B H 0.4758 0.9234 -0.1202 0.113 Uiso 0.469(4) 1 calc R U P C -3
C266 C 0.4929(4) 0.9934(2) -0.1480(2) 0.0341(15) Uani 0.531(4) 1 d D . P C 3
H266 H 0.4470 0.9954 -0.1695 0.041 Uiso 0.531(4) 1 calc R U P C 3
C267 C 0.4748(5) 1.0212(4) -0.0803(3) 0.054(2) Uiso 0.531(4) 1 d D . P C 3
H26E H 0.4280 1.0022 -0.0537 0.081 Uiso 0.531(4) 1 calc R U P C 3
H26F H 0.5240 1.0107 -0.0623 0.081 Uiso 0.531(4) 1 calc R U P C 3
H26G H 0.4629 1.0653 -0.0889 0.081 Uiso 0.531(4) 1 calc R U P C 3
C268 C 0.5652(4) 1.0316(3) -0.1742(3) 0.0468(18) Uiso 0.531(4) 1 d D . P C 3
H26H H 0.5453 1.0719 -0.1940 0.070 Uiso 0.531(4) 1 calc R U P C 3
H26I H 0.5933 1.0357 -0.1435 0.070 Uiso 0.531(4) 1 calc R U P C 3
H26J H 0.6037 1.0119 -0.2020 0.070 Uiso 0.531(4) 1 calc R U P C 3
C66C C 0.5419(4) 0.9991(3) -0.1231(3) 0.0380(17) Uiso 0.469(4) 1 d D . P C -3
H66C H 0.5846 1.0136 -0.1069 0.046 Uiso 0.469(4) 1 calc R U P C -3
C67C C 0.4318(4) 1.0166(3) -0.1001(3) 0.0364(17) Uiso 0.469(4) 1 d D . P C -3
H67G H 0.4177 1.0045 -0.0579 0.055 Uiso 0.469(4) 1 calc R U P C -3
H67H H 0.4179 1.0603 -0.1125 0.055 Uiso 0.469(4) 1 calc R U P C -3
H67I H 0.4006 0.9943 -0.1176 0.055 Uiso 0.469(4) 1 calc R U P C -3
C68C C 0.5267(5) 1.0251(4) -0.1848(3) 0.0436(19) Uiso 0.469(4) 1 d D . P C -3
H68G H 0.5308 1.0690 -0.1943 0.065 Uiso 0.469(4) 1 calc R U P C -3
H68H H 0.5680 1.0062 -0.2117 0.065 Uiso 0.469(4) 1 calc R U P C -3
H68I H 0.4717 1.0166 -0.1878 0.065 Uiso 0.469(4) 1 calc R U P C -3
O269 O 0.66577(19) 0.65804(11) -0.12852(12) 0.0648(9) Uani 1 1 d . . . . .
C270 C 0.7165(2) 0.63055(17) -0.17240(17) 0.0492(10) Uani 1 1 d . . . . .
H27A H 0.7749 0.6374 -0.1754 0.059 Uiso 1 1 calc R U . . .
H27B H 0.6998 0.6482 -0.2103 0.059 Uiso 1 1 calc R U . . .
C271 C 0.7047(3) 0.56254(18) -0.1547(2) 0.0663(13) Uani 1 1 d . . . . .
H271 H 0.6468 0.5573 -0.1568 0.080 Uiso 1 1 calc R U . . .
C272 C 0.7180(4) 0.5348(2) -0.0932(2) 0.097(2) Uani 1 1 d . . . . .
H27C H 0.6807 0.5564 -0.0665 0.146 Uiso 1 1 calc R U . . .
H27D H 0.7068 0.4919 -0.0833 0.146 Uiso 1 1 calc R U . . .
H27E H 0.7750 0.5381 -0.0903 0.146 Uiso 1 1 calc R U . . .
C273 C 0.7618(2) 0.53005(17) -0.19795(18) 0.0508(10) Uani 1 1 d . . . . .
H27F H 0.7519 0.5488 -0.2371 0.076 Uiso 1 1 calc R U . . .
H27G H 0.8192 0.5333 -0.1957 0.076 Uiso 1 1 calc R U . . .
H27H H 0.7510 0.4872 -0.1887 0.076 Uiso 1 1 calc R U . . .
C274 C 0.7029(3) 0.86616(19) -0.24837(17) 0.0595(12) Uani 1 1 d . . . . .
H27I H 0.7405 0.8437 -0.2742 0.089 Uiso 1 1 calc R U . . .
H27J H 0.7331 0.8947 -0.2375 0.089 Uiso 1 1 calc R U . . .
H27K H 0.6588 0.8886 -0.2682 0.089 Uiso 1 1 calc R U . . .

loop_
_atom_site_aniso_label
_atom_site_aniso_U_11
_atom_site_aniso_U_22
_atom_site_aniso_U_33
_atom_site_aniso_U_23
_atom_site_aniso_U_13
_atom_site_aniso_U_12
N1 0.0344(14) 0.0307(15) 0.0229(13) -0.0077(11) -0.0005(11) 0.0077(12)
C2 0.0372(17) 0.0323(19) 0.0244(16) -0.0076(14) 0.0017(13) 0.0052(15)
C3 0.0405(18) 0.0287(18) 0.0252(16) -0.0071(13) -0.0049(13) 0.0073(14)
C4 0.0364(17) 0.0294(18) 0.0224(15) -0.0042(13) -0.0034(13) -0.0019(14)
C5 0.0356(17) 0.0299(18) 0.0240(16) -0.0060(13) -0.0047(13) 0.0007(14)
C6 0.0313(16) 0.0343(19) 0.0267(16) -0.0085(14) 0.0031(13) 0.0001(14)
C7 0.0294(16) 0.038(2) 0.0286(17) -0.0061(14) 0.0000(13) 0.0016(14)
C8 0.0326(16) 0.0323(18) 0.0237(16) -0.0037(13) -0.0010(13) 0.0024(14)
C9 0.0281(15) 0.0325(18) 0.0202(15) -0.0039(13) -0.0010(12) 0.0001(13)
C10 0.0297(15) 0.0329(18) 0.0194(15) -0.0052(13) -0.0008(12) 0.0029(13)
O11 0.0406(13) 0.0294(13) 0.0407(13) -0.0028(10) -0.0010(10) -0.0015(10)
C12 0.0469(19) 0.0260(18) 0.0400(19) -0.0085(15) -0.0048(15) 0.0065(15)
C13 0.0404(18) 0.0236(18) 0.051(2) 0.0003(15) -0.0018(16) -0.0059(15)
C14 0.065(2) 0.043(2) 0.040(2) -0.0055(17) 0.0061(18) -0.0066(19)
C15 0.063(3) 0.031(2) 0.066(3) 0.0003(19) 0.004(2) -0.0026(19)
C16 0.0448(19) 0.033(2) 0.0291(18) -0.0031(15) 0.0057(14) 0.0060(16)
O17 0.0553(15) 0.0408(16) 0.0507(16) -0.0176(13) 0.0143(12) 0.0093(13)
O18 0.0436(13) 0.0326(14) 0.0400(14) -0.0056(11) 0.0152(10) 0.0054(11)
N19 0.0304(13) 0.0279(15) 0.0204(13) -0.0011(11) 0.0037(10) 0.0033(11)
C20 0.0265(15) 0.0309(18) 0.0247(16) -0.0002(13) 0.0019(12) 0.0019(13)
O21 0.0324(11) 0.0315(13) 0.0279(11) -0.0033(9) 0.0064(9) 0.0074(10)
C22 0.0302(15) 0.0327(18) 0.0201(15) -0.0041(13) -0.0020(12) 0.0026(14)
C23 0.0300(15) 0.0312(18) 0.0226(15) -0.0037(13) 0.0001(12) 0.0092(13)
C24 0.0337(16) 0.0271(18) 0.0239(16) -0.0039(13) -0.0014(13) 0.0072(13)
C25 0.0372(17) 0.0268(18) 0.0262(16) -0.0056(13) -0.0025(13) 0.0004(14)
C26 0.0309(15) 0.0309(18) 0.0231(15) -0.0083(13) -0.0002(12) 0.0039(13)
C27 0.0324(16) 0.0244(17) 0.0240(15) -0.0020(13) -0.0037(12) 0.0058(13)
O28 0.0435(13) 0.0313(13) 0.0326(12) 0.0022(10) 0.0072(10) 0.0162(10)
C29 0.0347(17) 0.0338(19) 0.0338(18) -0.0056(15) 0.0035(14) 0.0081(14)
C30 0.0382(18) 0.0321(19) 0.0414(19) -0.0057(15) -0.0089(15) 0.0075(15)
C31 0.046(2) 0.032(2) 0.075(3) -0.0053(19) -0.0098(19) 0.0040(17)
C32 0.039(2) 0.048(2) 0.067(3) -0.011(2) -0.0009(18) 0.0151(18)
O23 0.0320(11) 0.0271(12) 0.0285(11) 0.0014(9) 0.0052(9) 0.0091(9)
C34 0.0355(17) 0.0304(18) 0.0281(17) 0.0004(14) 0.0057(13) 0.0100(14)
C35 0.123(4) 0.033(2) 0.0230(18) -0.0070(16) -0.001(2) 0.012(2)
C36 0.284(10) 0.066(4) 0.064(3) 0.010(3) -0.069(5) -0.085(5)
C37 0.196(7) 0.077(4) 0.052(3) -0.015(3) 0.029(4) 0.073(4)
C38 0.0423(18) 0.0206(16) 0.0289(17) -0.0052(13) -0.0006(14) 0.0036(14)
C39 0.0435(18) 0.0198(16) 0.0276(17) -0.0021(13) 0.0000(14) 0.0042(14)
C40 0.0387(17) 0.0189(16) 0.0280(16) -0.0005(13) -0.0004(13) 0.0026(13)
C41 0.065(2) 0.0235(19) 0.0327(19) -0.0034(15) 0.0189(17) -0.0001(17)
C42 0.116(4) 0.0167(19) 0.053(3) -0.0014(17) 0.034(3) 0.004(2)
C43 0.089(3) 0.027(2) 0.036(2) -0.0006(16) 0.020(2) 0.003(2)
C44 0.0501(19) 0.0216(17) 0.0275(17) -0.0037(13) 0.0090(14) 0.0023(15)
C45 0.0427(18) 0.0205(17) 0.0250(16) -0.0017(13) 0.0014(13) 0.0054(14)
O46 0.266(6) 0.0182(16) 0.089(3) 0.0096(16) 0.114(3) 0.025(2)
C47 0.122(4) 0.027(2) 0.051(2) -0.0114(18) 0.021(3) 0.009(2)
O51 0.098(2) 0.0212(13) 0.0296(13) 0.0018(10) 0.0214(13) 0.0168(13)
C52 0.070(2) 0.032(2) 0.0252(17) -0.0065(15) 0.0105(16) 0.0150(18)
C56 0.099(3) 0.024(2) 0.050(2) -0.0005(17) 0.031(2) 0.000(2)
C57 0.049(2) 0.0233(18) 0.0342(18) 0.0013(14) 0.0063(15) 0.0024(15)
C58 0.0434(18) 0.0200(17) 0.0347(18) -0.0018(14) -0.0006(14) -0.0016(14)
C59 0.0472(19) 0.032(2) 0.0308(18) -0.0060(15) 0.0149(15) -0.0050(16)
C60 0.066(2) 0.028(2) 0.045(2) -0.0042(16) 0.0161(19) 0.0027(18)
C61 0.048(2) 0.0292(19) 0.0311(18) 0.0028(14) 0.0028(15) 0.0002(16)
C62 0.0414(18) 0.0302(19) 0.0319(18) -0.0091(14) 0.0057(14) -0.0021(15)
C63 0.0454(19) 0.0260(19) 0.0379(19) -0.0080(15) 0.0073(15) -0.0050(15)
O64 0.154(3) 0.0203(15) 0.083(2) 0.0094(14) 0.084(2) 0.0146(17)
C65 0.113(4) 0.023(2) 0.080(3) 0.002(2) 0.065(3) 0.006(2)
O69 0.090(2) 0.0252(14) 0.0615(18) -0.0073(12) 0.0391(15) -0.0059(14)
C70 0.054(2) 0.031(2) 0.046(2) -0.0114(17) 0.0188(17) 0.0035(17)
C71 0.068(3) 0.0207(19) 0.078(3) -0.0089(19) 0.025(2) -0.0017(18)
C72 0.045(2) 0.040(2) 0.070(3) -0.025(2) 0.0067(19) 0.0027(17)
C73 0.150(5) 0.030(2) 0.076(3) 0.001(2) 0.055(3) 0.017(3)
C74 0.066(3) 0.040(2) 0.039(2) 0.0084(17) 0.0159(18) 0.0106(19)
N101 0.0342(14) 0.0292(15) 0.0208(13) -0.0045(11) 0.0011(10) 0.0036(12)
C102 0.0404(17) 0.0290(18) 0.0211(15) -0.0060(13) 0.0000(13) 0.0058(14)
C103 0.0405(18) 0.0313(18) 0.0248(16) -0.0047(14) -0.0018(13) 0.0052(14)
C104 0.0421(18) 0.0233(17) 0.0265(16) -0.0035(13) -0.0094(14) 0.0002(14)
C105 0.0338(16) 0.0307(18) 0.0221(15) -0.0032(13) -0.0063(12) 0.0025(14)
C106 0.0406(17) 0.0274(18) 0.0253(16) 0.0007(13) -0.0027(13) -0.0052(14)
C107 0.0300(15) 0.0324(19) 0.0279(16) -0.0068(14) 0.0022(12) -0.0008(14)
C108 0.0306(16) 0.0264(17) 0.0288(16) -0.0050(13) -0.0025(13) 0.0032(13)
C109 0.0308(15) 0.0261(17) 0.0213(15) -0.0033(12) -0.0035(12) 0.0037(13)
C110 0.0347(16) 0.0255(17) 0.0205(15) -0.0057(12) -0.0023(12) 0.0018(13)
O111 0.0420(12) 0.0238(12) 0.0386(13) 0.0002(10) -0.0027(10) 0.0014(10)
C112 0.050(2) 0.0227(18) 0.0347(18) -0.0042(14) -0.0010(15) -0.0006(15)
C113 0.0411(19) 0.0298(19) 0.053(2) -0.0051(16) -0.0081(16) -0.0023(15)
C114 0.057(2) 0.049(2) 0.042(2) 0.0008(18) 0.0097(18) -0.0044(19)
C115 0.068(3) 0.027(2) 0.064(3) 0.0059(18) 0.002(2) -0.0026(19)
C116 0.0409(18) 0.035(2) 0.0281(17) -0.0062(15) 0.0069(14) 0.0126(16)
O117 0.0555(15) 0.0395(15) 0.0518(16) -0.0176(12) 0.0158(12) 0.0070(13)
O118 0.0428(13) 0.0280(13) 0.0481(15) -0.0054(11) 0.0154(11) 0.0053(11)
N119 0.0273(13) 0.0252(14) 0.0248(13) -0.0008(11) 0.0021(10) 0.0045(11)
C120 0.0302(16) 0.0286(18) 0.0234(15) -0.0080(13) -0.0014(12) 0.0059(13)
O121 0.0349(12) 0.0300(13) 0.0328(12) -0.0030(10) 0.0060(10) 0.0051(10)
C122 0.0285(15) 0.0243(17) 0.0253(16) -0.0031(13) -0.0013(12) 0.0034(13)
C123 0.0319(16) 0.0271(18) 0.0277(16) -0.0050(13) 0.0008(13) 0.0037(13)
C124 0.0405(18) 0.0253(18) 0.0300(17) -0.0066(14) -0.0024(14) 0.0067(14)
C125 0.0357(16) 0.0227(17) 0.0225(15) -0.0044(12) -0.0003(12) 0.0024(13)
C126 0.0298(15) 0.0246(17) 0.0211(15) -0.0047(12) 0.0044(12) 0.0051(13)
C127 0.0292(15) 0.0261(17) 0.0242(15) -0.0056(13) -0.0019(12) 0.0068(13)
O128 0.0469(13) 0.0293(13) 0.0335(12) -0.0004(10) 0.0087(10) 0.0144(11)
C129 0.0377(17) 0.0346(19) 0.0300(17) -0.0030(14) -0.0014(14) 0.0090(15)
C130 0.0392(18) 0.037(2) 0.0408(19) -0.0066(16) -0.0096(15) 0.0039(15)
C131 0.044(2) 0.032(2) 0.070(3) -0.0028(19) -0.0077(19) 0.0090(17)
C132 0.043(2) 0.047(2) 0.062(3) -0.002(2) -0.0041(18) 0.0186(18)
O133 0.0339(11) 0.0247(12) 0.0268(11) 0.0016(9) 0.0061(9) 0.0085(9)
C134 0.0355(17) 0.0283(18) 0.0275(16) -0.0033(13) 0.0072(13) 0.0109(14)
C135 0.113(4) 0.029(2) 0.0286(19) -0.0021(16) -0.003(2) 0.014(2)
C136 0.251(8) 0.058(3) 0.061(3) -0.004(3) -0.072(4) -0.052(4)
C137 0.195(7) 0.075(4) 0.047(3) -0.012(3) 0.037(3) 0.068(4)
C138 0.0401(17) 0.0195(16) 0.0258(16) -0.0016(13) 0.0001(13) 0.0044(13)
C139 0.0361(17) 0.0248(17) 0.0256(16) -0.0054(13) -0.0009(13) 0.0039(13)
C140 0.0387(17) 0.0241(17) 0.0229(16) -0.0060(13) 0.0017(13) 0.0005(14)
C141 0.068(2) 0.0229(19) 0.0339(19) -0.0068(15) 0.0141(17) 0.0048(17)
C142 0.127(4) 0.019(2) 0.040(2) 0.0018(16) 0.034(2) 0.011(2)
C143 0.096(3) 0.0175(18) 0.036(2) -0.0006(15) 0.020(2) 0.0020(19)
C144 0.057(2) 0.0264(19) 0.0255(17) -0.0011(14) 0.0101(15) -0.0004(16)
C145 0.0494(19) 0.0174(17) 0.0270(16) -0.0029(13) -0.0038(14) 0.0055(14)
O146 0.287(6) 0.0243(17) 0.077(2) 0.0144(16) 0.109(3) 0.040(3)
O151 0.0872(19) 0.0193(12) 0.0298(13) -0.0024(10) 0.0219(12) 0.0105(12)
C152 0.066(2) 0.0218(18) 0.0261(17) -0.0004(14) 0.0081(16) 0.0087(16)
C154 0.196(6) 0.036(3) 0.053(3) -0.008(2) 0.050(3) 0.042(3)
C155 0.134(5) 0.024(2) 0.106(4) -0.018(2) 0.075(4) 0.002(3)
C156 0.113(4) 0.0193(19) 0.039(2) 0.0043(16) 0.026(2) 0.006(2)
C157 0.056(2) 0.0261(19) 0.038(2) -0.0027(15) 0.0021(17) 0.0011(16)
C158 0.0404(18) 0.0308(19) 0.0249(16) -0.0036(14) 0.0036(13) 0.0002(15)
C159 0.053(2) 0.0210(17) 0.0277(17) -0.0040(13) 0.0036(14) 0.0000(15)
C160 0.066(2) 0.0177(17) 0.0324(18) 0.0022(14) 0.0121(16) 0.0014(16)
C161 0.0478(19) 0.0295(19) 0.0287(17) 0.0028(14) 0.0054(15) -0.0014(15)
C162 0.0402(18) 0.036(2) 0.0266(17) -0.0054(14) 0.0027(14) 0.0004(15)
C163 0.049(2) 0.0234(18) 0.0371(19) -0.0014(14) 0.0010(15) 0.0040(15)
O164 0.146(3) 0.0206(15) 0.068(2) 0.0094(13) 0.067(2) 0.0118(17)
C165 0.116(4) 0.024(2) 0.060(3) -0.0024(19) 0.046(3) 0.008(2)
O169 0.093(2) 0.0240(14) 0.0595(18) -0.0038(12) 0.0393(16) 0.0068(14)
C170 0.058(2) 0.0231(19) 0.048(2) -0.0027(16) 0.0135(18) 0.0019(17)
C171 0.062(3) 0.033(2) 0.084(3) -0.017(2) 0.027(2) 0.0066(19)
C172 0.166(6) 0.032(2) 0.062(3) 0.005(2) 0.052(3) 0.020(3)
C173 0.052(2) 0.032(2) 0.070(3) -0.0192(19) 0.0096(19) -0.0016(17)
C174 0.071(3) 0.038(2) 0.040(2) 0.0065(17) 0.0192(19) 0.004(2)
N201 0.0345(14) 0.0293(15) 0.0233(13) -0.0031(11) 0.0012(11) 0.0031(12)
C202 0.0379(17) 0.0320(19) 0.0228(16) -0.0075(13) -0.0028(13) 0.0079(15)
C203 0.0435(18) 0.0274(18) 0.0220(15) -0.0054(13) -0.0036(13) 0.0066(14)
C204 0.0395(18) 0.0288(18) 0.0259(16) -0.0062(14) -0.0049(13) 0.0047(14)
C205 0.0357(16) 0.0278(17) 0.0219(15) -0.0054(13) -0.0032(12) -0.0020(14)
C206 0.0343(16) 0.0285(18) 0.0282(16) -0.0025(13) -0.0034(13) -0.0020(14)
C207 0.0278(15) 0.0332(19) 0.0252(16) -0.0044(13) 0.0015(12) -0.0006(14)
C208 0.0290(15) 0.0281(17) 0.0266(16) -0.0058(13) -0.0017(12) 0.0039(13)
C209 0.0347(16) 0.0250(17) 0.0232(15) -0.0037(13) -0.0045(12) -0.0001(13)
C210 0.0314(16) 0.0291(18) 0.0218(15) -0.0062(13) -0.0012(12) 0.0038(13)
O211 0.0400(12) 0.0247(12) 0.0361(12) 0.0005(10) -0.0008(10) 0.0022(10)
C212 0.0447(19) 0.0299(19) 0.0391(19) -0.0075(15) -0.0055(15) 0.0057(15)
C213 0.0419(19) 0.0290(19) 0.052(2) -0.0020(16) -0.0020(16) -0.0051(15)
C214 0.063(2) 0.045(2) 0.040(2) 0.0017(18) 0.0071(18) -0.0054(19)
C215 0.066(3) 0.029(2) 0.065(3) 0.0038(19) -0.003(2) -0.0034(19)
C216 0.0454(19) 0.0267(19) 0.0309(18) -0.0033(14) 0.0061(14) 0.0083(16)
O217 0.0510(15) 0.0389(15) 0.0546(16) -0.0163(13) 0.0145(12) 0.0071(12)
O218 0.0453(14) 0.0329(14) 0.0427(14) -0.0046(11) 0.0169(11) 0.0081(11)
N219 0.0287(13) 0.0270(15) 0.0231(13) -0.0029(11) 0.0026(10) 0.0058(11)
C220 0.0265(15) 0.0306(18) 0.0248(16) -0.0033(13) -0.0003(12) 0.0038(13)
O221 0.0348(12) 0.0299(12) 0.0282(11) -0.0025(9) 0.0041(9) 0.0073(10)
C222 0.0328(16) 0.0260(17) 0.0229(15) -0.0025(13) -0.0031(12) 0.0042(13)
C223 0.0331(16) 0.0329(19) 0.0238(16) -0.0064(13) 0.0004(12) 0.0080(14)
C224 0.0383(17) 0.0248(17) 0.0248(16) -0.0011(13) -0.0022(13) 0.0098(14)
C225 0.0354(16) 0.0244(17) 0.0223(15) -0.0058(13) -0.0009(12) 0.0047(13)
C226 0.0329(16) 0.0287(18) 0.0249(16) -0.0032(13) 0.0028(13) 0.0044(14)
C227 0.0333(16) 0.0261(17) 0.0217(15) -0.0046(13) 0.0000(12) 0.0036(13)
O228 0.0468(13) 0.0272(13) 0.0312(12) 0.0014(10) 0.0075(10) 0.0139(10)
C229 0.0363(17) 0.0325(19) 0.0333(18) -0.0054(15) 0.0003(14) 0.0103(15)
C230 0.0359(18) 0.034(2) 0.044(2) -0.0065(16) -0.0072(15) 0.0070(15)
C231 0.043(2) 0.049(2) 0.069(3) -0.004(2) -0.0018(19) 0.0143(18)
C232 0.047(2) 0.040(2) 0.069(3) -0.004(2) -0.0076(19) 0.0045(18)
O233 0.0312(11) 0.0288(12) 0.0275(11) 0.0025(9) 0.0056(9) 0.0092(9)
C234 0.0351(17) 0.0260(17) 0.0294(17) -0.0016(13) 0.0076(13) 0.0089(14)
C235 0.114(4) 0.030(2) 0.030(2) -0.0067(16) -0.004(2) 0.007(2)
C236 0.175(6) 0.075(4) 0.056(3) -0.015(3) 0.027(3) 0.069(4)
C237 0.237(8) 0.059(3) 0.070(4) 0.002(3) -0.078(5) -0.039(4)
C238 0.0380(17) 0.0233(17) 0.0298(17) -0.0049(13) -0.0013(14) 0.0055(14)
C239 0.0430(18) 0.0199(16) 0.0235(16) -0.0016(13) -0.0010(13) 0.0066(14)
C240 0.0403(17) 0.0260(18) 0.0245(16) -0.0031(13) -0.0008(13) -0.0007(14)
C241 0.068(2) 0.0254(19) 0.0288(18) -0.0027(14) 0.0130(16) 0.0027(17)
C242 0.112(4) 0.020(2) 0.044(2) -0.0001(17) 0.034(2) 0.006(2)
C243 0.083(3) 0.028(2) 0.034(2) -0.0038(16) 0.0222(19) -0.0019(19)
C244 0.055(2) 0.0265(19) 0.0276(17) -0.0077(14) 0.0079(15) 0.0016(16)
C245 0.0470(19) 0.0258(18) 0.0246(17) -0.0033(13) 0.0041(14) -0.0008(15)
O246 0.266(5) 0.0163(15) 0.074(2) 0.0070(15) 0.102(3) 0.026(2)
C247 0.113(4) 0.030(2) 0.044(2) -0.0048(18) 0.026(2) 0.019(2)
O251 0.095(2) 0.0208(13) 0.0283(13) 0.0005(10) 0.0198(13) 0.0123(13)
C252 0.064(2) 0.0280(19) 0.0218(16) -0.0020(14) 0.0102(15) 0.0110(17)
C253 0.100(7) 0.014(3) 0.035(4) -0.003(3) 0.026(4) 0.019(4)
C254 0.064(6) 0.035(4) 0.042(4) -0.015(3) -0.005(4) 0.024(4)
C256 0.109(4) 0.0187(19) 0.043(2) 0.0002(16) 0.028(2) 0.005(2)
C257 0.061(2) 0.0199(17) 0.0278(17) -0.0025(13) 0.0029(15) -0.0031(15)
C258 0.0399(17) 0.0251(18) 0.0280(17) -0.0026(13) 0.0006(13) -0.0015(14)
C259 0.050(2) 0.0256(19) 0.0299(18) -0.0041(14) 0.0092(15) -0.0042(15)
C260 0.066(2) 0.025(2) 0.047(2) 0.0021(16) 0.0176(19) 0.0025(18)
C261 0.0443(19) 0.031(2) 0.0334(19) 0.0005(15) 0.0073(15) 0.0042(15)
C262 0.0398(18) 0.034(2) 0.0270(17) -0.0082(14) 0.0022(14) 0.0013(15)
C263 0.0466(19) 0.0199(17) 0.0340(18) -0.0062(14) 0.0024(15) -0.0003(14)
O264 0.166(4) 0.0223(15) 0.087(2) 0.0135(15) 0.089(2) 0.0205(19)
C265 0.123(4) 0.026(2) 0.087(4) -0.004(2) 0.071(3) 0.006(2)
C266 0.059(4) 0.007(2) 0.029(3) 0.003(2) 0.002(3) -0.001(2)
O269 0.096(2) 0.0224(14) 0.0532(17) -0.0058(12) 0.0343(15) 0.0015(14)
C270 0.055(2) 0.033(2) 0.050(2) -0.0162(17) 0.0210(18) -0.0025(17)
C271 0.063(3) 0.033(2) 0.084(3) -0.014(2) 0.031(2) -0.003(2)
C272 0.163(6) 0.029(2) 0.062(3) 0.000(2) 0.046(3) 0.010(3)
C273 0.049(2) 0.035(2) 0.064(3) -0.0159(19) 0.0055(18) -0.0001(17)
C274 0.070(3) 0.042(2) 0.040(2) 0.0085(18) 0.0244(19) 0.005(2)

loop_
_atom_type_symbol
_atom_type_description
_atom_type_scat_dispersion_real
_atom_type_scat_dispersion_imag
_atom_type_scat_source
C C 0.0181 0.0091 'International Tables Vol C Tables 4.2.6.8 and 6.1.1.4'
H H 0.0000 0.0000 'International Tables Vol C Tables 4.2.6.8 and 6.1.1.4'
N N 0.0311 0.0180 'International Tables Vol C Tables 4.2.6.8 and 6.1.1.4'
O O 0.0492 0.0322 'International Tables Vol C Tables 4.2.6.8 and 6.1.1.4'

loop_
_geom_angle_atom_site_label_1
_geom_angle_atom_site_label_2
_geom_angle_atom_site_label_3
_geom_angle
C2 N1 C10 116.3(3)
N1 C2 C3 125.7(3)
N1 C2 C16 117.2(3)
C3 C2 C16 117.1(3)
C4 C3 C2 118.0(3)
C4 C3 H3 121.0
C2 C3 H3 121.0
O11 C4 C3 125.5(3)
O11 C4 C5 115.4(3)
C3 C4 C5 119.1(3)
C10 C5 C6 120.8(3)
C10 C5 C4 117.4(3)
C6 C5 C4 121.8(3)
C7 C6 C5 119.1(3)
C7 C6 H6 120.5
C5 C6 H6 120.5
C6 C7 C8 121.8(3)
C6 C7 H7 119.1
C8 C7 H7 119.1
C9 C8 C7 119.9(3)
C9 C8 H8 120.0
C7 C8 H8 120.0
C8 C9 N19 124.0(3)
C8 C9 C10 119.8(3)
N19 C9 C10 116.1(2)
N1 C10 C5 123.4(3)
N1 C10 C9 118.0(3)
C5 C10 C9 118.6(3)
C4 O11 C12 119.0(2)
O11 C12 C13 107.2(3)
O11 C12 H12A 110.3
C13 C12 H12A 110.3
O11 C12 H12B 110.3
C13 C12 H12B 110.3
H12A C12 H12B 108.5
C14 C13 C12 110.0(3)
C14 C13 C15 111.9(3)
C12 C13 C15 109.7(3)
C14 C13 H13 108.4
C12 C13 H13 108.4
C15 C13 H13 108.4
C13 C14 H14A 109.5
C13 C14 H14B 109.5
H14A C14 H14B 109.5
C13 C14 H14C 109.5
H14A C14 H14C 109.5
H14B C14 H14C 109.5
C13 C15 H15A 109.5
C13 C15 H15B 109.5
H15A C15 H15B 109.5
C13 C15 H15C 109.5
H15A C15 H15C 109.5
H15B C15 H15C 109.5
O17 C16 O18 120.9(3)
O17 C16 C2 122.1(3)
O18 C16 C2 117.0(3)
C16 O18 H18 109.5
C20 N19 C9 127.5(2)
C20 N19 H19 116.3
C9 N19 H19 116.3
O21 C20 N19 122.3(3)
O21 C20 C22 119.7(3)
N19 C20 C22 118.0(3)
C23 C22 C27 118.1(3)
C23 C22 C20 115.3(3)
C27 C22 C20 126.5(3)
C24 C23 C22 122.4(3)
C24 C23 H23 118.8
C22 C23 H23 118.8
O28 C24 C23 124.3(3)
O28 C24 C25 116.0(3)
C23 C24 C25 119.6(3)
C26 C25 C24 118.3(3)
C26 C25 C38 122.5(3)
C24 C25 C38 119.2(3)
C27 C26 C25 121.8(3)
C27 C26 H26 119.1
C25 C26 H26 119.1
O23 C27 C26 123.0(3)
O23 C27 C22 117.2(3)
C26 C27 C22 119.7(3)
C24 O28 C29 118.3(2)
O28 C29 C30 108.3(3)
O28 C29 H29A 110.0
C30 C29 H29A 110.0
O28 C29 H29B 110.0
C30 C29 H29B 110.0
H29A C29 H29B 108.4
C31 C30 C29 112.1(3)
C31 C30 C32 111.9(3)
C29 C30 C32 108.1(3)
C31 C30 H30 108.2
C29 C30 H30 108.2
C32 C30 H30 108.2
C30 C31 H31A 109.5
C30 C31 H31B 109.5
H31A C31 H31B 109.5
C30 C31 H31C 109.5
H31A C31 H31C 109.5
H31B C31 H31C 109.5
C30 C32 H32A 109.5
C30 C32 H32B 109.5
H32A C32 H32B 109.5
C30 C32 H32C 109.5
H32A C32 H32C 109.5
H32B C32 H32C 109.5
C27 O23 C34 120.7(2)
O23 C34 C35 114.9(3)
O23 C34 H34A 108.5
C35 C34 H34A 108.5
O23 C34 H34B 108.5
C35 C34 H34B 108.5
H34A C34 H34B 107.5
C34 C35 C36 111.0(3)
C34 C35 C37 106.2(4)
C36 C35 C37 114.2(5)
C34 C35 H35 108.4
C36 C35 H35 108.4
C37 C35 H35 108.4
C35 C36 H36A 109.5
C35 C36 H36B 109.5
H36A C36 H36B 109.5
C35 C36 H36C 109.5
H36A C36 H36C 109.5
H36B C36 H36C 109.5
C35 C37 H37A 109.5
C35 C37 H37B 109.5
H37A C37 H37B 109.5
C35 C37 H37C 109.5
H37A C37 H37C 109.5
H37B C37 H37C 109.5
C39 C38 C25 125.8(3)
C39 C38 H38 117.1
C25 C38 H38 117.1
C38 C39 C40 127.1(3)
C38 C39 H39 116.5
C40 C39 H39 116.5
C41 C40 C45 117.4(3)
C41 C40 C39 122.1(3)
C45 C40 C39 120.4(3)
C42 C41 C40 121.3(3)
C42 C41 H41 119.4
C40 C41 H41 119.4
O46 C42 C41 124.2(3)
O46 C42 C43 114.8(3)
C41 C42 C43 121.0(3)
C44 C43 C42 117.3(3)
C44 C43 C56 122.4(3)
C42 C43 C56 120.4(3)
C45 C44 C43 122.0(3)
C45 C44 H44 119.0
C43 C44 H44 119.0
O51 C45 C44 123.2(3)
O51 C45 C40 115.8(3)
C44 C45 C40 121.0(3)
C42 O46 C47 120.2(3)
O46 C47 C48 106.3(4)
O46 C47 C48A 109.8(4)
C48 C47 C48A 37.3(3)
O46 C47 H47C 110.5
C48 C47 H47C 110.5
C48A C47 H47C 74.9
O46 C47 H47D 110.5
C48 C47 H47D 110.5
C48A C47 H47D 134.8
H47C C47 H47D 108.7
O46 C47 H47A 109.7
C48 C47 H47A 138.9
C48A C47 H47A 109.7
H47C C47 H47A 37.3
H47D C47 H47A 74.6
O46 C47 H47B 109.7
C48 C47 H47B 76.8
C48A C47 H47B 109.7
H47C C47 H47B 134.7
H47D C47 H47B 35.9
H47A C47 H47B 108.2
C48A C48 C49A 84.2(8)
C48A C48 C50 77.6(7)
C49A C48 C50 114.1(8)
C48A C48 C49 55.6(6)
C49A C48 C49 30.4(5)
C50 C48 C49 111.5(7)
C48A C48 C47 73.2(6)
C49A C48 C47 127.8(8)
C50 C48 C47 106.2(6)
C49 C48 C47 104.3(6)
C48A C48 C50A 57.3(6)
C49A C48 C50A 111.3(7)
C50 C48 C50A 20.6(4)
C49 C48 C50A 98.6(6)
C47 C48 C50A 95.1(5)
C48A C48 H48 167.0
C49A C48 H48 83.4
C50 C48 H48 111.5
C49 C48 H48 111.5
C47 C48 H48 111.5
C50A C48 H48 132.1
C49A C49 C48A 91.2(10)
C49A C49 C48 52.1(8)
C48A C49 C48 41.4(5)
C49A C49 H49A 93.4
C48A C49 H49A 126.4
C48 C49 H49A 109.5
C49A C49 H49B 69.3
C48A C49 H49B 121.9
C48 C49 H49B 109.5
H49A C49 H49B 109.5
C49A C49 H49C 155.4
C48A C49 H49C 68.2
C48 C49 H49C 109.5
H49A C49 H49C 109.5
H49B C49 H49C 109.5
C50A C50 C48 107.8(13)
C50A C50 C48A 70.2(11)
C48 C50 C48A 38.1(4)
C50A C50 H50A 115.5
C48 C50 H50A 109.5
C48A C50 H50A 132.5
C50A C50 H50B 6.3
C48 C50 H50B 109.5
C48A C50 H50B 72.6
H50A C50 H50B 109.5
C50A C50 H50C 104.9
C48 C50 H50C 109.5
C48A C50 H50C 114.3
H50A C50 H50C 109.5
H50B C50 H50C 109.5
C48 C48A C49 83.0(8)
C48 C48A C49A 53.5(6)
C49 C48A C49A 31.3(5)
C48 C48A C50A 88.5(7)
C49 C48A C50A 130.4(8)
C49A C48A C50A 112.7(7)
C48 C48A C50 64.4(6)
C49 C48A C50 119.4(7)
C49A C48A C50 93.6(6)
C50A C48A C50 24.3(4)
C48 C48A C47 69.5(6)
C49 C48A C47 116.1(6)
C49A C48A C47 107.4(6)
C50A C48A C47 106.0(5)
C50 C48A C47 99.0(5)
C48 C48A H48A 159.9
C49 C48A H48A 79.3
C49A C48A H48A 110.2
C50A C48A H48A 110.2
C50 C48A H48A 133.5
C47 C48A H48A 110.2
C49 C49A C48 97.5(11)
C49 C49A C48A 57.5(9)
C48 C49A C48A 42.3(5)
C49 C49A H49D 69.5
C48 C49A H49D 117.8
C48A C49A H49D 109.5
C49 C49A H49E 163.3
C48 C49A H49E 67.7
C48A C49A H49E 109.5
H49D C49A H49E 109.5
C49 C49A H49F 86.0
C48 C49A H49F 130.7
C48A C49A H49F 109.5
H49D C49A H49F 109.5
H49E C49A H49F 109.5
C50 C50A C48A 85.5(11)
C50 C50A C48 51.6(10)
C48A C50A C48 34.3(4)
C50 C50A H50D 137.4
C48A C50A H50D 109.5
C48 C50A H50D 128.6
C50 C50A H50E 101.8
C48A C50A H50E 109.5
C48 C50A H50E 116.6
H50D C50A H50E 109.5
C50 C50A H50F 30.5
C48A C50A H50F 109.5
C48 C50A H50F 75.8
H50D C50A H50F 109.5
H50E C50A H50F 109.5
C45 O51 C52 118.4(2)
O51 C52 C53 109.8(3)
O51 C52 C53A 108.0(3)
C53 C52 C53A 41.0(4)
O51 C52 H52C 109.7
C53 C52 H52C 109.7
C53A C52 H52C 72.5
O51 C52 H52D 109.7
C53 C52 H52D 109.7
C53A C52 H52D 139.2
H52C C52 H52D 108.2
O51 C52 H52A 110.1
C53 C52 H52A 137.0
C53A C52 H52A 110.1
H52C C52 H52A 40.3
H52D C52 H52A 70.5
O51 C52 H52B 110.1
C53 C52 H52B 71.5
C53A C52 H52B 110.1
H52C C52 H52B 136.7
H52D C52 H52B 41.0
H52A C52 H52B 108.4
C53A C53 C55A 74.1(7)
C53A C53 C52 74.0(5)
C55A C53 C52 119.1(7)
C53A C53 C54 88.2(6)
C55A C53 C54 121.0(7)
C52 C53 C54 108.2(5)
C53A C53 C55 53.8(5)
C55A C53 C55 20.5(5)
C52 C53 C55 109.8(5)
C54 C53 C55 112.7(6)
C53A C53 C54A 61.3(5)
C55A C53 C54A 106.7(6)
C52 C53 C54A 101.3(5)
C54 C53 C54A 27.0(3)
C55 C53 C54A 92.1(5)
C53A C53 H53 160.4
C55A C53 H53 88.2
C52 C53 H53 108.7
C54 C53 H53 108.7
C55 C53 H53 108.7
C54A C53 H53 134.2
C54A C54 C53 90.8(8)
C54A C54 C53A 54.7(7)
C53 C54 C53A 36.4(3)
C54A C54 H54A 100.1
C53 C54 H54A 109.5
C53A C54 H54A 115.9
C54A C54 H54B 134.9
C53 C54 H54B 109.5
C53A C54 H54B 130.2
H54A C54 H54B 109.5
C54A C54 H54C 26.3
C53 C54 H54C 109.5
C53A C54 H54C 73.8
H54A C54 H54C 109.5
H54B C54 H54C 109.5
C55A C55 C53A 111.8(15)
C55A C55 C53 67.0(13)
C53A C55 C53 45.3(4)
C55A C55 H55A 71.7
C53A C55 H55A 130.9
C53 C55 H55A 109.5
C55A C55 H55B 176.4
C53A C55 H55B 64.7
C53 C55 H55B 109.5
H55A C55 H55B 109.5
C55A C55 H55C 72.9
C53A C55 H55C 118.4
C53 C55 H55C 109.5
H55A C55 H55C 109.5
H55B C55 H55C 109.5
C53 C53A C55 80.9(6)
C53 C53A C55A 62.2(6)
C55 C53A C55A 18.9(5)
C53 C53A C54A 79.8(6)
C55 C53A C54A 114.2(6)
C55A C53A C54A 110.4(6)
C53 C53A C52 65.1(5)
C55 C53A C52 120.9(6)
C55A C53A C52 106.9(6)
C54A C53A C52 105.8(5)
C53 C53A C54 55.4(5)
C55 C53A C54 108.6(6)
C55A C53A C54 97.6(6)
C54A C53A C54 24.6(3)
C52 C53A C54 90.6(4)
C53 C53A H53A 169.0
C55 C53A H53A 93.2
C55A C53A H53A 111.2
C54A C53A H53A 111.2
C52 C53A H53A 111.2
C54 C53A H53A 135.6
C54 C54A C53A 100.8(8)
C54 C54A C53 62.2(7)
C53A C54A C53 38.9(4)
C54 C54A H54D 112.1
C53A C54A H54D 109.5
C53 C54A H54D 126.7
C54 C54A H54E 115.1
C53A C54A H54E 109.5
C53 C54A H54E 120.7
H54D C54A H54E 109.5
C54 C54A H54F 8.9
C53A C54A H54F 109.5
C53 C54A H54F 70.7
H54D C54A H54F 109.5
H54E C54A H54F 109.5
C55 C55A C53 92.5(14)
C55 C55A C53A 49.2(12)
C53 C55A C53A 43.7(4)
C55 C55A H55D 91.7
C53 C55A H55D 120.5
C53A C55A H55D 109.5
C55 C55A H55E 155.2
C53 C55A H55E 66.0
C53A C55A H55E 109.5
H55D C55A H55E 109.5
C55 C55A H55F 73.4
C53 C55A H55F 128.5
C53A C55A H55F 109.5
H55D C55A H55F 109.5
H55E C55A H55F 109.5
C57 C56 C43 125.7(4)
C57 C56 H56 117.1
C43 C56 H56 117.1
C56 C57 C58 127.9(3)
C56 C57 H57 116.1
C58 C57 H57 116.1
C59 C58 C63 118.2(3)
C59 C58 C57 122.0(3)
C63 C58 C57 119.7(3)
C60 C59 C58 121.0(3)
C60 C59 H59 119.5
C58 C59 H59 119.5
O64 C60 C59 124.0(3)
O64 C60 C61 115.4(3)
C59 C60 C61 120.6(3)
C62 C61 C60 118.2(3)
C62 C61 C74 121.6(3)
C60 C61 C74 120.2(3)
C61 C62 C63 121.7(3)
C61 C62 H62 119.2
C63 C62 H62 119.2
O69 C63 C62 125.0(3)
O69 C63 C58 114.8(3)
C62 C63 C58 120.1(3)
C60 O64 C65 117.0(3)
O64 C65 C66A 109.7(3)
O64 C65 C66 106.5(4)
C66A C65 C66 42.2(4)
O64 C65 H65C 110.4
C66A C65 H65C 137.0
C66 C65 H65C 110.4
O64 C65 H65D 110.4
C66A C65 H65D 70.3
C66 C65 H65D 110.4
H65C C65 H65D 108.6
O64 C65 H65A 109.7
C66A C65 H65A 109.7
C66 C65 H65A 71.9
H65C C65 H65A 40.9
H65D C65 H65A 136.8
O64 C65 H65B 109.7
C66A C65 H65B 109.7
C66 C65 H65B 140.9
H65C C65 H65B 69.9
H65D C65 H65B 42.2
H65A C65 H65B 108.2
C68A C66 C66A 86.7(7)
C68A C66 C68 31.2(5)
C66A C66 C68 55.6(5)
C68A C66 C67 117.0(8)
C66A C66 C67 83.5(6)
C68 C66 C67 110.1(7)
C68A C66 C65 126.7(8)
C66A C66 C65 67.1(5)
C68 C66 C65 105.7(6)
C67 C66 C65 105.6(6)
C68A C66 C67A 110.3(7)
C66A C66 C67A 52.5(5)
C68 C66 C67A 89.6(5)
C67 C66 C67A 31.0(4)
C65 C66 C67A 89.9(5)
C68A C66 H66 81.5
C66A C66 H66 163.9
C68 C66 H66 111.7
C67 C66 H66 111.7
C65 C66 H66 111.7
C67A C66 H66 142.6
C67A C67 C66 97.0(7)
C67A C67 C66A 58.1(5)
C66 C67 C66A 39.0(4)
C67A C67 H67A 122.8
C66 C67 H67A 109.5
C66A C67 H67A 130.0
C67A C67 H67B 107.6
C66 C67 H67B 109.5
C66A C67 H67B 117.3
H67A C67 H67B 109.5
C67A C67 H67C 15.0
C66 C67 H67C 109.5
C66A C67 H67C 71.1
H67A C67 H67C 109.5
H67B C67 H67C 109.5
C68A C68 C66A 90.1(8)
C68A C68 C66 42.3(7)
C66A C68 C66 48.0(5)
C68A C68 H68A 92.2
C66A C68 H68A 120.0
C66 C68 H68A 109.5
C68A C68 H68B 150.4
C66A C68 H68B 61.8
C66 C68 H68B 109.5
H68A C68 H68B 109.5
C68A C68 H68C 80.4
C66A C68 H68C 129.9
C66 C68 H68C 109.5
H68A C68 H68C 109.5
H68B C68 H68C 109.5
C66 C66A C68 76.4(6)
C66 C66A C68A 44.0(5)
C68 C66A C68A 32.4(4)
C66 C66A C67A 91.3(6)
C68 C66A C67A 120.3(6)
C68A C66A C67A 110.6(5)
C66 C66A C65 70.7(5)
C68 C66A C65 121.0(6)
C68A C66A C65 101.8(5)
C67A C66A C65 108.2(4)
C66 C66A C67 57.6(5)
C68 C66A C67 106.3(6)
C68A C66A C67 83.5(5)
C67A C66A C67 33.8(3)
C65 C66A C67 95.5(4)
C66 C66A H66A 153.1
C68 C66A H66A 80.0
C68A C66A H66A 111.9
C67A C66A H66A 111.9
C65 C66A H66A 111.9
C67 C66A H66A 143.8
C67 C67A C66A 88.2(6)
C67 C67A C66 51.9(5)
C66A C67A C66 36.2(3)
C67 C67A H67D 138.1
C66A C67A H67D 109.5
C66 C67A H67D 133.8
C67 C67A H67E 29.8
C66A C67A H67E 109.5
C66 C67A H67E 75.1
H67D C67A H67E 109.5
C67 C67A H67F 99.0
C66A C67A H67F 109.5
C66 C67A H67F 111.8
H67D C67A H67F 109.5
H67E C67A H67F 109.5
C68 C68A C66 106.6(10)
C68 C68A C66A 57.4(7)
C66 C68A C66A 49.2(6)
C68 C68A H68D 81.4
C66 C68A H68D 118.0
C66A C68A H68D 109.5
C68 C68A H68E 73.6
C66 C68A H68E 132.1
C66A C68A H68E 109.5
H68D C68A H68E 109.5
C68 C68A H68F 166.0
C66 C68A H68F 60.9
C66A C68A H68F 109.5
H68D C68A H68F 109.5
H68E C68A H68F 109.5
C63 O69 C70 120.4(3)
O69 C70 C71 107.8(3)
O69 C70 H70A 110.2
C71 C70 H70A 110.2
O69 C70 H70B 110.2
C71 C70 H70B 110.2
H70A C70 H70B 108.5
C72 C71 C70 109.4(3)
C72 C71 C73 110.9(4)
C70 C71 C73 111.6(4)
C72 C71 H71 108.3
C70 C71 H71 108.3
C73 C71 H71 108.3
C71 C72 H72A 109.5
C71 C72 H72B 109.5
H72A C72 H72B 109.5
C71 C72 H72C 109.5
H72A C72 H72C 109.5
H72B C72 H72C 109.5
C71 C73 H73A 109.5
C71 C73 H73B 109.5
H73A C73 H73B 109.5
C71 C73 H73C 109.5
H73A C73 H73C 109.5
H73B C73 H73C 109.5
C61 C74 H74A 109.5
C61 C74 H74B 109.5
H74A C74 H74B 109.5
C61 C74 H74C 109.5
H74A C74 H74C 109.5
H74B C74 H74C 109.5
C102 N101 C110 116.7(3)
N101 C102 C103 125.9(3)
N101 C102 C116 117.2(3)
C103 C102 C116 116.9(3)
C104 C103 C102 117.5(3)
C104 C103 H103 121.2
C102 C103 H103 121.2
O111 C104 C103 125.7(3)
O111 C104 C105 114.4(3)
C103 C104 C105 119.8(3)
C106 C105 C110 119.8(3)
C106 C105 C104 123.0(3)
C110 C105 C104 117.1(3)
C107 C106 C105 119.8(3)
C107 C106 H106 120.1
C105 C106 H106 120.1
C106 C107 C108 121.6(3)
C106 C107 H107 119.2
C108 C107 H107 119.2
C109 C108 C107 120.2(3)
C109 C108 H108 119.9
C107 C108 H108 119.9
C108 C109 N119 124.3(3)
C108 C109 C110 119.6(3)
N119 C109 C110 116.1(2)
N101 C110 C105 122.7(3)
N101 C110 C109 118.3(3)
C105 C110 C109 118.9(3)
C104 O111 C112 118.4(2)
O111 C112 C113 106.8(3)
O111 C112 H11A 110.4
C113 C112 H11A 110.4
O111 C112 H11B 110.4
C113 C112 H11B 110.4
H11A C112 H11B 108.6
C112 C113 C114 110.3(3)
C112 C113 C115 109.6(3)
C114 C113 C115 110.3(3)
C112 C113 H113 108.9
C114 C113 H113 108.9
C115 C113 H113 108.9
C113 C114 H11C 109.5
C113 C114 H11D 109.5
H11C C114 H11D 109.5
C113 C114 H11E 109.5
H11C C114 H11E 109.5
H11D C114 H11E 109.5
C113 C115 H11F 109.5
C113 C115 H11G 109.5
H11F C115 H11G 109.5
C113 C115 H11H 109.5
H11F C115 H11H 109.5
H11G C115 H11H 109.5
O117 C116 O118 121.5(3)
O117 C116 C102 121.2(3)
O118 C116 C102 117.3(3)
C116 O118 H118 109.5
C120 N119 C109 127.5(2)
C120 N119 H119 116.3
C109 N119 H119 116.3
O121 C120 N119 122.1(3)
O121 C120 C122 119.9(3)
N119 C120 C122 118.0(3)
C123 C122 C127 117.8(3)
C123 C122 C120 115.4(3)
C127 C122 C120 126.8(3)
C124 C123 C122 122.4(3)
C124 C123 H123 118.8
C122 C123 H123 118.8
O128 C124 C123 124.4(3)
O128 C124 C125 115.2(3)
C123 C124 C125 120.3(3)
C126 C125 C124 117.3(3)
C126 C125 C138 123.2(3)
C124 C125 C138 119.5(3)
C127 C126 C125 122.5(3)
C127 C126 H126 118.7
C125 C126 H126 118.7
O133 C127 C126 123.6(3)
O133 C127 C122 116.6(3)
C126 C127 C122 119.7(3)
C124 O128 C129 118.7(2)
O128 C129 C130 109.0(3)
O128 C129 H12C 109.9
C130 C129 H12C 109.9
O128 C129 H12D 109.9
C130 C129 H12D 109.9
H12C C129 H12D 108.3
C129 C130 C131 112.1(3)
C129 C130 C132 108.6(3)
C131 C130 C132 111.4(3)
C129 C130 H130 108.2
C131 C130 H130 108.2
C132 C130 H130 108.2
C130 C131 H13A 109.5
C130 C131 H13B 109.5
H13A C131 H13B 109.5
C130 C131 H13C 109.5
H13A C131 H13C 109.5
H13B C131 H13C 109.5
C130 C132 H13D 109.5
C130 C132 H13E 109.5
H13D C132 H13E 109.5
C130 C132 H13F 109.5
H13D C132 H13F 109.5
H13E C132 H13F 109.5
C127 O133 C134 120.5(2)
O133 C134 C135 114.7(3)
O133 C134 H13G 108.6
C135 C134 H13G 108.6
O133 C134 H13H 108.6
C135 C134 H13H 108.6
H13G C134 H13H 107.6
C134 C135 C136 111.0(3)
C134 C135 C137 106.7(4)
C136 C135 C137 112.4(5)
C134 C135 H135 108.9
C136 C135 H135 108.9
C137 C135 H135 108.9
C135 C136 H13I 109.5
C135 C136 H13J 109.5
H13I C136 H13J 109.5
C135 C136 H13K 109.5
H13I C136 H13K 109.5
H13J C136 H13K 109.5
C135 C137 H13L 109.5
C135 C137 H13M 109.5
H13L C137 H13M 109.5
C135 C137 H13N 109.5
H13L C137 H13N 109.5
H13M C137 H13N 109.5
C139 C138 C125 125.5(3)
C139 C138 H138 117.3
C125 C138 H138 117.3
C138 C139 C140 126.4(3)
C138 C139 H139 116.8
C140 C139 H139 116.8
C141 C140 C145 117.0(3)
C141 C140 C139 123.3(3)
C145 C140 C139 119.6(3)
C142 C141 C140 122.4(3)
C142 C141 H141 118.8
C140 C141 H141 118.8
O146 C142 C141 124.5(3)
O146 C142 C143 115.1(3)
C141 C142 C143 120.4(3)
C144 C143 C142 117.7(3)
C144 C143 C156 121.8(3)
C142 C143 C156 120.5(3)
C145 C144 C143 121.4(3)
C145 C144 H144 119.3
C143 C144 H144 119.3
O151 C145 C144 123.8(3)
O151 C145 C140 115.3(3)
C144 C145 C140 120.9(3)
C142 O146 C47B 119.5(4)
C142 O146 C147 118.1(4)
O146 C147 C148 112.2(5)
O146 C147 H14F 109.2
C148 C147 H14F 109.2
O146 C147 H14G 109.2
C148 C147 H14G 109.2
H14F C147 H14G 107.9
C150 C148 C149 114.2(8)
C150 C148 C147 113.4(7)
C149 C148 C147 107.3(6)
C150 C148 H148 107.2
C149 C148 H148 107.2
C147 C148 H148 107.2
C148 C149 H14K 109.5
C148 C149 H14L 109.5
H14K C149 H14L 109.5
C148 C149 H14M 109.5
H14K C149 H14M 109.5
H14L C149 H14M 109.5
C148 C150 H15G 109.5
C148 C150 H15H 109.5
H15G C150 H15H 109.5
C148 C150 H15I 109.5
H15G C150 H15I 109.5
H15H C150 H15I 109.5
O146 C47B C48B 110.8(5)
O146 C47B H14D 109.5
C48B C47B H14D 109.5
O146 C47B H14E 109.5
C48B C47B H14E 109.5
H14D C47B H14E 108.1
C49B C48B C47B 110.7(6)
C49B C48B C50B 110.1(7)
C47B C48B C50B 111.3(6)
C49B C48B H48B 108.2
C47B C48B H48B 108.2
C50B C48B H48B 108.2
C48B C49B H49G 109.5
C48B C49B H49H 109.5
H49G C49B H49H 109.5
C48B C49B H49I 109.5
H49G C49B H49I 109.5
H49H C49B H49I 109.5
C48B C50B H50G 109.5
C48B C50B H50H 109.5
H50G C50B H50H 109.5
C48B C50B H50I 109.5
H50G C50B H50I 109.5
H50H C50B H50I 109.5
C145 O151 C152 116.7(2)
O151 C152 C153 109.7(3)
O151 C152 C53B 107.9(4)
C153 C152 C53B 38.3(3)
O151 C152 H15L 109.7
C153 C152 H15L 109.7
C53B C152 H15L 75.1
O151 C152 H15M 109.7
C153 C152 H15M 109.7
C53B C152 H15M 138.0
H15L C152 H15M 108.2
O151 C152 H15J 110.1
C153 C152 H15J 136.0
C53B C152 H15J 110.1
H15L C152 H15J 37.6
H15M C152 H15J 73.2
O151 C152 H15K 110.1
C153 C152 H15K 74.2
C53B C152 H15K 110.1
H15L C152 H15K 135.4
H15M C152 H15K 38.3
H15J C152 H15K 108.4
C53B C153 C155 60.7(6)
C53B C153 C152 72.2(5)
C155 C153 C152 112.0(4)
C53B C153 C154 74.0(6)
C155 C153 C154 105.3(5)
C152 C153 C154 105.4(4)
C53B C153 H153 171.8
C155 C153 H153 111.3
C152 C153 H153 111.3
C154 C153 H153 111.3
C153 C53B C155 77.8(7)
C153 C53B C152 69.5(5)
C155 C53B C152 120.3(6)
C153 C53B C154 69.5(6)
C155 C53B C154 111.2(6)
C152 C53B C154 102.3(5)
C153 C53B H53B 174.7
C155 C53B H53B 107.5
C152 C53B H53B 107.5
C154 C53B H53B 107.5
C153 C154 C53B 36.5(3)
C153 C154 H15Q 109.5
C53B C154 H15Q 127.4
C153 C154 H15R 109.5
C53B C154 H15R 73.3
H15Q C154 H15R 109.5
C153 C154 H15S 109.5
C53B C154 H15S 119.0
H15Q C154 H15S 109.5
H15R C154 H15S 109.5
C153 C154 H15N 119.0
C53B C154 H15N 109.5
H15Q C154 H15N 40.6
H15R C154 H15N 69.2
H15S C154 H15N 129.0
C153 C154 H15O 127.4
C53B C154 H15O 109.5
H15Q C154 H15O 120.6
H15R C154 H15O 69.1
H15S C154 H15O 40.5
H15N C154 H15O 109.5
C153 C154 H15P 73.2
C53B C154 H15P 109.5
H15Q C154 H15P 69.0
H15R C154 H15P 177.3
H15S C154 H15P 69.3
H15N C154 H15P 109.5
H15O C154 H15P 109.5
C53B C155 C153 41.5(4)
C53B C155 H15W 128.8
C153 C155 H15W 109.5
C53B C155 H15X 68.3
C153 C155 H15X 109.5
H15W C155 H15X 109.5
C53B C155 H15Y 119.5
C153 C155 H15Y 109.5
H15W C155 H15Y 109.5
H15X C155 H15Y 109.5
C53B C155 H15T 109.5
C153 C155 H15T 126.0
H15W C155 H15T 45.6
H15X C155 H15T 63.9
H15Y C155 H15T 123.5
C53B C155 H15U 109.5
C153 C155 H15U 122.4
H15W C155 H15U 120.6
H15X C155 H15U 79.8
H15Y C155 H15U 29.6
H15T C155 H15U 109.5
C53B C155 H15V 109.5
C153 C155 H15V 68.0
H15W C155 H15V 64.1
H15X C155 H15V 170.4
H15Y C155 H15V 79.9
H15T C155 H15V 109.5
H15U C155 H15V 109.5
C157 C156 C143 125.4(4)
C157 C156 H156 117.3
C143 C156 H156 117.3
C156 C157 C158 127.1(3)
C156 C157 H157 116.5
C158 C157 H157 116.5
C159 C158 C163 117.7(3)
C159 C158 C157 123.4(3)
C163 C158 C157 119.0(3)
C160 C159 C158 121.6(3)
C160 C159 H159 119.2
C158 C159 H159 119.2
O164 C160 C159 124.0(3)
O164 C160 C161 115.3(3)
C159 C160 C161 120.7(3)
C162 C161 C160 118.2(3)
C162 C161 C174 120.9(3)
C160 C161 C174 120.9(3)
C161 C162 C163 121.0(3)
C161 C162 H162 119.5
C163 C162 H162 119.5
O169 C163 C162 124.1(3)
O169 C163 C158 115.3(3)
C162 C163 C158 120.6(3)
C160 O164 C165 117.1(3)
O164 C165 C66B 110.9(4)
O164 C165 C166 108.3(3)
C66B C165 C166 39.2(4)
O164 C165 H16C 110.0
C66B C165 H16C 135.3
C166 C165 H16C 110.0
O164 C165 H16D 110.0
C66B C165 H16D 72.9
C166 C165 H16D 110.0
H16C C165 H16D 108.4
O164 C165 H16A 109.4
C66B C165 H16A 109.4
C166 C165 H16A 74.3
H16C C165 H16A 38.5
H16D C165 H16A 136.1
O164 C165 H16B 109.4
C66B C165 H16B 109.4
C166 C165 H16B 138.6
H16C C165 H16B 71.9
H16D C165 H16B 39.6
H16A C165 H16B 108.0
C66B C166 C68B 85.9(8)
C66B C166 C67B 85.3(6)
C68B C166 C67B 122.4(7)
C66B C166 C168 55.8(6)
C68B C166 C168 30.1(6)
C67B C166 C168 112.8(4)
C66B C166 C165 69.2(6)
C68B C166 C165 121.9(7)
C67B C166 C165 107.2(4)
C168 C166 C165 105.9(4)
C66B C166 C167 54.8(6)
C68B C166 C167 114.3(7)
C67B C166 C167 30.5(3)
C168 C166 C167 92.2(4)
C165 C166 C167 93.1(4)
C66B C166 H166 170.7
C68B C166 H166 90.3
C67B C166 H166 89.6
C168 C166 H166 119.9
C165 C166 H166 119.9
C167 C166 H166 119.9
C67B C167 C66B 93.8(8)
C67B C167 C166 57.7(6)
C66B C167 C166 36.1(4)
C67B C167 H16E 67.7
C66B C167 H16E 131.8
C166 C167 H16E 109.5
C67B C167 H16F 87.9
C66B C167 H16F 114.0
C166 C167 H16F 109.5
H16E C167 H16F 109.5
C67B C167 H16G 161.8
C66B C167 H16G 74.6
C166 C167 H16G 109.5
H16E C167 H16G 109.5
H16F C167 H16G 109.5
C68B C168 C66B 86.9(9)
C68B C168 C166 43.7(8)
C66B C168 C166 43.1(5)
C68B C168 H16H 81.2
C66B C168 H16H 131.0
C166 C168 H16H 109.5
C68B C168 H16I 89.4
C66B C168 H16I 117.8
C166 C168 H16I 109.5
H16H C168 H16I 109.5
C68B C168 H16J 152.6
C66B C168 H16J 66.9
C166 C168 H16J 109.5
H16H C168 H16J 109.5
H16I C168 H16J 109.5
C166 C66B C168 81.1(7)
C166 C66B C167 89.0(8)
C168 C66B C167 121.8(8)
C166 C66B C68B 48.3(6)
C168 C66B C68B 32.8(5)
C167 C66B C68B 113.8(8)
C166 C66B C165 71.6(6)
C168 C66B C165 121.7(7)
C167 C66B C165 108.4(7)
C68B C66B C165 102.2(8)
C166 C66B C67B 58.3(5)
C168 C66B C67B 111.2(7)
C167 C66B C67B 30.7(4)
C68B C66B C67B 89.8(7)
C165 C66B C67B 96.7(6)
C166 C66B H66B 167.0
C168 C66B H66B 87.9
C167 C66B H66B 90.9
C68B C66B H66B 120.6
C165 C66B H66B 120.6
C67B C66B H66B 120.6
C167 C67B C166 91.8(7)
C167 C67B C66B 55.4(6)
C166 C67B C66B 36.4(4)
C167 C67B H67J 64.7
C166 C67B H67J 134.8
C66B C67B H67J 109.5
C167 C67B H67K 154.9
C166 C67B H67K 75.3
C66B C67B H67K 109.5
H67J C67B H67K 109.5
C167 C67B H67L 95.1
C166 C67B H67L 110.7
C66B C67B H67L 109.5
H67J C67B H67L 109.5
H67K C67B H67L 109.5
C168 C68B C166 106.1(11)
C168 C68B C66B 60.3(8)
C166 C68B C66B 45.9(6)
C168 C68B H68J 68.1
C166 C68B H68J 130.9
C66B C68B H68J 109.5
C168 C68B H68K 165.7
C166 C68B H68K 64.1
C66B C68B H68K 109.5
H68J C68B H68K 109.5
C168 C68B H68L 84.2
C166 C68B H68L 118.5
C66B C68B H68L 109.5
H68J C68B H68L 109.5
H68K C68B H68L 109.5
C163 O169 C170 120.5(3)
O169 C170 C171 107.1(3)
O169 C170 H17A 110.3
C171 C170 H17A 110.3
O169 C170 H17B 110.3
C171 C170 H17B 110.3
H17A C170 H17B 108.6
C172 C171 C170 112.8(4)
C172 C171 C173 110.7(4)
C170 C171 C173 108.8(3)
C172 C171 H171 108.1
C170 C171 H171 108.1
C173 C171 H171 108.1
C171 C172 H17C 109.5
C171 C172 H17D 109.5
H17C C172 H17D 109.5
C171 C172 H17E 109.5
H17C C172 H17E 109.5
H17D C172 H17E 109.5
C171 C173 H17F 109.5
C171 C173 H17G 109.5
H17F C173 H17G 109.5
C171 C173 H17H 109.5
H17F C173 H17H 109.5
H17G C173 H17H 109.5
C161 C174 H17I 109.5
C161 C174 H17J 109.5
H17I C174 H17J 109.5
C161 C174 H17K 109.5
H17I C174 H17K 109.5
H17J C174 H17K 109.5
C202 N201 C210 116.5(3)
N201 C202 C203 125.6(3)
N201 C202 C216 117.2(3)
C203 C202 C216 117.2(3)
C204 C203 C202 117.8(3)
C204 C203 H203 121.1
C202 C203 H203 121.1
O211 C204 C203 124.9(3)
O211 C204 C205 115.5(3)
C203 C204 C205 119.5(3)
C206 C205 C204 122.5(3)
C206 C205 C210 119.7(3)
C204 C205 C210 117.8(3)
C207 C206 C205 119.5(3)
C207 C206 H206 120.3
C205 C206 H206 120.3
C206 C207 C208 122.1(3)
C206 C207 H207 118.9
C208 C207 H207 118.9
C209 C208 C207 119.9(3)
C209 C208 H208 120.1
C207 C208 H208 120.1
C208 C209 N219 124.5(3)
C208 C209 C210 119.7(3)
N219 C209 C210 115.8(3)
N201 C210 C205 122.6(3)
N201 C210 C209 118.2(3)
C205 C210 C209 119.2(3)
C204 O211 C212 119.3(2)
O211 C212 C213 107.3(3)
O211 C212 H21A 110.3
C213 C212 H21A 110.3
O211 C212 H21B 110.3
C213 C212 H21B 110.3
H21A C212 H21B 108.5
C212 C213 C214 109.8(3)
C212 C213 C215 109.4(3)
C214 C213 C215 111.1(3)
C212 C213 H213 108.9
C214 C213 H213 108.9
C215 C213 H213 108.9
C213 C214 H21C 109.5
C213 C214 H21D 109.5
H21C C214 H21D 109.5
C213 C214 H21E 109.5
H21C C214 H21E 109.5
H21D C214 H21E 109.5
C213 C215 H21F 109.5
C213 C215 H21G 109.5
H21F C215 H21G 109.5
C213 C215 H21H 109.5
H21F C215 H21H 109.5
H21G C215 H21H 109.5
O217 C216 O218 121.1(3)
O217 C216 C202 122.2(3)
O218 C216 C202 116.7(3)
C216 O218 H218 109.5
C220 N219 C209 127.0(2)
C220 N219 H219 116.5
C209 N219 H219 116.5
O221 C220 N219 122.4(3)
O221 C220 C222 120.0(3)
N219 C220 C222 117.6(3)
C223 C222 C227 118.0(3)
C223 C222 C220 115.2(3)
C227 C222 C220 126.8(3)
C224 C223 C222 122.1(3)
C224 C223 H223 119.0
C222 C223 H223 119.0
O228 C224 C223 124.1(3)
O228 C224 C225 115.7(3)
C223 C224 C225 120.1(3)
C226 C225 C224 118.0(3)
C226 C225 C238 122.2(3)
C224 C225 C238 119.8(3)
C227 C226 C225 122.2(3)
C227 C226 H226 118.9
C225 C226 H226 118.9
O233 C227 C226 123.7(3)
O233 C227 C222 116.7(3)
C226 C227 C222 119.6(3)
C224 O228 C229 118.3(2)
O228 C229 C230 108.2(3)
O228 C229 H22A 110.1
C230 C229 H22A 110.1
O228 C229 H22B 110.1
C230 C229 H22B 110.1
H22A C229 H22B 108.4
C232 C230 C229 112.5(3)
C232 C230 C231 111.6(3)
C229 C230 C231 108.6(3)
C232 C230 H230 108.0
C229 C230 H230 108.0
C231 C230 H230 108.0
C230 C231 H23A 109.5
C230 C231 H23B 109.5
H23A C231 H23B 109.5
C230 C231 H23C 109.5
H23A C231 H23C 109.5
H23B C231 H23C 109.5
C230 C232 H23D 109.5
C230 C232 H23E 109.5
H23D C232 H23E 109.5
C230 C232 H23F 109.5
H23D C232 H23F 109.5
H23E C232 H23F 109.5
C227 O233 C234 120.1(2)
O233 C234 C235 114.7(3)
O233 C234 H23G 108.6
C235 C234 H23G 108.6
O233 C234 H23H 108.6
C235 C234 H23H 108.6
H23G C234 H23H 107.6
C234 C235 C237 110.9(3)
C234 C235 C236 106.1(4)
C237 C235 C236 113.3(5)
C234 C235 H235 108.8
C237 C235 H235 108.8
C236 C235 H235 108.8
C235 C236 H23I 109.5
C235 C236 H23J 109.5
H23I C236 H23J 109.5
C235 C236 H23K 109.5
H23I C236 H23K 109.5
H23J C236 H23K 109.5
C235 C237 H23L 109.5
C235 C237 H23M 109.5
H23L C237 H23M 109.5
C235 C237 H23N 109.5
H23L C237 H23N 109.5
H23M C237 H23N 109.5
C239 C238 C225 125.9(3)
C239 C238 H238 117.1
C225 C238 H238 117.1
C238 C239 C240 126.8(3)
C238 C239 H239 116.6
C240 C239 H239 116.6
C245 C240 C241 117.9(3)
C245 C240 C239 119.6(3)
C241 C240 C239 122.5(3)
C242 C241 C240 121.4(3)
C242 C241 H241 119.3
C240 C241 H241 119.3
O246 C242 C241 123.7(3)
O246 C242 C243 115.1(3)
C241 C242 C243 121.2(3)
C244 C243 C242 117.2(3)
C244 C243 C256 121.9(3)
C242 C243 C256 120.8(3)
C243 C244 C245 121.9(3)
C243 C244 H244 119.0
C245 C244 H244 119.0
O251 C245 C240 117.3(3)
O251 C245 C244 122.5(3)
C240 C245 C244 120.2(3)
C242 O246 C247 120.9(3)
O246 C247 C48C 107.0(3)
O246 C247 C248 111.1(4)
C48C C247 C248 37.4(4)
O246 C247 H24C 109.4
C48C C247 H24C 76.7
C248 C247 H24C 109.4
O246 C247 H24D 109.4
C48C C247 H24D 138.7
C248 C247 H24D 109.4
H24C C247 H24D 108.0
O246 C247 H24A 110.3
C48C C247 H24A 110.3
C248 C247 H24A 134.0
H24C C247 H24A 36.1
H24D C247 H24A 74.1
O246 C247 H24B 110.3
C48C C247 H24B 110.3
C248 C247 H24B 74.5
H24C C247 H24B 135.0
H24D C247 H24B 37.8
H24A C247 H24B 108.6
C48C C248 C49C 84.9(8)
C48C C248 C250 86.7(9)
C49C C248 C250 124.1(9)
C48C C248 C249 56.0(7)
C49C C248 C249 29.5(5)
C250 C248 C249 111.1(8)
C48C C248 C247 69.0(6)
C49C C248 C247 118.3(7)
C250 C248 C247 109.5(7)
C249 C248 C247 107.0(7)
C48C C248 C50C 62.6(6)
C49C C248 C50C 119.6(8)
C250 C248 C50C 24.3(5)
C249 C248 C50C 96.9(7)
C247 C248 C50C 96.6(6)
C48C C248 H248 162.2
C49C C248 H248 80.3
C250 C248 H248 109.7
C249 C248 H248 109.7
C247 C248 H248 109.7
C50C C248 H248 134.1
C49C C249 C48C 96.1(10)
C49C C249 C248 55.7(9)
C48C C249 C248 41.3(5)
C49C C249 H24E 76.6
C48C C249 H24E 117.2
C248 C249 H24E 109.5
C49C C249 H24F 80.2
C48C C249 H24F 130.9
C248 C249 H24F 109.5
H24E C249 H24F 109.5
C49C C249 H24G 165.0
C48C C249 H24G 68.9
C248 C249 H24G 109.5
H24E C249 H24G 109.5
H24F C249 H24G 109.5
C50C C250 C248 93.6(12)
C50C C250 C48C 58.3(9)
C248 C250 C48C 35.4(5)
C50C C250 H25A 119.3
C248 C250 H25A 109.5
C48C C250 H25A 127.7
C50C C250 H25B 16.1
C248 C250 H25B 109.5
C48C C250 H25B 74.4
H25A C250 H25B 109.5
C50C C250 H25C 114.2
C248 C250 H25C 109.5
C48C C250 H25C 118.2
H25A C250 H25C 109.5
H25B C250 H25C 109.5
C248 C48C C249 82.7(8)
C248 C48C C50C 80.7(7)
C249 C48C C50C 118.7(7)
C248 C48C C49C 54.4(6)
C249 C48C C49C 28.9(5)
C50C C48C C49C 113.1(5)
C248 C48C C247 73.6(6)
C249 C48C C247 124.7(6)
C50C C48C C247 105.9(5)
C49C C48C C247 105.1(5)
C248 C48C C250 57.8(6)
C249 C48C C250 109.2(7)
C50C C48C C250 23.0(4)
C49C C48C C250 94.7(5)
C247 C48C C250 99.1(5)
C248 C48C H48C 164.9
C249 C48C H48C 83.1
C50C C48C H48C 110.8
C49C C48C H48C 110.8
C247 C48C H48C 110.8
C250 C48C H48C 132.7
C250 C50C C48C 98.7(11)
C250 C50C C248 62.1(10)
C48C C50C C248 36.8(4)
C250 C50C H50J 132.4
C48C C50C H50J 109.5
C248 C50C H50J 131.9
C250 C50C H50K 95.5
C48C C50C H50K 109.5
C248 C50C H50K 114.2
H50J C50C H50K 109.5
C250 C50C H50L 23.0
C48C C50C H50L 109.5
C248 C50C H50L 73.9
H50J C50C H50L 109.5
H50K C50C H50L 109.5
C249 C49C C248 94.8(10)
C249 C49C C48C 55.0(8)
C248 C49C C48C 40.7(5)
C249 C49C H49J 87.3
C248 C49C H49J 125.0
C48C C49C H49J 109.5
C249 C49C H49K 161.2
C248 C49C H49K 68.8
C48C C49C H49K 109.5
H49J C49C H49K 109.5
C249 C49C H49L 71.1
C248 C49C H49L 123.2
C48C C49C H49L 109.5
H49J C49C H49L 109.5
H49K C49C H49L 109.5
C245 O251 C252 120.1(2)
O251 C252 C253 109.4(3)
O251 C252 C53C 108.7(3)
C253 C252 C53C 40.0(4)
O251 C252 H25F 109.8
C253 C252 H25F 109.8
C53C C252 H25F 138.0
O251 C252 H25G 109.8
C253 C252 H25G 109.8
C53C C252 H25G 73.0
H25F C252 H25G 108.2
O251 C252 H25D 109.9
C253 C252 H25D 72.7
C53C C252 H25D 109.9
H25F C252 H25D 39.9
H25G C252 H25D 136.3
O251 C252 H25E 109.9
C253 C252 H25E 137.2
C53C C252 H25E 109.9
H25F C252 H25E 71.3
H25G C252 H25E 39.7
H25D C252 H25E 108.3
C53C C253 C55C 74.6(7)
C53C C253 C255 51.8(7)
C55C C253 C255 22.8(4)
C53C C253 C252 74.5(6)
C55C C253 C252 121.0(6)
C255 C253 C252 109.5(7)
C53C C253 C254 86.5(7)
C55C C253 C254 120.9(6)
C255 C253 C254 111.7(7)
C252 C253 C254 105.9(5)
C53C C253 C54C 60.9(6)
C55C C253 C54C 106.5(6)
C255 C253 C54C 90.8(7)
C252 C253 C54C 100.3(5)
C254 C253 C54C 25.9(4)
C53C C253 H253 160.2
C55C C253 H253 87.1
C255 C253 H253 109.9
C252 C253 H253 109.9
C254 C253 H253 109.9
C54C C253 H253 133.9
C54C C254 C253 90.3(9)
C54C C254 C53C 55.1(7)
C253 C254 C53C 35.6(4)
C54C C254 H25H 137.6
C253 C254 H25H 109.5
C53C C254 H25H 130.5
C54C C254 H25I 97.7
C253 C254 H25I 109.5
C53C C254 H25I 115.2
H25H C254 H25I 109.5
C54C C254 H25J 28.7
C253 C254 H25J 109.5
C53C C254 H25J 74.8
H25H C254 H25J 109.5
H25I C254 H25J 109.5
C55C C255 C53C 115.0(13)
C55C C255 C253 69.6(11)
C53C C255 C253 45.5(5)
C55C C255 H25K 67.3
C53C C255 H25K 131.6
C253 C255 H25K 109.5
C55C C255 H25L 74.7
C53C C255 H25L 117.8
C253 C255 H25L 109.5
H25K C255 H25L 109.5
C55C C255 H25M 175.6
C53C C255 H25M 64.6
C253 C255 H25M 109.5
H25K C255 H25M 109.5
H25L C255 H25M 109.5
C253 C53C C255 82.6(7)
C253 C53C C55C 62.5(5)
C255 C53C C55C 20.2(5)
C253 C53C C54C 81.5(6)
C255 C53C C54C 115.5(7)
C55C C53C C54C 111.2(5)
C253 C53C C252 65.5(5)
C255 C53C C252 122.8(7)
C55C C53C C252 108.5(5)
C54C C53C C252 105.6(5)
C253 C53C C254 57.9(5)
C255 C53C C254 111.6(7)
C55C C53C C254 99.7(5)
C54C C53C C254 23.9(3)
C252 C53C C254 90.6(4)
C253 C53C H53C 168.0
C255 C53C H53C 91.0
C55C C53C H53C 110.4
C54C C53C H53C 110.4
C252 C53C H53C 110.4
C254 C53C H53C 134.1
C254 C54C C53C 101.0(9)
C254 C54C C253 63.8(8)
C53C C54C C253 37.6(4)
C254 C54C H54G 109.5
C53C C54C H54G 109.5
C253 C54C H54G 125.8
C254 C54C H54H 9.6
C53C C54C H54H 109.5
C253 C54C H54H 72.0
H54G C54C H54H 109.5
C254 C54C H54I 117.5
C53C C54C H54I 109.5
C253 C54C H54I 121.1
H54G C54C H54I 109.5
H54H C54C H54I 109.5
C255 C55C C253 87.6(11)
C255 C55C C53C 44.8(10)
C253 C55C C53C 42.9(5)
C255 C55C H55G 92.8
C253 C55C H55G 119.2
C53C C55C H55G 109.5
C255 C55C H55H 77.2
C253 C55C H55H 129.5
C53C C55C H55H 109.5
H55G C55C H55H 109.5
C255 C55C H55I 151.9
C253 C55C H55I 67.0
C53C C55C H55I 109.5
H55G C55C H55I 109.5
H55H C55C H55I 109.5
C257 C256 C243 125.8(4)
C257 C256 H256 117.1
C243 C256 H256 117.1
C256 C257 C258 127.6(3)
C256 C257 H257 116.2
C258 C257 H257 116.2
C259 C258 C263 118.0(3)
C259 C258 C257 122.6(3)
C263 C258 C257 119.4(3)
C258 C259 C260 121.3(3)
C258 C259 H259 119.3
C260 C259 H259 119.3
O264 C260 C259 123.5(3)
O264 C260 C261 115.9(3)
C259 C260 C261 120.5(3)
C262 C261 C260 118.4(3)
C262 C261 C274 121.2(3)
C260 C261 C274 120.3(3)
C261 C262 C263 121.1(3)
C261 C262 H262 119.5
C263 C262 H262 119.5
O269 C263 C262 124.8(3)
O269 C263 C258 114.9(3)
C262 C263 C258 120.3(3)
C260 O264 C265 117.8(3)
O264 C265 C66C 110.8(4)
O264 C265 C266 107.1(4)
C66C C265 C266 41.7(3)
O264 C265 H26C 110.3
C66C C265 H26C 70.4
C266 C265 H26C 110.3
O264 C265 H26D 110.3
C66C C265 H26D 136.0
C266 C265 H26D 110.3
H26C C265 H26D 108.6
O264 C265 H26A 109.5
C66C C265 H26A 109.5
C266 C265 H26A 140.6
H26C C265 H26A 42.1
H26D C265 H26A 69.9
O264 C265 H26B 109.5
C66C C265 H26B 109.5
C266 C265 H26B 72.3
H26C C265 H26B 136.9
H26D C265 H26B 40.6
H26A C265 H26B 108.1
C68C C266 C66C 85.6(7)
C68C C266 C268 29.5(5)
C66C C266 C268 56.1(5)
C68C C266 C67C 121.3(7)
C66C C266 C67C 85.1(5)
C268 C266 C67C 114.6(5)
C68C C266 C265 124.0(6)
C66C C266 C265 68.4(5)
C268 C266 C265 105.2(5)
C67C C266 C265 105.3(4)
C68C C266 C267 112.1(6)
C66C C266 C267 53.6(5)
C268 C266 C267 92.4(5)
C67C C266 C267 31.5(3)
C265 C266 C267 91.4(4)
C68C C266 H266 91.0
C66C C266 H266 170.7
C268 C266 H266 120.4
C67C C266 H266 89.2
C265 C266 H266 120.4
C267 C266 H266 120.4
C67C C267 C66C 93.8(7)
C67C C267 C266 55.7(6)
C66C C267 C266 38.1(4)
C67C C267 H26E 67.6
C66C C267 H26E 133.1
C266 C267 H26E 109.5
C67C C267 H26F 158.9
C66C C267 H26F 72.8
C266 C267 H26F 109.5
H26E C267 H26F 109.5
C67C C267 H26G 90.6
C66C C267 H26G 113.5
C266 C267 H26G 109.5
H26E C267 H26G 109.5
H26F C267 H26G 109.5
C68C C268 C66C 91.6(8)
C68C C268 C266 44.6(7)
C66C C268 C266 47.1(4)
C68C C268 H26H 77.1
C66C C268 H26H 132.1
C266 C268 H26H 109.5
C68C C268 H26I 151.5
C66C C268 H26I 63.1
C266 C268 H26I 109.5
H26H C268 H26I 109.5
C68C C268 H26J 93.3
C66C C268 H26J 117.6
C266 C268 H26J 109.5
H26H C268 H26J 109.5
H26I C268 H26J 109.5
C266 C66C C268 76.8(6)
C266 C66C C267 88.3(6)
C268 C66C C267 122.4(7)
C266 C66C C68C 46.3(5)
C268 C66C C68C 30.6(4)
C267 C66C C68C 111.1(6)
C266 C66C C265 69.9(5)
C268 C66C C265 118.3(6)
C267 C66C C265 107.1(5)
C68C C66C C265 101.1(6)
C266 C66C C67C 56.4(5)
C268 C66C C67C 109.2(6)
C267 C66C C67C 31.9(4)
C68C C66C C67C 86.4(5)
C265 C66C C67C 93.4(5)
C266 C66C H66C 167.0
C268 C66C H66C 92.4
C267 C66C H66C 91.4
C68C C66C H66C 122.5
C265 C66C H66C 122.5
C67C C66C H66C 122.5
C267 C67C C266 92.8(7)
C267 C67C C66C 54.3(6)
C266 C67C C66C 38.5(3)
C267 C67C H67G 66.1
C266 C67C H67G 136.4
C66C C67C H67G 109.5
C267 C67C H67H 94.8
C266 C67C H67H 110.0
C66C C67C H67H 109.5
H67G C67C H67H 109.5
C267 C67C H67I 155.0
C266 C67C H67I 73.6
C66C C67C H67I 109.5
H67G C67C H67I 109.5
H67H C67C H67I 109.5
C268 C68C C266 105.9(10)
C268 C68C C66C 57.8(7)
C266 C68C C66C 48.2(5)
C268 C68C H68G 71.5
C266 C68C H68G 134.0
C66C C68C H68G 109.5
C268 C68C H68H 83.2
C266 C68C H68H 115.9
C66C C68C H68H 109.5
H68G C68C H68H 109.5
C268 C68C H68I 165.3
C266 C68C H68I 62.4
C66C C68C H68I 109.5
H68G C68C H68I 109.5
H68H C68C H68I 109.5
C263 O269 C270 119.9(3)
O269 C270 C271 106.9(3)
O269 C270 H27A 110.3
C271 C270 H27A 110.3
O269 C270 H27B 110.3
C271 C270 H27B 110.3
H27A C270 H27B 108.6
C272 C271 C273 111.2(4)
C272 C271 C270 112.7(4)
C273 C271 C270 109.2(3)
C272 C271 H271 107.8
C273 C271 H271 107.8
C270 C271 H271 107.8
C271 C272 H27C 109.5
C271 C272 H27D 109.5
H27C C272 H27D 109.5
C271 C272 H27E 109.5
H27C C272 H27E 109.5
H27D C272 H27E 109.5
C271 C273 H27F 109.5
C271 C273 H27G 109.5
H27F C273 H27G 109.5
C271 C273 H27H 109.5
H27F C273 H27H 109.5
H27G C273 H27H 109.5
C261 C274 H27I 109.5
C261 C274 H27J 109.5
H27I C274 H27J 109.5
C261 C274 H27K 109.5
H27I C274 H27K 109.5
H27J C274 H27K 109.5

loop_
_geom_bond_atom_site_label_1
_geom_bond_atom_site_label_2
_geom_bond_distance
N1 C2 1.329(4)
N1 C10 1.362(4)
C2 C3 1.409(5)
C2 C16 1.513(4)
C3 C4 1.374(4)
C3 H3 0.9500
C4 O11 1.345(4)
C4 C5 1.433(5)
C5 C10 1.418(4)
C5 C6 1.419(4)
C6 C7 1.371(5)
C6 H6 0.9500
C7 C8 1.419(5)
C7 H7 0.9500
C8 C9 1.386(4)
C8 H8 0.9500
C9 N19 1.404(4)
C9 C10 1.441(4)
O11 C12 1.450(4)
C12 C13 1.520(5)
C12 H12A 0.9900
C12 H12B 0.9900
C13 C14 1.518(5)
C13 C15 1.524(5)
C13 H13 1.0000
C14 H14A 0.9800
C14 H14B 0.9800
C14 H14C 0.9800
C15 H15A 0.9800
C15 H15B 0.9800
C15 H15C 0.9800
C16 O17 1.213(4)
C16 O18 1.333(4)
O18 H18 0.8400
N19 C20 1.367(4)
N19 H19 0.8800
C20 O21 1.237(4)
C20 C22 1.506(4)
C22 C23 1.404(4)
C22 C27 1.408(4)
C23 C24 1.384(4)
C23 H23 0.9500
C24 O28 1.375(4)
C24 C25 1.412(4)
C25 C26 1.405(4)
C25 C38 1.466(4)
C26 C27 1.393(4)
C26 H26 0.9500
C27 O23 1.373(4)
O28 C29 1.430(4)
C29 C30 1.519(5)
C29 H29A 0.9900
C29 H29B 0.9900
C30 C31 1.517(5)
C30 C32 1.530(5)
C30 H30 1.0000
C31 H31A 0.9800
C31 H31B 0.9800
C31 H31C 0.9800
C32 H32A 0.9800
C32 H32B 0.9800
C32 H32C 0.9800
O23 C34 1.425(4)
C34 C35 1.509(5)
C34 H34A 0.9900
C34 H34B 0.9900
C35 C36 1.526(7)
C35 C37 1.540(7)
C35 H35 1.0000
C36 H36A 0.9800
C36 H36B 0.9800
C36 H36C 0.9800
C37 H37A 0.9800
C37 H37B 0.9800
C37 H37C 0.9800
C38 C39 1.339(4)
C38 H38 0.9500
C39 C40 1.465(4)
C39 H39 0.9500
C40 C41 1.395(5)
C40 C45 1.412(4)
C41 C42 1.389(5)
C41 H41 0.9500
C42 O46 1.377(5)
C42 C43 1.413(5)
C43 C44 1.390(5)
C43 C56 1.468(5)
C44 C45 1.376(4)
C44 H44 0.9500
C45 O51 1.368(4)
O46 C47 1.407(5)
C47 C48 1.578(8)
C47 C48A 1.613(7)
C47 H47C 0.9900
C47 H47D 0.9900
C47 H47A 0.9900
C47 H47B 0.9900
C48 C48A 1.020(9)
C48 C49A 1.218(11)
C48 C50 1.491(10)
C48 C49 1.531(11)
C48 C50A 1.811(11)
C48 H48 1.0000
C49 C49A 0.782(11)
C49 C48A 1.272(10)
C49 H49A 0.9800
C49 H49B 0.9800
C49 H49C 0.9800
C50 C50A 0.668(11)
C50 C48A 1.615(11)
C50 H50A 0.9800
C50 H50B 0.9800
C50 H50C 0.9800
C48A C49A 1.508(10)
C48A C50A 1.524(9)
C48A H48A 1.0000
C49A H49D 0.9800
C49A H49E 0.9800
C49A H49F 0.9800
C50A H50D 0.9800
C50A H50E 0.9800
C50A H50F 0.9800
O51 C52 1.436(4)
C52 C53 1.519(7)
C52 C53A 1.609(7)
C52 H52C 0.9900
C52 H52D 0.9900
C52 H52A 0.9900
C52 H52B 0.9900
C53 C53A 1.098(9)
C53 C55A 1.406(11)
C53 C54 1.522(9)
C53 C55 1.526(9)
C53 C54A 1.722(9)
C53 H53 1.0000
C54 C54A 0.782(8)
C54 C53A 1.848(9)
C54 H54A 0.9800
C54 H54B 0.9800
C54 H54C 0.9800
C55 C55A 0.534(12)
C55 C53A 1.248(9)
C55 H55A 0.9800
C55 H55B 0.9800
C55 H55C 0.9800
C53A C55A 1.529(10)
C53A C54A 1.535(8)
C53A H53A 1.0000
C54A H54D 0.9800
C54A H54E 0.9800
C54A H54F 0.9800
C55A H55D 0.9800
C55A H55E 0.9800
C55A H55F 0.9800
C56 C57 1.326(5)
C56 H56 0.9500
C57 C58 1.460(4)
C57 H57 0.9500
C58 C59 1.395(5)
C58 C63 1.403(5)
C59 C60 1.388(5)
C59 H59 0.9500
C60 O64 1.381(5)
C60 C61 1.405(5)
C61 C62 1.379(5)
C61 C74 1.516(5)
C62 C63 1.393(5)
C62 H62 0.9500
C63 O69 1.369(4)
O64 C65 1.433(5)
C65 C66A 1.579(7)
C65 C66 1.618(8)
C65 H65C 0.9900
C65 H65D 0.9900
C65 H65A 0.9900
C65 H65B 0.9900
C66 C68A 1.056(10)
C66 C66A 1.150(9)
C66 C68 1.506(10)
C66 C67 1.544(10)
C66 C67A 1.946(10)
C66 H66 1.0000
C67 C67A 1.011(10)
C67 C66A 1.818(9)
C67 H67A 0.9800
C67 H67B 0.9800
C67 H67C 0.9800
C68 C68A 0.813(9)
C68 C66A 1.278(9)
C68 H68A 0.9800
C68 H68B 0.9800
C68 H68C 0.9800
C66A C68A 1.517(9)
C66A C67A 1.543(8)
C66A H66A 1.0000
C67A H67D 0.9800
C67A H67E 0.9800
C67A H67F 0.9800
C68A H68D 0.9800
C68A H68E 0.9800
C68A H68F 0.9800
O69 C70 1.417(4)
C70 C71 1.525(5)
C70 H70A 0.9900
C70 H70B 0.9900
C71 C72 1.522(5)
C71 C73 1.537(7)
C71 H71 1.0000
C72 H72A 0.9800
C72 H72B 0.9800
C72 H72C 0.9800
C73 H73A 0.9800
C73 H73B 0.9800
C73 H73C 0.9800
C74 H74A 0.9800
C74 H74B 0.9800
C74 H74C 0.9800
N101 C102 1.325(4)
N101 C110 1.372(4)
C102 C103 1.409(5)
C102 C116 1.513(4)
C103 C104 1.376(5)
C103 H103 0.9500
C104 O111 1.350(4)
C104 C105 1.432(5)
C105 C106 1.408(4)
C105 C110 1.427(4)
C106 C107 1.371(5)
C106 H106 0.9500
C107 C108 1.410(4)
C107 H107 0.9500
C108 C109 1.382(4)
C108 H108 0.9500
C109 N119 1.417(4)
C109 C110 1.434(4)
O111 C112 1.445(4)
C112 C113 1.517(5)
C112 H11A 0.9900
C112 H11B 0.9900
C113 C114 1.521(5)
C113 C115 1.536(5)
C113 H113 1.0000
C114 H11C 0.9800
C114 H11D 0.9800
C114 H11E 0.9800
C115 H11F 0.9800
C115 H11G 0.9800
C115 H11H 0.9800
C116 O117 1.212(4)
C116 O118 1.329(4)
O118 H118 0.8400
N119 C120 1.359(4)
N119 H119 0.8800
C120 O121 1.241(4)
C120 C122 1.498(4)
C122 C123 1.401(4)
C122 C127 1.409(4)
C123 C124 1.378(4)
C123 H123 0.9500
C124 O128 1.376(4)
C124 C125 1.414(4)
C125 C126 1.400(4)
C125 C138 1.467(4)
C126 C127 1.392(4)
C126 H126 0.9500
C127 O133 1.371(4)
O128 C129 1.428(4)
C129 C130 1.518(5)
C129 H12C 0.9900
C129 H12D 0.9900
C130 C131 1.520(5)
C130 C132 1.533(5)
C130 H130 1.0000
C131 H13A 0.9800
C131 H13B 0.9800
C131 H13C 0.9800
C132 H13D 0.9800
C132 H13E 0.9800
C132 H13F 0.9800
O133 C134 1.436(3)
C134 C135 1.498(5)
C134 H13G 0.9900
C134 H13H 0.9900
C135 C136 1.513(7)
C135 C137 1.536(7)
C135 H135 1.0000
C136 H13I 0.9800
C136 H13J 0.9800
C136 H13K 0.9800
C137 H13L 0.9800
C137 H13M 0.9800
C137 H13N 0.9800
C138 C139 1.342(4)
C138 H138 0.9500
C139 C140 1.461(4)
C139 H139 0.9500
C140 C141 1.390(5)
C140 C145 1.415(4)
C141 C142 1.380(5)
C141 H141 0.9500
C142 O146 1.366(5)
C142 C143 1.413(5)
C143 C144 1.394(5)
C143 C156 1.471(5)
C144 C145 1.386(4)
C144 H144 0.9500
C145 O151 1.375(4)
O146 C47B 1.381(7)
O146 C147 1.479(7)
C147 C148 1.533(9)
C147 H14F 0.9900
C147 H14G 0.9900
C148 C150 1.494(11)
C148 C149 1.529(10)
C148 H148 1.0000
C149 H14K 0.9800
C149 H14L 0.9800
C149 H14M 0.9800
C150 H15G 0.9800
C150 H15H 0.9800
C150 H15I 0.9800
C47B C48B 1.520(9)
C47B H14D 0.9900
C47B H14E 0.9900
C48B C49B 1.496(10)
C48B C50B 1.545(10)
C48B H48B 1.0000
C49B H49G 0.9800
C49B H49H 0.9800
C49B H49I 0.9800
C50B H50G 0.9800
C50B H50H 0.9800
C50B H50I 0.9800
O151 C152 1.443(4)
C152 C153 1.532(7)
C152 C53B 1.558(8)
C152 H15L 0.9900
C152 H15M 0.9900
C152 H15J 0.9900
C152 H15K 0.9900
C153 C53B 1.013(9)
C153 C155 1.495(7)
C153 C154 1.596(7)
C153 H153 1.0000
C53B C155 1.334(9)
C53B C154 1.638(8)
C53B H53B 1.0000
C154 H15Q 0.9800
C154 H15R 0.9800
C154 H15S 0.9800
C154 H15N 0.9800
C154 H15O 0.9800
C154 H15P 0.9800
C155 H15W 0.9800
C155 H15X 0.9800
C155 H15Y 0.9800
C155 H15T 0.9800
C155 H15U 0.9800
C155 H15V 0.9800
C156 C157 1.319(5)
C156 H156 0.9500
C157 C158 1.467(5)
C157 H157 0.9500
C158 C159 1.387(5)
C158 C163 1.402(5)
C159 C160 1.383(4)
C159 H159 0.9500
C160 O164 1.378(4)
C160 C161 1.399(5)
C161 C162 1.384(5)
C161 C174 1.503(5)
C162 C163 1.398(5)
C162 H162 0.9500
C163 O169 1.375(4)
O164 C165 1.433(4)
C165 C66B 1.576(10)
C165 C166 1.600(6)
C165 H16C 0.9900
C165 H16D 0.9900
C165 H16A 0.9900
C165 H16B 0.9900
C166 C66B 1.065(11)
C166 C68B 1.107(10)
C166 C67B 1.527(7)
C166 C168 1.538(7)
C166 C167 1.806(9)
C166 H166 1.0000
C167 C67B 0.916(9)
C167 C66B 1.476(12)
C167 H16E 0.9800
C167 H16F 0.9800
C167 H16G 0.9800
C168 C68B 0.804(10)
C168 C66B 1.287(11)
C168 H16H 0.9800
C168 H16I 0.9800
C168 H16J 0.9800
C66B C68B 1.480(12)
C66B C67B 1.789(10)
C66B H66B 1.0000
C67B H67J 0.9800
C67B H67K 0.9800
C67B H67L 0.9800
C68B H68J 0.9800
C68B H68K 0.9800
C68B H68L 0.9800
O169 C170 1.422(4)
C170 C171 1.532(5)
C170 H17A 0.9900
C170 H17B 0.9900
C171 C172 1.527(7)
C171 C173 1.541(5)
C171 H171 1.0000
C172 H17C 0.9800
C172 H17D 0.9800
C172 H17E 0.9800
C173 H17F 0.9800
C173 H17G 0.9800
C173 H17H 0.9800
C174 H17I 0.9800
C174 H17J 0.9800
C174 H17K 0.9800
N201 C202 1.334(4)
N201 C210 1.373(4)
C202 C203 1.407(5)
C202 C216 1.512(4)
C203 C204 1.377(4)
C203 H203 0.9500
C204 O211 1.352(4)
C204 C205 1.422(5)
C205 C206 1.417(4)
C205 C210 1.425(4)
C206 C207 1.363(5)
C206 H206 0.9500
C207 C208 1.417(4)
C207 H207 0.9500
C208 C209 1.377(4)
C208 H208 0.9500
C209 N219 1.415(4)
C209 C210 1.437(4)
O211 C212 1.440(4)
C212 C213 1.517(5)
C212 H21A 0.9900
C212 H21B 0.9900
C213 C214 1.522(5)
C213 C215 1.531(5)
C213 H213 1.0000
C214 H21C 0.9800
C214 H21D 0.9800
C214 H21E 0.9800
C215 H21F 0.9800
C215 H21G 0.9800
C215 H21H 0.9800
C216 O217 1.207(4)
C216 O218 1.339(4)
O218 H218 0.8400
N219 C220 1.364(4)
N219 H219 0.8800
C220 O221 1.235(4)
C220 C222 1.507(4)
C222 C223 1.403(4)
C222 C227 1.411(4)
C223 C224 1.386(4)
C223 H223 0.9500
C224 O228 1.379(4)
C224 C225 1.409(4)
C225 C226 1.399(4)
C225 C238 1.469(4)
C226 C227 1.396(4)
C226 H226 0.9500
C227 O233 1.372(4)
O228 C229 1.428(4)
C229 C230 1.524(5)
C229 H22A 0.9900
C229 H22B 0.9900
C230 C232 1.521(5)
C230 C231 1.531(5)
C230 H230 1.0000
C231 H23A 0.9800
C231 H23B 0.9800
C231 H23C 0.9800
C232 H23D 0.9800
C232 H23E 0.9800
C232 H23F 0.9800
O233 C234 1.433(4)
C234 C235 1.504(5)
C234 H23G 0.9900
C234 H23H 0.9900
C235 C237 1.514(7)
C235 C236 1.544(7)
C235 H235 1.0000
C236 H23I 0.9800
C236 H23J 0.9800
C236 H23K 0.9800
C237 H23L 0.9800
C237 H23M 0.9800
C237 H23N 0.9800
C238 C239 1.337(4)
C238 H238 0.9500
C239 C240 1.460(4)
C239 H239 0.9500
C240 C245 1.400(4)
C240 C241 1.401(5)
C241 C242 1.391(5)
C241 H241 0.9500
C242 O246 1.374(5)
C242 C243 1.403(5)
C243 C244 1.396(5)
C243 C256 1.468(5)
C244 C245 1.404(4)
C244 H244 0.9500
C245 O251 1.353(4)
O246 C247 1.401(5)
C247 C48C 1.560(6)
C247 C248 1.603(9)
C247 H24C 0.9900
C247 H24D 0.9900
C247 H24A 0.9900
C247 H24B 0.9900
C248 C48C 1.014(10)
C248 C49C 1.264(11)
C248 C250 1.480(11)
C248 C249 1.525(12)
C248 C50C 1.672(12)
C248 H248 1.0000
C249 C49C 0.753(10)
C249 C48C 1.275(10)
C249 H24E 0.9800
C249 H24F 0.9800
C249 H24G 0.9800
C250 C50C 0.690(11)
C250 C48C 1.746(10)
C250 H25A 0.9800
C250 H25B 0.9800
C250 H25C 0.9800
C48C C50C 1.503(8)
C48C C49C 1.548(8)
C48C H48C 1.0000
C50C H50J 0.9800
C50C H50K 0.9800
C50C H50L 0.9800
C49C H49J 0.9800
C49C H49K 0.9800
C49C H49L 0.9800
O251 C252 1.428(4)
C252 C253 1.518(7)
C252 C53C 1.607(7)
C252 H25F 0.9900
C252 H25G 0.9900
C252 H25D 0.9900
C252 H25E 0.9900
C253 C53C 1.072(11)
C253 C55C 1.398(9)
C253 C255 1.490(11)
C253 C254 1.560(8)
C253 C54C 1.739(10)
C253 H253 1.0000
C254 C54C 0.760(9)
C254 C53C 1.839(10)
C254 H25H 0.9800
C254 H25I 0.9800
C254 H25J 0.9800
C255 C55C 0.579(10)
C255 C53C 1.182(10)
C255 H25K 0.9800
C255 H25L 0.9800
C255 H25M 0.9800
C53C C55C 1.519(8)
C53C C54C 1.536(8)
C53C H53C 1.0000
C54C H54G 0.9800
C54C H54H 0.9800
C54C H54I 0.9800
C55C H55G 0.9800
C55C H55H 0.9800
C55C H55I 0.9800
C256 C257 1.309(5)
C256 H256 0.9500
C257 C258 1.474(4)
C257 H257 0.9500
C258 C259 1.387(5)
C258 C263 1.403(5)
C259 C260 1.390(5)
C259 H259 0.9500
C260 O264 1.376(5)
C260 C261 1.397(5)
C261 C262 1.381(5)
C261 C274 1.515(5)
C262 C263 1.399(4)
C262 H262 0.9500
C263 O269 1.368(4)
O264 C265 1.445(5)
C265 C66C 1.595(8)
C265 C266 1.611(7)
C265 H26C 0.9900
C265 H26D 0.9900
C265 H26A 0.9900
C265 H26B 0.9900
C266 C68C 1.108(9)
C266 C66C 1.142(9)
C266 C268 1.518(8)
C266 C67C 1.529(9)
C266 C267 1.849(8)
C266 H266 1.0000
C267 C67C 0.968(9)
C267 C66C 1.488(10)
C267 H26E 0.9800
C267 H26F 0.9800
C267 H26G 0.9800
C268 C68C 0.778(8)
C268 C66C 1.295(9)
C268 H26H 0.9800
C268 H26I 0.9800
C268 H26J 0.9800
C66C C68C 1.529(9)
C66C C67C 1.828(9)
C66C H66C 1.0000
C67C H67G 0.9800
C67C H67H 0.9800
C67C H67I 0.9800
C68C H68G 0.9800
C68C H68H 0.9800
C68C H68I 0.9800
O269 C270 1.433(4)
C270 C271 1.532(5)
C270 H27A 0.9900
C270 H27B 0.9900
C271 C272 1.520(7)
C271 C273 1.529(5)
C271 H271 1.0000
C272 H27C 0.9800
C272 H27D 0.9800
C272 H27E 0.9800
C273 H27F 0.9800
C273 H27G 0.9800
C273 H27H 0.9800
C274 H27I 0.9800
C274 H27J 0.9800
C274 H27K 0.9800

loop_
_geom_torsion_atom_site_label_1
_geom_torsion_atom_site_label_2
_geom_torsion_atom_site_label_3
_geom_torsion_atom_site_label_4
_geom_torsion
C10 N1 C2 C3 -1.0(5)
C10 N1 C2 C16 177.6(3)
N1 C2 C3 C4 3.5(5)
C16 C2 C3 C4 -175.1(3)
C2 C3 C4 O11 177.5(3)
C2 C3 C4 C5 -1.6(4)
O11 C4 C5 C10 178.6(3)
C3 C4 C5 C10 -2.2(4)
O11 C4 C5 C6 0.3(4)
C3 C4 C5 C6 179.5(3)
C10 C5 C6 C7 -0.6(5)
C4 C5 C6 C7 177.6(3)
C5 C6 C7 C8 -0.9(5)
C6 C7 C8 C9 1.0(5)
C7 C8 C9 N19 -176.5(3)
C7 C8 C9 C10 0.3(4)
C2 N1 C10 C5 -3.3(4)
C2 N1 C10 C9 178.0(3)
C6 C5 C10 N1 -176.8(3)
C4 C5 C10 N1 4.9(5)
C6 C5 C10 C9 1.9(4)
C4 C5 C10 C9 -176.4(3)
C8 C9 C10 N1 177.0(3)
N19 C9 C10 N1 -5.9(4)
C8 C9 C10 C5 -1.7(4)
N19 C9 C10 C5 175.3(3)
C3 C4 O11 C12 -6.7(5)
C5 C4 O11 C12 172.4(3)
C4 O11 C12 C13 -160.0(3)
O11 C12 C13 C14 58.0(4)
O11 C12 C13 C15 -178.5(3)
N1 C2 C16 O17 155.7(3)
C3 C2 C16 O17 -25.6(5)
N1 C2 C16 O18 -26.3(4)
C3 C2 C16 O18 152.4(3)
C8 C9 N19 C20 -10.7(5)
C10 C9 N19 C20 172.4(3)
C9 N19 C20 O21 -7.9(5)
C9 N19 C20 C22 169.8(3)
O21 C20 C22 C23 11.5(4)
N19 C20 C22 C23 -166.2(3)
O21 C20 C22 C27 -168.9(3)
N19 C20 C22 C27 13.4(5)
C27 C22 C23 C24 -1.6(5)
C20 C22 C23 C24 178.0(3)
C22 C23 C24 O28 -176.6(3)
C22 C23 C24 C25 0.7(5)
O28 C24 C25 C26 178.5(3)
C23 C24 C25 C26 1.0(5)
O28 C24 C25 C38 -0.3(4)
C23 C24 C25 C38 -177.8(3)
C24 C25 C26 C27 -1.9(5)
C38 C25 C26 C27 176.9(3)
C25 C26 C27 O23 178.8(3)
C25 C26 C27 C22 1.0(5)
C23 C22 C27 O23 -177.2(3)
C20 C22 C27 O23 3.2(5)
C23 C22 C27 C26 0.7(5)
C20 C22 C27 C26 -178.9(3)
C23 C24 O28 C29 -7.4(5)
C25 C24 O28 C29 175.2(3)
C24 O28 C29 C30 170.5(3)
O28 C29 C30 C31 57.3(4)
O28 C29 C30 C32 -178.9(3)
C26 C27 O23 C34 1.0(5)
C22 C27 O23 C34 178.9(3)
C27 O23 C34 C35 83.0(4)
O23 C34 C35 C36 50.4(5)
O23 C34 C35 C37 175.1(3)
C26 C25 C38 C39 -17.6(5)
C24 C25 C38 C39 161.1(3)
C25 C38 C39 C40 -176.2(3)
C38 C39 C40 C41 -7.3(6)
C38 C39 C40 C45 173.5(3)
C45 C40 C41 C42 -0.6(6)
C39 C40 C41 C42 -179.8(4)
C40 C41 C42 O46 -177.5(5)
C40 C41 C42 C43 2.5(8)
O46 C42 C43 C44 178.2(5)
C41 C42 C43 C44 -1.9(8)
O46 C42 C43 C56 -1.7(8)
C41 C42 C43 C56 178.3(5)
C42 C43 C44 C45 -0.8(7)
C56 C43 C44 C45 179.1(4)
C43 C44 C45 O51 -176.6(4)
C43 C44 C45 C40 2.8(6)
C41 C40 C45 O51 177.3(3)
C39 C40 C45 O51 -3.4(5)
C41 C40 C45 C44 -2.1(5)
C39 C40 C45 C44 177.2(3)
C41 C42 O46 C47 2.8(10)
C43 C42 O46 C47 -177.2(6)
C42 O46 C47 C48 -162.8(6)
C42 O46 C47 C48A 158.1(6)
O46 C47 C48 C48A -101.4(7)
O46 C47 C48 C49A -32.9(12)
C48A C47 C48 C49A 68.5(10)
O46 C47 C48 C50 -172.6(6)
C48A C47 C48 C50 -71.2(7)
O46 C47 C48 C49 -54.7(8)
C48A C47 C48 C49 46.7(6)
O46 C47 C48 C50A -155.0(6)
C48A C47 C48 C50A -53.6(6)
C48A C48 C49 C49A -157.9(15)
C50 C48 C49 C49A -101.3(13)
C47 C48 C49 C49A 144.5(13)
C50A C48 C49 C49A -117.9(13)
C49A C48 C49 C48A 157.9(15)
C50 C48 C49 C48A 56.5(8)
C47 C48 C49 C48A -57.6(7)
C50A C48 C49 C48A 39.9(6)
C48A C48 C50 C50A -8.8(16)
C49A C48 C50 C50A -86.6(18)
C49 C48 C50 C50A -53.6(18)
C47 C48 C50 C50A 59.4(17)
C49A C48 C50 C48A -77.8(9)
C49 C48 C50 C48A -44.8(7)
C47 C48 C50 C48A 68.2(6)
C50A C48 C50 C48A 8.8(16)
C49A C48 C48A C49 -11.1(8)
C50 C48 C48A C49 -127.4(7)
C47 C48 C48A C49 121.3(6)
C50A C48 C48A C49 -131.0(7)
C50 C48 C48A C49A -116.3(8)
C49 C48 C48A C49A 11.1(8)
C47 C48 C48A C49A 132.3(7)
C50A C48 C48A C49A -120.0(7)
C49A C48 C48A C50A 120.0(7)
C50 C48 C48A C50A 3.7(7)
C49 C48 C48A C50A 131.0(7)
C47 C48 C48A C50A -107.7(5)
C49A C48 C48A C50 116.3(8)
C49 C48 C48A C50 127.4(7)
C47 C48 C48A C50 -111.4(5)
C50A C48 C48A C50 -3.7(7)
C49A C48 C48A C47 -132.3(7)
C50 C48 C48A C47 111.4(5)
C49 C48 C48A C47 -121.3(6)
C50A C48 C48A C47 107.7(5)
C49A C49 C48A C48 17.3(12)
C48 C49 C48A C49A -17.3(12)
C49A C49 C48A C50A -64.7(15)
C48 C49 C48A C50A -82.0(10)
C49A C49 C48A C50 -38.0(14)
C48 C49 C48A C50 -55.3(7)
C49A C49 C48A C47 80.4(13)
C48 C49 C48A C47 63.1(7)
C50A C50 C48A C48 171.1(17)
C50A C50 C48A C49 -124.0(15)
C48 C50 C48A C49 64.9(9)
C50A C50 C48A C49A -142.7(14)
C48 C50 C48A C49A 46.2(7)
C48 C50 C48A C50A -171.1(17)
C50A C50 C48A C47 109.1(14)
C48 C50 C48A C47 -62.0(6)
O46 C47 C48A C48 91.1(7)
O46 C47 C48A C49 20.2(10)
C48 C47 C48A C49 -70.9(8)
O46 C47 C48A C49A 52.6(8)
C48 C47 C48A C49A -38.5(6)
O46 C47 C48A C50A 173.3(6)
C48 C47 C48A C50A 82.1(7)
O46 C47 C48A C50 149.3(6)
C48 C47 C48A C50 58.2(6)
C48A C49 C49A C48 -14.4(10)
C48 C49 C49A C48A 14.4(10)
C48A C48 C49A C49 18.2(13)
C50 C48 C49A C49 91.8(13)
C47 C48 C49A C49 -45.4(16)
C50A C48 C49A C49 69.7(13)
C50 C48 C49A C48A 73.6(8)
C49 C48 C49A C48A -18.2(13)
C47 C48 C49A C48A -63.6(9)
C50A C48 C49A C48A 51.5(6)
C48 C48A C49A C49 -158.5(15)
C50A C48A C49A C49 131.7(13)
C50 C48A C49A C49 147.4(12)
C47 C48A C49A C49 -111.9(12)
C49 C48A C49A C48 158.5(15)
C50A C48A C49A C48 -69.8(8)
C50 C48A C49A C48 -54.1(7)
C47 C48A C49A C48 46.5(7)
C48 C50 C50A C48A 5.8(11)
C48A C50 C50A C48 -5.8(11)
C48 C48A C50A C50 -8.0(15)
C49 C48A C50A C50 71.5(17)
C49A C48A C50A C50 40.9(16)
C47 C48A C50A C50 -76.2(15)
C49 C48A C50A C48 79.5(10)
C49A C48A C50A C48 49.0(7)
C50 C48A C50A C48 8.0(15)
C47 C48A C50A C48 -68.2(6)
C48A C48 C50A C50 169.8(19)
C49A C48 C50A C50 102.1(18)
C49 C48 C50A C50 130.8(17)
C47 C48 C50A C50 -123.9(17)
C49A C48 C50A C48A -67.7(9)
C50 C48 C50A C48A -169.8(19)
C49 C48 C50A C48A -39.0(7)
C47 C48 C50A C48A 66.3(6)
C44 C45 O51 C52 2.0(5)
C40 C45 O51 C52 -177.4(3)
C45 O51 C52 C53 -166.2(4)
C45 O51 C52 C53A 150.5(4)
O51 C52 C53 C53A -94.9(6)
O51 C52 C53 C55A -33.9(9)
C53A C52 C53 C55A 61.0(7)
O51 C52 C53 C54 -177.5(5)
C53A C52 C53 C54 -82.6(6)
O51 C52 C53 C55 -54.0(7)
C53A C52 C53 C55 40.9(5)
O51 C52 C53 C54A -150.4(4)
C53A C52 C53 C54A -55.5(5)
C53A C53 C54 C54A 6.5(10)
C55A C53 C54 C54A -63.7(12)
C52 C53 C54 C54A 78.9(9)
C55 C53 C54 C54A -42.7(11)
C55A C53 C54 C53A -70.2(8)
C52 C53 C54 C53A 72.4(6)
C55 C53 C54 C53A -49.2(6)
C54A C53 C54 C53A -6.5(10)
C53A C53 C55 C55A 172(2)
C52 C53 C55 C55A 120.7(18)
C54 C53 C55 C55A -118.5(18)
C54A C53 C55 C55A -136.5(18)
C55A C53 C55 C53A -172(2)
C52 C53 C55 C53A -51.1(6)
C54 C53 C55 C53A 69.6(7)
C54A C53 C55 C53A 51.6(6)
C55A C53 C53A C55 2.9(7)
C52 C53 C53A C55 130.3(5)
C54 C53 C53A C55 -120.1(6)
C54A C53 C53A C55 -116.8(6)
C52 C53 C53A C55A 127.4(6)
C54 C53 C53A C55A -123.1(7)
C55 C53 C53A C55A -2.9(7)
C54A C53 C53A C55A -119.7(6)
C55A C53 C53A C54A 119.7(6)
C52 C53 C53A C54A -112.9(4)
C54 C53 C53A C54A -3.4(5)
C55 C53 C53A C54A 116.8(6)
C55A C53 C53A C52 -127.4(6)
C54 C53 C53A C52 109.6(5)
C55 C53 C53A C52 -130.3(5)
C54A C53 C53A C52 112.9(4)
C55A C53 C53A C54 123.1(7)
C52 C53 C53A C54 -109.6(5)
C55 C53 C53A C54 120.1(6)
C54A C53 C53A C54 3.4(5)
C55A C55 C53A C53 -8(2)
C53 C55 C53A C55A 8(2)
C55A C55 C53A C54A -82(2)
C53 C55 C53A C54A -74.4(7)
C55A C55 C53A C52 46(2)
C53 C55 C53A C52 53.7(6)
C55A C55 C53A C54 -57(2)
C53 C55 C53A C54 -48.7(5)
O51 C52 C53A C53 99.8(5)
O51 C52 C53A C55 38.5(8)
C53 C52 C53A C55 -61.3(7)
O51 C52 C53A C55A 52.5(7)
C53 C52 C53A C55A -47.3(6)
O51 C52 C53A C54A 170.2(4)
C53 C52 C53A C54A 70.4(6)
O51 C52 C53A C54 150.7(4)
C53 C52 C53A C54 50.9(5)
C54A C54 C53A C53 -172.0(12)
C54A C54 C53A C55 -107.7(11)
C53 C54 C53A C55 64.3(7)
C54A C54 C53A C55A -123.6(11)
C53 C54 C53A C55A 48.4(7)
C53 C54 C53A C54A 172.0(12)
C54A C54 C53A C52 129.3(10)
C53 C54 C53A C52 -58.7(5)
C53 C54 C54A C53A -4.7(7)
C53A C54 C54A C53 4.7(7)
C53 C53A C54A C54 6.7(10)
C55 C53A C54A C54 81.8(11)
C55A C53A C54A C54 61.7(11)
C52 C53A C54A C54 -53.6(10)
C55 C53A C54A C53 75.1(7)
C55A C53A C54A C53 55.1(7)
C52 C53A C54A C53 -60.3(5)
C54 C53A C54A C53 -6.7(10)
C53A C53 C54A C54 -172.6(11)
C55A C53 C54A C54 126.7(11)
C52 C53 C54A C54 -108.1(9)
C55 C53 C54A C54 141.2(10)
C55A C53 C54A C53A -60.7(7)
C52 C53 C54A C53A 64.5(5)
C54 C53 C54A C53A 172.6(11)
C55 C53 C54A C53A -46.2(5)
C53A C55 C55A C53 6.2(15)
C53 C55 C55A C53A -6.2(15)
C53A C53 C55A C55 -6.8(16)
C52 C53 C55A C55 -67.7(19)
C54 C53 C55A C55 71.1(19)
C54A C53 C55A C55 45.9(18)
C52 C53 C55A C53A -60.9(7)
C54 C53 C55A C53A 77.9(8)
C55 C53 C55A C53A 6.8(17)
C54A C53 C55A C53A 52.7(6)
C53 C53A C55A C55 171(2)
C54A C53A C55A C55 105(2)
C52 C53A C55A C55 -140.1(19)
C54 C53A C55A C55 126.9(19)
C55 C53A C55A C53 -171(2)
C54A C53A C55A C53 -65.8(7)
C52 C53A C55A C53 48.9(6)
C54 C53A C55A C53 -44.1(6)
C44 C43 C56 C57 5.3(8)
C42 C43 C56 C57 -174.8(5)
C43 C56 C57 C58 -179.6(4)
C56 C57 C58 C59 -10.4(7)
C56 C57 C58 C63 171.6(4)
C63 C58 C59 C60 -0.1(6)
C57 C58 C59 C60 -178.1(4)
C58 C59 C60 O64 -177.9(4)
C58 C59 C60 C61 3.9(6)
O64 C60 C61 C62 177.5(4)
C59 C60 C61 C62 -4.1(6)
O64 C60 C61 C74 -3.5(6)
C59 C60 C61 C74 174.9(4)
C60 C61 C62 C63 0.6(6)
C74 C61 C62 C63 -178.4(4)
C61 C62 C63 O69 -175.5(4)
C61 C62 C63 C58 3.2(6)
C59 C58 C63 O69 175.4(3)
C57 C58 C63 O69 -6.6(5)
C59 C58 C63 C62 -3.4(5)
C57 C58 C63 C62 174.6(3)
C59 C60 O64 C65 3.7(8)
C61 C60 O64 C65 -178.0(5)
C60 O64 C65 C66A -161.0(5)
C60 O64 C65 C66 154.7(5)
O64 C65 C66 C68A 34.4(12)
C66A C65 C66 C68A -67.0(10)
O64 C65 C66 C66A 101.3(6)
O64 C65 C66 C68 60.4(7)
C66A C65 C66 C68 -40.9(5)
O64 C65 C66 C67 177.1(6)
C66A C65 C66 C67 75.8(6)
O64 C65 C66 C67A 150.0(5)
C66A C65 C66 C67A 48.6(4)
C68A C66 C67 C67A 84.8(11)
C66A C66 C67 C67A 1.8(8)
C68 C66 C67 C67A 51.5(10)
C65 C66 C67 C67A -62.2(9)
C68A C66 C67 C66A 83.0(9)
C68 C66 C67 C66A 49.7(6)
C65 C66 C67 C66A -64.0(5)
C67A C66 C67 C66A -1.8(8)
C66A C66 C68 C68A 175.9(14)
C67 C66 C68 C68A 109.2(13)
C65 C66 C68 C68A -137.1(13)
C67A C66 C68 C68A 133.0(12)
C68A C66 C68 C66A -175.9(14)
C67 C66 C68 C66A -66.7(7)
C65 C66 C68 C66A 47.0(6)
C67A C66 C68 C66A -42.9(5)
C68A C66 C66A C68 2.1(7)
C67 C66 C66A C68 119.8(6)
C65 C66 C66A C68 -130.2(5)
C67A C66 C66A C68 120.9(6)
C68 C66 C66A C68A -2.1(7)
C67 C66 C66A C68A 117.6(8)
C65 C66 C66A C68A -132.3(7)
C67A C66 C66A C68A 118.8(7)
C68A C66 C66A C67A -118.8(7)
C68 C66 C66A C67A -120.9(6)
C67 C66 C66A C67A -1.2(5)
C65 C66 C66A C67A 108.9(4)
C68A C66 C66A C65 132.3(7)
C68 C66 C66A C65 130.2(5)
C67 C66 C66A C65 -110.0(5)
C67A C66 C66A C65 -108.9(4)
C68A C66 C66A C67 -117.6(8)
C68 C66 C66A C67 -119.8(6)
C65 C66 C66A C67 110.0(5)
C67A C66 C66A C67 1.2(6)
C68A C68 C66A C66 -2.7(9)
C66 C68 C66A C68A 2.7(9)
C68A C68 C66A C67A 80.7(10)
C66 C68 C66A C67A 83.5(7)
C68A C68 C66A C65 -60.0(11)
C66 C68 C66A C65 -57.2(6)
C68A C68 C66A C67 47.0(10)
C66 C68 C66A C67 49.8(5)
O64 C65 C66A C66 -93.1(7)
O64 C65 C66A C68 -33.1(9)
C66 C65 C66A C68 60.0(7)
O64 C65 C66A C68A -61.4(6)
C66 C65 C66A C68A 31.7(5)
O64 C65 C66A C67A -178.0(5)
C66 C65 C66A C67A -84.9(6)
O64 C65 C66A C67 -145.9(5)
C66 C65 C66A C67 -52.8(5)
C67A C67 C66A C66 -177.9(10)
C67A C67 C66A C68 120.5(8)
C66 C67 C66A C68 -61.6(7)
C67A C67 C66A C68A 143.8(8)
C66 C67 C66A C68A -38.3(6)
C66 C67 C66A C67A 177.9(10)
C67A C67 C66A C65 -114.9(7)
C66 C67 C66A C65 63.0(6)
C66 C67 C67A C66A -1.3(6)
C66A C67 C67A C66 1.3(6)
C66 C66A C67A C67 1.8(8)
C68 C66A C67A C67 -73.3(9)
C68A C66A C67A C67 -38.8(9)
C65 C66A C67A C67 71.9(8)
C68 C66A C67A C66 -75.0(7)
C68A C66A C67A C66 -40.6(5)
C65 C66A C67A C66 70.1(6)
C67 C66A C67A C66 -1.8(8)
C66A C68 C68A C66 3.0(10)
C66 C68 C68A C66A -3.0(10)
C66A C66 C68A C68 -3.4(12)
C67 C66 C68A C68 -84.4(13)
C65 C66 C68A C68 54.7(15)
C67A C66 C68A C68 -51.2(12)
C68 C66 C68A C66A 3.4(12)
C67 C66 C68A C66A -81.0(8)
C65 C66 C68A C66A 58.1(8)
C67A C66 C68A C66A -47.8(5)
C66 C66A C68A C68 176.2(13)
C67A C66A C68A C68 -114.5(10)
C65 C66A C68A C68 130.7(10)
C67 C66A C68A C68 -135.0(10)
C68 C66A C68A C66 -176.2(13)
C67A C66A C68A C66 69.4(8)
C65 C66A C68A C66 -45.5(7)
C67 C66A C68A C66 48.8(7)
C62 C63 O69 C70 -2.6(6)
C58 C63 O69 C70 178.7(4)
C63 O69 C70 C71 170.0(4)
O69 C70 C71 C72 175.4(4)
O69 C70 C71 C73 52.3(5)
C110 N101 C102 C103 -1.6(5)
C110 N101 C102 C116 177.1(3)
N101 C102 C103 C104 4.6(5)
C116 C102 C103 C104 -174.1(3)
C102 C103 C104 O111 178.0(3)
C102 C103 C104 C105 -3.1(5)
O111 C104 C105 C106 -0.7(4)
C103 C104 C105 C106 -179.8(3)
O111 C104 C105 C110 178.3(3)
C103 C104 C105 C110 -0.8(4)
C110 C105 C106 C107 -0.5(5)
C104 C105 C106 C107 178.4(3)
C105 C106 C107 C108 -1.1(5)
C106 C107 C108 C109 0.8(5)
C107 C108 C109 N119 -176.1(3)
C107 C108 C109 C110 1.0(4)
C102 N101 C110 C105 -2.8(4)
C102 N101 C110 C109 177.9(3)
C106 C105 C110 N101 -177.0(3)
C104 C105 C110 N101 4.0(4)
C106 C105 C110 C109 2.2(4)
C104 C105 C110 C109 -176.8(3)
C108 C109 C110 N101 176.8(3)
N119 C109 C110 N101 -5.8(4)
C108 C109 C110 C105 -2.5(4)
N119 C109 C110 C105 174.9(3)
C103 C104 O111 C112 -8.4(5)
C105 C104 O111 C112 172.6(3)
C104 O111 C112 C113 -160.4(3)
O111 C112 C113 C114 59.1(4)
O111 C112 C113 C115 -179.3(3)
N101 C102 C116 O117 155.2(3)
C103 C102 C116 O117 -26.0(5)
N101 C102 C116 O118 -26.2(4)
C103 C102 C116 O118 152.6(3)
C108 C109 N119 C120 -10.9(5)
C110 C109 N119 C120 171.9(3)
C109 N119 C120 O121 -7.0(5)
C109 N119 C120 C122 170.2(3)
O121 C120 C122 C123 12.0(4)
N119 C120 C122 C123 -165.3(3)
O121 C120 C122 C127 -169.9(3)
N119 C120 C122 C127 12.9(5)
C127 C122 C123 C124 0.1(5)
C120 C122 C123 C124 178.4(3)
C122 C123 C124 O128 -176.8(3)
C122 C123 C124 C125 -0.4(5)
O128 C124 C125 C126 177.5(3)
C123 C124 C125 C126 0.7(5)
O128 C124 C125 C138 0.0(4)
C123 C124 C125 C138 -176.8(3)
C124 C125 C126 C127 -0.7(5)
C138 C125 C126 C127 176.6(3)
C125 C126 C127 O133 178.7(3)
C125 C126 C127 C122 0.5(5)
C123 C122 C127 O133 -178.4(3)
C120 C122 C127 O133 3.4(5)
C123 C122 C127 C126 -0.1(5)
C120 C122 C127 C126 -178.2(3)
C123 C124 O128 C129 -8.1(5)
C125 C124 O128 C129 175.3(3)
C124 O128 C129 C130 170.1(3)
O128 C129 C130 C131 57.2(4)
O128 C129 C130 C132 -179.4(3)
C126 C127 O133 C134 0.2(4)
C122 C127 O133 C134 178.5(3)
C127 O133 C134 C135 83.1(4)
O133 C134 C135 C136 51.9(5)
O133 C134 C135 C137 174.6(3)
C126 C125 C138 C139 -15.8(5)
C124 C125 C138 C139 161.6(3)
C125 C138 C139 C140 -177.1(3)
C138 C139 C140 C141 -6.2(6)
C138 C139 C140 C145 172.3(3)
C145 C140 C141 C142 1.0(6)
C139 C140 C141 C142 179.6(4)
C140 C141 C142 O146 -177.7(5)
C140 C141 C142 C143 1.4(8)
O146 C142 C143 C144 177.5(5)
C141 C142 C143 C144 -1.6(8)
O146 C142 C143 C156 -2.1(8)
C141 C142 C143 C156 178.8(5)
C142 C143 C144 C145 -0.7(7)
C156 C143 C144 C145 179.0(4)
C143 C144 C145 O151 -176.7(4)
C143 C144 C145 C140 3.1(6)
C141 C140 C145 O151 176.6(3)
C139 C140 C145 O151 -2.0(5)
C141 C140 C145 C144 -3.2(5)
C139 C140 C145 C144 178.1(3)
C141 C142 O146 C47B -14.8(10)
C143 C142 O146 C47B 166.2(6)
C141 C142 O146 C147 15.1(10)
C143 C142 O146 C147 -164.0(6)
C142 O146 C147 C148 166.9(6)
O146 C147 C148 C150 36.0(10)
O146 C147 C148 C149 163.1(6)
C142 O146 C47B C48B -170.0(6)
O146 C47B C48B C49B -154.8(7)
O146 C47B C48B C50B -32.0(9)
C144 C145 O151 C152 2.1(5)
C140 C145 O151 C152 -177.8(3)
C145 O151 C152 C153 -166.1(4)
C145 O151 C152 C53B 153.4(4)
O151 C152 C153 C53B -94.3(6)
O151 C152 C153 C155 -47.4(6)
C53B C152 C153 C155 46.9(6)
O151 C152 C153 C154 -161.5(4)
C53B C152 C153 C154 -67.2(6)
C152 C153 C53B C155 129.1(4)
C154 C153 C53B C155 -118.4(4)
C155 C153 C53B C152 -129.1(4)
C154 C153 C53B C152 112.5(4)
C155 C153 C53B C154 118.4(4)
C152 C153 C53B C154 -112.5(4)
O151 C152 C53B C153 99.3(6)
O151 C152 C53B C155 37.9(8)
C153 C152 C53B C155 -61.4(7)
O151 C152 C53B C154 161.6(4)
C153 C152 C53B C154 62.3(6)
C155 C153 C154 C53B -52.7(6)
C152 C153 C154 C53B 65.9(6)
C155 C53B C154 C153 67.2(7)
C152 C53B C154 C153 -62.4(5)
C152 C53B C155 C153 57.3(6)
C154 C53B C155 C153 -62.1(6)
C152 C153 C155 C53B -52.8(6)
C154 C153 C155 C53B 61.3(6)
C144 C143 C156 C157 5.9(8)
C142 C143 C156 C157 -174.5(5)
C143 C156 C157 C158 -179.4(4)
C156 C157 C158 C159 -8.3(7)
C156 C157 C158 C163 171.6(5)
C163 C158 C159 C160 1.4(5)
C157 C158 C159 C160 -178.7(4)
C158 C159 C160 O164 -177.2(4)
C158 C159 C160 C161 3.0(6)
O164 C160 C161 C162 176.4(4)
C159 C160 C161 C162 -3.7(6)
O164 C160 C161 C174 -5.6(6)
C159 C160 C161 C174 174.3(4)
C160 C161 C162 C163 0.1(6)
C174 C161 C162 C163 -177.8(4)
C161 C162 C163 O169 -175.9(4)
C161 C162 C163 C158 4.3(6)
C159 C158 C163 O169 175.2(3)
C157 C158 C163 O169 -4.7(5)
C159 C158 C163 C162 -5.0(5)
C157 C158 C163 C162 175.1(3)
C159 C160 O164 C165 1.5(7)
C161 C160 O164 C165 -178.6(5)
C160 O164 C165 C66B -156.0(6)
C160 O164 C165 C166 162.4(4)
O164 C165 C166 C66B 101.0(7)
O164 C165 C166 C68B 30.1(10)
C66B C165 C166 C68B -70.9(9)
O164 C165 C166 C67B 178.9(5)
C66B C165 C166 C67B 77.9(7)
O164 C165 C166 C168 58.2(6)
C66B C165 C166 C168 -42.8(6)
O164 C165 C166 C167 151.4(5)
C66B C165 C166 C167 50.4(6)
C66B C166 C167 C67B -178.6(11)
C68B C166 C167 C67B -113.1(10)
C168 C166 C167 C67B -134.4(8)
C165 C166 C167 C67B 119.6(8)
C68B C166 C167 C66B 65.5(9)
C67B C166 C167 C66B 178.6(11)
C168 C166 C167 C66B 44.3(7)
C165 C166 C167 C66B -61.8(7)
C66B C166 C168 C68B -177.4(15)
C67B C166 C168 C68B 115.7(13)
C165 C166 C168 C68B -127.3(13)
C167 C166 C168 C68B 138.9(13)
C68B C166 C168 C66B 177.4(15)
C67B C166 C168 C66B -66.8(7)
C165 C166 C168 C66B 50.2(7)
C167 C166 C168 C66B -43.7(7)
C68B C166 C66B C168 -1.3(8)
C67B C166 C66B C168 121.8(5)
C165 C166 C66B C168 -127.8(6)
C167 C166 C66B C168 122.4(8)
C68B C166 C66B C167 -123.7(8)
C67B C166 C66B C167 -0.7(6)
C168 C166 C66B C167 -122.4(8)
C165 C166 C66B C167 109.8(6)
C67B C166 C66B C68B 123.0(7)
C168 C166 C66B C68B 1.3(8)
C165 C166 C66B C68B -126.5(7)
C167 C166 C66B C68B 123.7(8)
C68B C166 C66B C165 126.5(7)
C67B C166 C66B C165 -110.5(4)
C168 C166 C66B C165 127.8(6)
C167 C166 C66B C165 -109.8(6)
C68B C166 C66B C67B -123.0(7)
C168 C166 C66B C67B -121.8(5)
C165 C166 C66B C67B 110.5(4)
C167 C166 C66B C67B 0.7(6)
C68B C168 C66B C166 1.8(10)
C68B C168 C66B C167 85.0(13)
C166 C168 C66B C167 83.3(10)
C166 C168 C66B C68B -1.8(10)
C68B C168 C66B C165 -60.1(12)
C166 C168 C66B C165 -61.8(8)
C68B C168 C66B C67B 52.7(11)
C166 C168 C66B C67B 50.9(6)
C67B C167 C66B C166 1.2(10)
C67B C167 C66B C168 -77.7(12)
C166 C167 C66B C168 -78.9(10)
C67B C167 C66B C68B -41.5(12)
C166 C167 C66B C68B -42.7(7)
C67B C167 C66B C165 71.4(10)
C166 C167 C66B C165 70.3(7)
C166 C167 C66B C67B -1.2(10)
O164 C165 C66B C166 -93.5(7)
O164 C165 C66B C168 -26.9(11)
C166 C165 C66B C168 66.6(8)
O164 C165 C66B C167 -176.1(7)
C166 C165 C66B C167 -82.6(8)
O164 C165 C66B C68B -55.6(8)
C166 C165 C66B C68B 37.9(6)
O164 C165 C66B C67B -146.9(5)
C166 C165 C66B C67B -53.4(5)
C66B C167 C67B C166 -0.8(7)
C166 C167 C67B C66B 0.8(7)
C66B C166 C67B C167 1.1(9)
C68B C166 C67B C167 83.2(11)
C168 C166 C67B C167 50.8(9)
C165 C166 C67B C167 -65.4(8)
C68B C166 C67B C66B 82.1(9)
C168 C166 C67B C66B 49.7(6)
C165 C166 C67B C66B -66.5(6)
C167 C166 C67B C66B -1.1(9)
C166 C66B C67B C167 -178.6(11)
C168 C66B C67B C167 117.1(11)
C68B C66B C67B C167 142.6(11)
C165 C66B C67B C167 -115.1(10)
C168 C66B C67B C166 -64.3(7)
C167 C66B C67B C166 178.6(11)
C68B C66B C67B C166 -38.7(6)
C165 C66B C67B C166 63.5(6)
C66B C168 C68B C166 -1.8(10)
C166 C168 C68B C66B 1.8(10)
C66B C166 C68B C168 2.1(12)
C67B C166 C68B C168 -79.6(13)
C165 C166 C68B C168 64.4(14)
C167 C166 C68B C168 -46.1(14)
C67B C166 C68B C66B -81.8(8)
C168 C166 C68B C66B -2.1(12)
C165 C166 C68B C66B 62.3(7)
C167 C166 C68B C66B -48.2(7)
C166 C66B C68B C168 -177.7(14)
C167 C66B C68B C168 -112.3(11)
C165 C66B C68B C168 131.0(10)
C67B C66B C68B C168 -132.1(10)
C168 C66B C68B C166 177.7(14)
C167 C66B C68B C166 65.3(9)
C165 C66B C68B C166 -51.3(7)
C67B C66B C68B C166 45.5(6)
C162 C163 O169 C170 1.0(6)
C158 C163 O169 C170 -179.2(4)
C163 O169 C170 C171 167.9(4)
O169 C170 C171 C172 52.2(5)
O169 C170 C171 C173 175.4(4)
C210 N201 C202 C203 1.5(5)
C210 N201 C202 C216 -177.2(3)
N201 C202 C203 C204 -3.9(5)
C216 C202 C203 C204 174.8(3)
C202 C203 C204 O211 -177.6(3)
C202 C203 C204 C205 2.1(4)
O211 C204 C205 C206 -0.1(4)
C203 C204 C205 C206 -179.8(3)
O211 C204 C205 C210 -178.7(3)
C203 C204 C205 C210 1.6(4)
C204 C205 C206 C207 -178.1(3)
C210 C205 C206 C207 0.4(4)
C205 C206 C207 C208 1.1(5)
C206 C207 C208 C209 -0.8(5)
C207 C208 C209 N219 176.0(3)
C207 C208 C209 C210 -1.0(4)
C202 N201 C210 C205 2.6(4)
C202 N201 C210 C209 -178.0(3)
C206 C205 C210 N201 177.2(3)
C204 C205 C210 N201 -4.2(4)
C206 C205 C210 C209 -2.2(4)
C204 C205 C210 C209 176.4(3)
C208 C209 C210 N201 -177.0(3)
N219 C209 C210 N201 5.8(4)
C208 C209 C210 C205 2.4(4)
N219 C209 C210 C205 -174.8(3)
C203 C204 O211 C212 7.7(5)
C205 C204 O211 C212 -171.9(3)
C204 O211 C212 C213 160.5(3)
O211 C212 C213 C214 -59.1(4)
O211 C212 C213 C215 178.8(3)
N201 C202 C216 O217 -155.7(3)
C203 C202 C216 O217 25.4(5)
N201 C202 C216 O218 26.6(4)
C203 C202 C216 O218 -152.3(3)
C208 C209 N219 C220 11.3(5)
C210 C209 N219 C220 -171.6(3)
C209 N219 C220 O221 6.6(5)
C209 N219 C220 C222 -170.3(3)
O221 C220 C222 C223 -11.0(4)
N219 C220 C222 C223 165.9(3)
O221 C220 C222 C227 169.2(3)
N219 C220 C222 C227 -13.8(5)
C227 C222 C223 C224 1.3(5)
C220 C222 C223 C224 -178.5(3)
C222 C223 C224 O228 176.6(3)
C222 C223 C224 C225 -0.6(5)
O228 C224 C225 C226 -178.4(3)
C223 C224 C225 C226 -1.0(5)
O228 C224 C225 C238 0.3(5)
C223 C224 C225 C238 177.7(3)
C224 C225 C226 C227 2.0(5)
C238 C225 C226 C227 -176.7(3)
C225 C226 C227 O233 -178.9(3)
C225 C226 C227 C222 -1.3(5)
C223 C222 C227 O233 177.4(3)
C220 C222 C227 O233 -2.8(5)
C223 C222 C227 C226 -0.4(5)
C220 C222 C227 C226 179.4(3)
C223 C224 O228 C229 7.5(5)
C225 C224 O228 C229 -175.2(3)
C224 O228 C229 C230 -171.0(3)
O228 C229 C230 C232 -56.4(4)
O228 C229 C230 C231 179.6(3)
C226 C227 O233 C234 -0.2(5)
C222 C227 O233 C234 -177.9(3)
C227 O233 C234 C235 -83.2(4)
O233 C234 C235 C237 -51.4(5)
O233 C234 C235 C236 -174.8(3)
C226 C225 C238 C239 18.1(5)
C224 C225 C238 C239 -160.6(3)
C225 C238 C239 C240 177.5(3)
C238 C239 C240 C245 -173.2(3)
C238 C239 C240 C241 6.9(6)
C245 C240 C241 C242 -0.4(6)
C239 C240 C241 C242 179.5(4)
C240 C241 C242 O246 178.2(5)
C240 C241 C242 C243 -2.0(8)
O246 C242 C243 C244 -178.7(5)
C241 C242 C243 C244 1.5(8)
O246 C242 C243 C256 -1.2(8)
C241 C242 C243 C256 179.0(5)
C242 C243 C244 C245 1.2(7)
C256 C243 C244 C245 -176.2(4)
C241 C240 C245 O251 -176.9(3)
C239 C240 C245 O251 3.2(5)
C241 C240 C245 C244 3.1(5)
C239 C240 C245 C244 -176.8(3)
C243 C244 C245 O251 176.3(4)
C243 C244 C245 C240 -3.6(6)
C241 C242 O246 C247 -6.1(10)
C243 C242 O246 C247 174.1(6)
C242 O246 C247 C48C 168.8(6)
C242 O246 C247 C248 -151.8(7)
O246 C247 C248 C48C -90.7(7)
O246 C247 C248 C49C -19.1(11)
C48C C247 C248 C49C 71.6(9)
O246 C247 C248 C250 -169.1(7)
C48C C247 C248 C250 -78.4(9)
O246 C247 C248 C249 -48.7(9)
C48C C247 C248 C249 42.0(7)
O246 C247 C248 C50C -147.9(6)
C48C C247 C248 C50C -57.2(6)
C48C C248 C249 C49C 166.8(14)
C250 C248 C249 C49C -122.6(13)
C247 C248 C249 C49C 117.9(12)
C50C C248 C249 C49C -143.0(12)
C49C C248 C249 C48C -166.8(14)
C250 C248 C249 C48C 70.6(9)
C247 C248 C249 C48C -48.9(7)
C50C C248 C249 C48C 50.1(6)
C48C C248 C250 C50C -5.6(14)
C49C C248 C250 C50C -87.2(16)
C249 C248 C250 C50C -57.2(15)
C247 C248 C250 C50C 60.7(15)
C49C C248 C250 C48C -81.6(11)
C249 C248 C250 C48C -51.6(7)
C247 C248 C250 C48C 66.4(7)
C50C C248 C250 C48C 5.6(14)
C49C C248 C48C C249 6.5(7)
C250 C248 C48C C249 -118.2(7)
C247 C248 C48C C249 129.4(6)
C50C C248 C48C C249 -120.8(7)
C49C C248 C48C C50C 127.3(6)
C250 C248 C48C C50C 2.6(6)
C249 C248 C48C C50C 120.8(7)
C247 C248 C48C C50C -109.7(4)
C250 C248 C48C C49C -124.7(8)
C249 C248 C48C C49C -6.5(7)
C247 C248 C48C C49C 123.0(6)
C50C C248 C48C C49C -127.3(6)
C49C C248 C48C C247 -123.0(6)
C250 C248 C48C C247 112.4(6)
C249 C248 C48C C247 -129.4(6)
C50C C248 C48C C247 109.7(4)
C49C C248 C48C C250 124.7(8)
C249 C248 C48C C250 118.2(7)
C247 C248 C48C C250 -112.4(6)
C50C C248 C48C C250 -2.6(6)
C49C C249 C48C C248 -10.9(12)
C49C C249 C48C C50C -86.1(12)
C248 C249 C48C C50C -75.1(8)
C248 C249 C48C C49C 10.9(12)
C49C C249 C48C C247 53.4(14)
C248 C249 C48C C247 64.3(8)
C49C C249 C48C C250 -63.1(13)
C248 C249 C48C C250 -52.2(7)
O246 C247 C48C C248 102.6(7)
O246 C247 C48C C249 34.0(10)
C248 C247 C48C C249 -68.6(9)
O246 C247 C48C C50C 177.6(5)
C248 C247 C48C C50C 75.0(7)
O246 C247 C48C C49C 57.7(6)
C248 C247 C48C C49C -45.0(6)
O246 C247 C48C C250 155.1(6)
C248 C247 C48C C250 52.5(7)
C50C C250 C48C C248 173.4(16)
C50C C250 C48C C249 -118.8(14)
C248 C250 C48C C249 67.8(9)
C248 C250 C48C C50C -173.4(16)
C50C C250 C48C C49C -144.5(13)
C248 C250 C48C C49C 42.1(7)
C50C C250 C48C C247 109.4(13)
C248 C250 C48C C247 -64.0(7)
C248 C250 C50C C48C 3.8(9)
C48C C250 C50C C248 -3.8(9)
C248 C48C C50C C250 -5.7(14)
C249 C48C C50C C250 70.6(15)
C49C C48C C50C C250 39.0(14)
C247 C48C C50C C250 -75.6(14)
C249 C48C C50C C248 76.3(9)
C49C C48C C50C C248 44.7(7)
C247 C48C C50C C248 -69.9(6)
C250 C48C C50C C248 5.7(14)
C48C C248 C50C C250 173.7(16)
C49C C248 C50C C250 107.9(15)
C249 C248 C50C C250 127.8(14)
C247 C248 C50C C250 -124.1(14)
C49C C248 C50C C48C -65.7(9)
C250 C248 C50C C48C -173.7(16)
C249 C248 C50C C48C -45.8(6)
C247 C248 C50C C48C 62.2(6)
C48C C249 C49C C248 8.7(9)
C248 C249 C49C C48C -8.7(9)
C48C C248 C49C C249 -10.9(12)
C250 C248 C49C C249 71.6(15)
C247 C248 C49C C249 -73.8(13)
C50C C248 C49C C249 43.4(14)
C250 C248 C49C C48C 82.6(11)
C249 C248 C49C C48C 10.9(12)
C247 C248 C49C C48C -62.8(8)
C50C C248 C49C C48C 54.3(8)
C248 C48C C49C C249 166.6(15)
C50C C48C C49C C249 108.1(12)
C247 C48C C49C C249 -136.9(12)
C250 C48C C49C C249 122.3(12)
C249 C48C C49C C248 -166.6(15)
C50C C48C C49C C248 -58.6(8)
C247 C48C C49C C248 56.5(7)
C250 C48C C49C C248 -44.3(7)
C240 C245 O251 C252 178.2(3)
C244 C245 O251 C252 -1.8(6)
C245 O251 C252 C253 165.9(5)
C245 O251 C252 C53C -151.6(4)
O251 C252 C253 C53C 96.3(6)
O251 C252 C253 C55C 35.6(10)
C53C C252 C253 C55C -60.8(8)
O251 C252 C253 C255 57.5(8)
C53C C252 C253 C255 -38.9(7)
O251 C252 C253 C254 178.1(6)
C53C C252 C253 C254 81.7(8)
O251 C252 C253 C54C 152.0(4)
C53C C252 C253 C54C 55.7(6)
C53C C253 C254 C54C -8.1(10)
C55C C253 C254 C54C 61.6(13)
C255 C253 C254 C54C 38.2(12)
C252 C253 C254 C54C -80.9(11)
C55C C253 C254 C53C 69.7(9)
C255 C253 C254 C53C 46.3(7)
C252 C253 C254 C53C -72.8(7)
C54C C253 C254 C53C 8.1(10)
C53C C253 C255 C55C -174.8(16)
C252 C253 C255 C55C -124.6(13)
C254 C253 C255 C55C 118.5(14)
C54C C253 C255 C55C 134.2(13)
C55C C253 C255 C53C 174.8(16)
C252 C253 C255 C53C 50.3(7)
C254 C253 C255 C53C -66.7(8)
C54C C253 C255 C53C -51.0(6)
C55C C253 C53C C255 -2.1(7)
C252 C253 C53C C255 -131.2(6)
C254 C253 C53C C255 121.3(6)
C54C C253 C53C C255 117.3(7)
C255 C253 C53C C55C 2.1(7)
C252 C253 C53C C55C -129.1(4)
C254 C253 C53C C55C 123.4(5)
C54C C253 C53C C55C 119.3(5)
C55C C253 C53C C54C -119.3(5)
C255 C253 C53C C54C -117.3(7)
C252 C253 C53C C54C 111.6(4)
C254 C253 C53C C54C 4.0(5)
C55C C253 C53C C252 129.1(4)
C255 C253 C53C C252 131.2(6)
C254 C253 C53C C252 -107.5(4)
C54C C253 C53C C252 -111.6(4)
C55C C253 C53C C254 -123.4(5)
C255 C253 C53C C254 -121.3(6)
C252 C253 C53C C254 107.5(4)
C54C C253 C53C C254 -4.0(5)
C55C C255 C53C C253 5.3(17)
C253 C255 C53C C55C -5.3(17)
C55C C255 C53C C54C 82.3(18)
C253 C255 C53C C54C 76.9(7)
C55C C255 C53C C252 -49.2(19)
C253 C255 C53C C252 -54.5(6)
C55C C255 C53C C254 56.4(18)
C253 C255 C53C C254 51.1(6)
O251 C252 C53C C253 -98.1(5)
O251 C252 C53C C255 -35.5(9)
C253 C252 C53C C255 62.6(8)
O251 C252 C53C C55C -51.6(6)
C253 C252 C53C C55C 46.6(5)
O251 C252 C53C C54C -170.9(4)
C253 C252 C53C C54C -72.8(6)
O251 C252 C53C C254 -152.0(4)
C253 C252 C53C C254 -53.9(5)
C54C C254 C53C C253 170.1(13)
C54C C254 C53C C255 104.4(12)
C253 C254 C53C C255 -65.7(8)
C54C C254 C53C C55C 121.4(11)
C253 C254 C53C C55C -48.7(6)
C253 C254 C53C C54C -170.1(13)
C54C C254 C53C C252 -129.7(11)
C253 C254 C53C C252 60.2(5)
C253 C254 C54C C53C 5.7(7)
C53C C254 C54C C253 -5.7(7)
C253 C53C C54C C254 -8.5(11)
C255 C53C C54C C254 -86.1(12)
C55C C53C C54C C254 -64.5(11)
C252 C53C C54C C254 53.0(11)
C255 C53C C54C C253 -77.6(8)
C55C C53C C54C C253 -56.1(6)
C252 C53C C54C C253 61.5(5)
C254 C53C C54C C253 8.5(11)
C53C C253 C54C C254 170.7(12)
C55C C253 C54C C254 -128.1(11)
C255 C253 C54C C254 -144.9(11)
C252 C253 C54C C254 105.1(10)
C55C C253 C54C C53C 61.2(7)
C255 C253 C54C C53C 44.3(6)
C252 C253 C54C C53C -65.6(6)
C254 C253 C54C C53C -170.7(12)
C53C C255 C55C C253 -4.1(13)
C253 C255 C55C C53C 4.1(13)
C53C C253 C55C C255 4.2(13)
C252 C253 C55C C255 64.9(15)
C254 C253 C55C C255 -72.0(16)
C54C C253 C55C C255 -48.4(14)
C255 C253 C55C C53C -4.2(13)
C252 C253 C55C C53C 60.7(8)
C254 C253 C55C C53C -76.2(9)
C54C C253 C55C C53C -52.6(6)
C253 C53C C55C C255 -174.0(19)
C54C C53C C55C C255 -106.4(18)
C252 C53C C55C C255 137.8(17)
C254 C53C C55C C255 -128.2(17)
C255 C53C C55C C253 174.0(19)
C54C C53C C55C C253 67.7(6)
C252 C53C C55C C253 -48.1(5)
C254 C53C C55C C253 45.8(5)
C244 C243 C256 C257 -6.1(8)
C242 C243 C256 C257 176.6(5)
C243 C256 C257 C258 -179.8(4)
C256 C257 C258 C259 6.6(7)
C256 C257 C258 C263 -173.3(4)
C263 C258 C259 C260 -1.2(5)
C257 C258 C259 C260 178.9(4)
C258 C259 C260 O264 178.1(4)
C258 C259 C260 C261 -4.1(6)
O264 C260 C261 C262 -176.8(4)
C259 C260 C261 C262 5.2(6)
O264 C260 C261 C274 3.4(7)
C259 C260 C261 C274 -174.5(4)
C260 C261 C262 C263 -1.2(6)
C274 C261 C262 C263 178.6(4)
C261 C262 C263 O269 176.1(4)
C261 C262 C263 C258 -4.1(5)
C259 C258 C263 O269 -175.0(3)
C257 C258 C263 O269 4.9(5)
C259 C258 C263 C262 5.2(5)
C257 C258 C263 C262 -174.9(3)
C259 C260 O264 C265 -3.2(8)
C261 C260 O264 C265 179.0(5)
C260 O264 C265 C66C 157.6(5)
C260 O264 C265 C266 -158.4(5)
O264 C265 C266 C68C -33.9(10)
C66C C265 C266 C68C 68.5(8)
O264 C265 C266 C66C -102.4(6)
O264 C265 C266 C268 -59.2(6)
C66C C265 C266 C268 43.2(5)
O264 C265 C266 C67C 179.4(5)
C66C C265 C266 C67C -78.2(6)
O264 C265 C266 C267 -152.0(5)
C66C C265 C266 C267 -49.6(5)
C68C C266 C267 C67C 114.3(9)
C66C C266 C267 C67C -179.5(10)
C268 C266 C267 C67C 136.9(8)
C265 C266 C267 C67C -117.9(8)
C68C C266 C267 C66C -66.2(8)
C268 C266 C267 C66C -43.6(6)
C67C C266 C267 C66C 179.5(10)
C265 C266 C267 C66C 61.6(6)
C66C C266 C268 C68C -175.7(13)
C67C C266 C268 C68C -110.6(12)
C265 C266 C268 C68C 134.2(11)
C267 C266 C268 C68C -133.8(11)
C68C C266 C268 C66C 175.7(13)
C67C C266 C268 C66C 65.1(7)
C265 C266 C268 C66C -50.1(6)
C267 C266 C268 C66C 42.0(5)
C68C C266 C66C C268 -2.1(6)
C67C C266 C66C C268 -124.1(5)
C265 C266 C66C C268 127.2(5)
C267 C266 C66C C268 -123.9(6)
C68C C266 C66C C267 121.7(6)
C268 C266 C66C C267 123.9(6)
C67C C266 C66C C267 -0.3(5)
C265 C266 C66C C267 -108.9(5)
C268 C266 C66C C68C 2.1(6)
C67C C266 C66C C68C -122.0(6)
C265 C266 C66C C68C 129.4(6)
C267 C266 C66C C68C -121.7(6)
C68C C266 C66C C265 -129.4(6)
C268 C266 C66C C265 -127.2(5)
C67C C266 C66C C265 108.6(4)
C267 C266 C66C C265 108.9(5)
C68C C266 C66C C67C 122.0(6)
C268 C266 C66C C67C 124.1(5)
C265 C266 C66C C67C -108.6(4)
C267 C266 C66C C67C 0.3(5)
C68C C268 C66C C266 3.0(9)
C68C C268 C66C C267 -76.3(11)
C266 C268 C66C C267 -79.3(7)
C266 C268 C66C C68C -3.0(9)
C68C C268 C66C C265 61.1(11)
C266 C268 C66C C265 58.1(6)
C68C C268 C66C C67C -43.9(10)
C266 C268 C66C C67C -46.9(5)
C67C C267 C66C C266 0.4(8)
C67C C267 C66C C268 73.6(10)
C266 C267 C66C C268 73.2(7)
C67C C267 C66C C68C 41.6(9)
C266 C267 C66C C68C 41.2(5)
C67C C267 C66C C265 -67.9(8)
C266 C267 C66C C265 -68.3(5)
C266 C267 C66C C67C -0.4(8)
O264 C265 C66C C266 92.6(6)
O264 C265 C66C C268 30.9(9)
C266 C265 C66C C268 -61.7(7)
O264 C265 C66C C267 174.2(6)
C266 C265 C66C C267 81.6(6)
O264 C265 C66C C68C 57.9(7)
C266 C265 C66C C68C -34.7(5)
O264 C265 C66C C67C 144.9(5)
C266 C265 C66C C67C 52.3(4)
C66C C267 C67C C266 -0.3(6)
C266 C267 C67C C66C 0.3(6)
C68C C266 C67C C267 -81.4(10)
C66C C266 C67C C267 0.4(8)
C268 C266 C67C C267 -48.7(9)
C265 C266 C67C C267 66.4(8)
C68C C266 C67C C66C -81.8(8)
C268 C266 C67C C66C -49.1(6)
C265 C266 C67C C66C 66.0(5)
C267 C266 C67C C66C -0.4(8)
C266 C66C C67C C267 -179.5(10)
C268 C66C C67C C267 -120.9(9)
C68C C66C C67C C267 -141.6(9)
C265 C66C C67C C267 117.5(8)
C268 C66C C67C C266 58.6(6)
C267 C66C C67C C266 179.5(10)
C68C C66C C67C C266 37.9(5)
C265 C66C C67C C266 -63.0(5)
C66C C268 C68C C266 -3.1(10)
C266 C268 C68C C66C 3.1(10)
C66C C266 C68C C268 3.6(11)
C67C C266 C68C C268 85.1(12)
C265 C266 C68C C268 -56.6(13)
C267 C266 C68C C268 51.2(12)
C268 C266 C68C C66C -3.6(11)
C67C C266 C68C C66C 81.5(7)
C265 C266 C68C C66C -60.1(7)
C267 C266 C68C C66C 47.6(5)
C266 C66C C68C C268 -176.0(12)
C267 C66C C68C C268 118.4(10)
C265 C66C C68C C268 -128.2(10)
C67C C66C C68C C268 139.0(10)
C268 C66C C68C C266 176.0(12)
C267 C66C C68C C266 -65.6(7)
C265 C66C C68C C266 47.7(6)
C67C C66C C68C C266 -45.1(6)
C262 C263 O269 C270 0.6(6)
C258 C263 O269 C270 -179.2(4)
C263 O269 C270 C271 -169.2(4)
O269 C270 C271 C272 -52.1(5)
O269 C270 C271 C273 -176.3(4)
